data_7105753
loop_
_publ_author_name
'Ignacio Alfonso'
'Miriam Bru'
'Michael Bolte'
'Isabel Burguete'
'Santiago Luis'

_publ_section_title
;
 Anion templated dynamic correction towards the formation of structurally
 disfavored macrocycles
;
_journal_name_full Chem.Commun.
_journal_page_first 283
_journal_paper_doi 10.1039/c0cc01784a
_journal_volume 47
_journal_year 2011
_chemical_absolute_configuration ad
_chemical_formula_moiety '4(C64 H80 N8 O4), 16 (Cl O4), 32 (H2 O), 7 (C H4 O)'
_chemical_formula_sum 'C32.88 H51.5 Cl2 N4 O14.88'
_chemical_formula_weight 811.68
_chemical_name_systematic ?
_space_group_IT_number 4
_symmetry_cell_setting monoclinic
_symmetry_space_group_name_Hall 'P 2yb'
_symmetry_space_group_name_H-M 'P 1 21 1'
_atom_sites_solution_hydrogens geom
_atom_sites_solution_primary direct
_atom_sites_solution_secondary difmap
_audit_creation_method SHELXL-97
_cell_angle_alpha 90.00
_cell_angle_beta 100.750(4)
_cell_angle_gamma 90.00
_cell_formula_units_Z 8
_cell_length_a 20.1702(9)
_cell_length_b 20.6243(8)
_cell_length_c 40.444(2)
_cell_measurement_reflns_used 71157
_cell_measurement_temperature 173(2)
_cell_measurement_theta_max 25.5
_cell_measurement_theta_min 2.1
_cell_volume 16529.3(13)
_computing_cell_refinement 'X-Area (Stoe & Cie, 2001)'
_computing_data_collection 'X-Area (Stoe & Cie, 2001)'
_computing_data_reduction 'X-Area (Stoe & Cie, 2001)'
_computing_molecular_graphics 'XP in SHELXTL-Plus (Sheldrick, 1991)'
_computing_publication_material SHELXL97
_computing_structure_refinement 'SHELXL97 (Sheldrick, 2008) '
_computing_structure_solution 'SHELXS97 (Sheldrick, 2008) '
_diffrn_ambient_temperature 173(2)
_diffrn_measured_fraction_theta_full 0.996
_diffrn_measured_fraction_theta_max 0.969
_diffrn_measurement_device_type 'STOE IPDS II two-circle-diffractometer'
_diffrn_measurement_method \w
_diffrn_radiation_monochromator graphite
_diffrn_radiation_source 'fine-focus sealed tube'
_diffrn_radiation_type MoK\a
_diffrn_radiation_wavelength 0.71073
_diffrn_reflns_av_R_equivalents 0.1760
_diffrn_reflns_av_sigmaI/netI 0.1517
_diffrn_reflns_limit_h_max 23
_diffrn_reflns_limit_h_min -23
_diffrn_reflns_limit_k_max 24
_diffrn_reflns_limit_k_min -24
_diffrn_reflns_limit_l_max 48
_diffrn_reflns_limit_l_min -43
_diffrn_reflns_number 118072
_diffrn_reflns_theta_full 25.00
_diffrn_reflns_theta_max 25.29
_diffrn_reflns_theta_min 2.04
_diffrn_standards_number 0
_exptl_absorpt_coefficient_mu 0.225
_exptl_absorpt_correction_T_max 0.9375
_exptl_absorpt_correction_T_min 0.9233
_exptl_absorpt_correction_type multi-scan
_exptl_absorpt_process_details 'MULABS (Spek, 2003; Blessing, 1995)'
_exptl_crystal_colour colourless
_exptl_crystal_density_diffrn 0.652
_exptl_crystal_density_method 'not measured'
_exptl_crystal_description block
_exptl_crystal_F_000 6876
_exptl_crystal_size_max 0.36
_exptl_crystal_size_mid 0.32
_exptl_crystal_size_min 0.29
_refine_diff_density_max 1.803
_refine_diff_density_min -0.915
_refine_diff_density_rms 0.164
_refine_ls_abs_structure_details 'Flack H D (1983), Acta Cryst. A39, 876-881'
_refine_ls_abs_structure_Flack -0.04(9)
_refine_ls_extinction_method none
_refine_ls_goodness_of_fit_ref 1.377
_refine_ls_hydrogen_treatment constr
_refine_ls_matrix_type full
_refine_ls_number_parameters 3656
_refine_ls_number_reflns 57893
_refine_ls_number_restraints 187
_refine_ls_restrained_S_all 1.378
_refine_ls_R_factor_all 0.2144
_refine_ls_R_factor_gt 0.1598
_refine_ls_shift/su_max 0.001
_refine_ls_shift/su_mean 0.000
_refine_ls_structure_factor_coef Fsqd
_refine_ls_weighting_details 'calc w=1/[\s^2^(Fo^2^)+(0.2000P)^2^] where P=(Fo^2^+2Fc^2^)/3'
_refine_ls_weighting_scheme calc
_refine_ls_wR_factor_gt 0.3882
_refine_ls_wR_factor_ref 0.4429
_reflns_number_gt 32157
_reflns_number_total 57893
_reflns_threshold_expression I>2\s(I)
_cod_data_source_file C0CC01784A.TXT
_cod_data_source_block nacho2
_cod_depositor_comments
;
The following automatic conversions were performed:
'_symmetry_cell_setting' value 'Monoclinic' changed to 'monoclinic'
according to '/home/saulius/struct/CIF-dictionaries/cif_core.dic'
dictionary named 'cif_core.dic' version 2.4.1 from 2010-06-29.

Automatic conversion script
Id: cif_fix_enum 1527 2010-12-29 10:47:43Z saulius 
;
_cod_original_sg_symbol_H-M P21
_cod_original_formula_sum 'C32.88 H51.50 Cl2 N4 O14.88'
_cod_database_code 7105753

loop_
_symmetry_equiv_pos_as_xyz
'x, y, z'
'-x, y+1/2, -z'

loop_
_atom_site_label
_atom_site_type_symbol
_atom_site_fract_x
_atom_site_fract_y
_atom_site_fract_z
_atom_site_U_iso_or_equiv
_atom_site_adp_type
_atom_site_occupancy
_atom_site_symmetry_multiplicity
_atom_site_calc_flag
_atom_site_refinement_flags
_atom_site_disorder_assembly
_atom_site_disorder_group
O1A O 0.7197(4) 0.8055(4) 0.5431(2) 0.0460(18) Uani 1 1 d . . .
O2A O 0.7197(5) 0.7674(5) 0.3146(3) 0.070(3) Uani 1 1 d . . .
O3A O 0.5575(5) 0.7226(5) 0.2626(3) 0.064(3) Uani 1 1 d . . .
O4A O 0.6332(5) 0.9061(4) 0.4808(2) 0.055(2) Uani 1 1 d . . .
N1A N 0.7076(5) 0.9043(5) 0.5663(2) 0.049(2) Uani 1 1 d . . .
H1A H 0.7264 0.9424 0.5712 0.059 Uiso 1 1 calc R . .
N2A N 0.8311(4) 0.8427(5) 0.5204(2) 0.043(2) Uani 1 1 d . . .
H2A1 H 0.8770 0.8436 0.5211 0.051 Uiso 1 1 calc R . .
H2A2 H 0.8182 0.8000 0.5210 0.051 Uiso 1 1 calc R . .
N3A N 0.8455(6) 0.8023(6) 0.3410(3) 0.063(3) Uani 1 1 d . . .
H3A1 H 0.8076 0.8246 0.3441 0.075 Uiso 1 1 calc R . .
H3A2 H 0.8805 0.8315 0.3434 0.075 Uiso 1 1 calc R . .
N4A N 0.7583(5) 0.6903(5) 0.2831(3) 0.054(3) Uani 1 1 d . . .
H4A H 0.7937 0.6784 0.2748 0.065 Uiso 1 1 calc R . .
N5A N 0.6402(6) 0.7264(6) 0.2307(3) 0.064(3) Uani 1 1 d . . .
H5A H 0.6625 0.7515 0.2190 0.077 Uiso 1 1 calc R . .
N6A N 0.5431(5) 0.8519(5) 0.2618(3) 0.050(2) Uani 1 1 d . . .
H6A1 H 0.5133 0.8251 0.2699 0.059 Uiso 1 1 calc R . .
H6A2 H 0.5210 0.8899 0.2549 0.059 Uiso 1 1 calc R . .
N7A N 0.5876(5) 0.9952(5) 0.4349(2) 0.044(2) Uani 1 1 d . . .
H7A1 H 0.6293 0.9765 0.4359 0.052 Uiso 1 1 calc R . .
H7A2 H 0.5866 1.0330 0.4228 0.052 Uiso 1 1 calc R . .
N8A N 0.5797(5) 0.9455(5) 0.5212(2) 0.052(3) Uani 1 1 d . . .
H8A H 0.5616 0.9805 0.5282 0.062 Uiso 1 1 calc R . .
C1A C 0.7427(5) 0.8603(5) 0.5532(3) 0.040(2) Uani 1 1 d . . .
C2A C 0.8150(6) 0.8780(6) 0.5509(3) 0.046(3) Uani 1 1 d . . .
H2A H 0.8201 0.9260 0.5487 0.055 Uiso 1 1 calc R . .
C3A C 0.8632(6) 0.8514(6) 0.5836(3) 0.052(3) Uani 1 1 d . . .
H3A3 H 0.8491 0.8069 0.5883 0.062 Uiso 1 1 calc R . .
H3A4 H 0.9099 0.8491 0.5793 0.062 Uiso 1 1 calc R . .
C4A C 0.7961(6) 0.8726(6) 0.4884(3) 0.049(3) Uani 1 1 d . . .
H4A1 H 0.7466 0.8706 0.4872 0.059 Uiso 1 1 calc R . .
H4A2 H 0.8091 0.9188 0.4878 0.059 Uiso 1 1 calc R . .
C5A C 0.8619(9) 0.7520(7) 0.3689(3) 0.070(4) Uani 1 1 d . . .
H5A1 H 0.9095 0.7382 0.3713 0.083 Uiso 1 1 calc R . .
H5A2 H 0.8327 0.7134 0.3633 0.083 Uiso 1 1 calc R . .
C6A C 0.8339(7) 0.7783(7) 0.3074(4) 0.065(4) Uani 1 1 d . . .
H6A H 0.8700 0.7466 0.3046 0.079 Uiso 1 1 calc R . .
C7A C 0.8348(8) 0.8354(7) 0.2837(4) 0.067(4) Uani 1 1 d . . .
H7A3 H 0.8824 0.8488 0.2850 0.080 Uiso 1 1 calc R . .
H7A4 H 0.8112 0.8720 0.2924 0.080 Uiso 1 1 calc R . .
C8A C 0.7650(7) 0.7446(7) 0.3013(4) 0.065(4) Uani 1 1 d . . .
C9A C 0.5852(7) 0.7517(8) 0.2419(3) 0.063(4) Uani 1 1 d . . .
C10A C 0.5647(6) 0.8201(7) 0.2324(3) 0.054(3) Uani 1 1 d . . .
H10A H 0.6034 0.8443 0.2261 0.065 Uiso 1 1 calc R . .
C11A C 0.5035(6) 0.8188(7) 0.2020(3) 0.053(3) Uani 1 1 d . . .
H11A H 0.4705 0.7856 0.2062 0.064 Uiso 1 1 calc R . .
H11B H 0.4806 0.8614 0.2000 0.064 Uiso 1 1 calc R . .
C12A C 0.6019(7) 0.8665(7) 0.2898(3) 0.058(3) Uani 1 1 d . . .
H12A H 0.6301 0.8271 0.2946 0.070 Uiso 1 1 calc R . .
H12B H 0.6300 0.9007 0.2822 0.070 Uiso 1 1 calc R . .
C13A C 0.5342(7) 0.9498(8) 0.4170(4) 0.063(4) Uani 1 1 d . . .
H13A H 0.4897 0.9716 0.4138 0.076 Uiso 1 1 calc R . .
H13B H 0.5321 0.9109 0.4311 0.076 Uiso 1 1 calc R . .
C14A C 0.5783(7) 1.0109(7) 0.4698(3) 0.057(3) Uani 1 1 d . . .
H14A H 0.5289 1.0171 0.4690 0.069 Uiso 1 1 calc R . .
C15A C 0.6138(7) 1.0721(6) 0.4847(3) 0.055(3) Uani 1 1 d . . .
H15A H 0.5968 1.1091 0.4699 0.066 Uiso 1 1 calc R . .
H15B H 0.6015 1.0801 0.5069 0.066 Uiso 1 1 calc R . .
C16A C 0.6007(6) 0.9483(6) 0.4921(3) 0.050(3) Uani 1 1 d . . .
C21A C 0.8626(6) 0.8928(6) 0.6139(3) 0.046(3) Uani 1 1 d . . .
C22A C 0.8988(8) 0.9492(8) 0.6191(4) 0.073(4) Uani 1 1 d . . .
H22A H 0.9254 0.9628 0.6033 0.087 Uiso 1 1 calc R . .
C23A C 0.8968(8) 0.9873(7) 0.6479(4) 0.071(4) Uani 1 1 d . . .
H23A H 0.9206 1.0273 0.6506 0.085 Uiso 1 1 calc R . .
C24A C 0.8628(8) 0.9692(8) 0.6712(3) 0.070(4) Uani 1 1 d . . .
H24A H 0.8632 0.9947 0.6907 0.083 Uiso 1 1 calc R . .
C25A C 0.8256(8) 0.9104(9) 0.6662(3) 0.069(4) Uani 1 1 d . . .
H25A H 0.8006 0.8958 0.6825 0.083 Uiso 1 1 calc R . .
C26A C 0.8264(8) 0.8745(8) 0.6371(4) 0.070(4) Uani 1 1 d . . .
H26A H 0.8004 0.8359 0.6335 0.084 Uiso 1 1 calc R . .
C31A C 0.8136(6) 0.8387(7) 0.4591(3) 0.056(3) Uani 1 1 d . . .
C32A C 0.7759(8) 0.7911(9) 0.4423(6) 0.090(6) Uani 1 1 d . . .
H32A H 0.7369 0.7780 0.4505 0.108 Uiso 1 1 calc R . .
C33A C 0.7894(9) 0.7591(7) 0.4135(5) 0.080(5) Uani 1 1 d . . .
H33A H 0.7618 0.7251 0.4027 0.095 Uiso 1 1 calc R . .
C34A C 0.8497(8) 0.7825(7) 0.4017(4) 0.071(4) Uani 1 1 d . . .
C35A C 0.8864(8) 0.8295(8) 0.4182(4) 0.068(4) Uani 1 1 d . . .
H35A H 0.9250 0.8437 0.4100 0.082 Uiso 1 1 calc R . .
C36A C 0.8721(7) 0.8595(7) 0.4469(4) 0.064(4) Uani 1 1 d . . .
H36A H 0.9004 0.8927 0.4580 0.077 Uiso 1 1 calc R . .
C41A C 0.8035(7) 0.8260(7) 0.2467(3) 0.088(6) Uani 1 1 d D . .
C42A C 0.8255(7) 0.7748(6) 0.2289(3) 0.084(5) Uani 1 1 d D . .
H42A H 0.8597 0.7464 0.2399 0.101 Uiso 1 1 calc R . .
C43A C 0.7973(9) 0.7653(8) 0.1950(4) 0.118(7) Uiso 1 1 d D . .
H43A H 0.8126 0.7305 0.1830 0.142 Uiso 1 1 calc R . .
C44A C 0.7467(10) 0.8065(9) 0.1787(3) 0.150(12) Uani 1 1 d D . .
H44A H 0.7282 0.8004 0.1555 0.180 Uiso 1 1 calc R . .
C45A C 0.7234(8) 0.8569(8) 0.1967(4) 0.112(8) Uani 1 1 d D . .
H45A H 0.6880 0.8843 0.1859 0.135 Uiso 1 1 calc R . .
C46A C 0.7521(7) 0.8670(7) 0.2305(3) 0.081(5) Uani 1 1 d D . .
H46A H 0.7368 0.9017 0.2425 0.098 Uiso 1 1 calc R . .
C51A C 0.7021(8) 0.6501(7) 0.2756(3) 0.064(4) Uani 1 1 d . . .
H51A H 0.6702 0.6622 0.2908 0.077 Uiso 1 1 calc R . .
C52A C 0.6634(9) 0.6591(7) 0.2375(5) 0.083(6) Uani 1 1 d . . .
H52A H 0.6978 0.6513 0.2231 0.100 Uiso 1 1 calc R . .
C53A C 0.6082(8) 0.6143(7) 0.2255(5) 0.071(4) Uani 1 1 d . . .
H53A H 0.5939 0.6183 0.2008 0.085 Uiso 1 1 calc R . .
H53B H 0.5690 0.6243 0.2362 0.085 Uiso 1 1 calc R . .
C54A C 0.6343(13) 0.5425(9) 0.2351(9) 0.133(12) Uani 1 1 d . . .
H54A H 0.5971 0.5112 0.2281 0.160 Uiso 1 1 calc R . .
H54B H 0.6713 0.5315 0.2230 0.160 Uiso 1 1 calc R . .
C55A C 0.6575(9) 0.5382(10) 0.2699(6) 0.086(5) Uani 1 1 d . . .
H55A H 0.6691 0.4926 0.2761 0.104 Uiso 1 1 calc R . .
H55B H 0.6212 0.5519 0.2818 0.104 Uiso 1 1 calc R . .
C56A C 0.7184(10) 0.5801(7) 0.2807(5) 0.081(5) Uani 1 1 d . . .
H56A H 0.7369 0.5722 0.3048 0.098 Uiso 1 1 calc R . .
H56B H 0.7535 0.5682 0.2677 0.098 Uiso 1 1 calc R . .
C61A C 0.5271(6) 0.8034(7) 0.1698(3) 0.056(3) Uani 1 1 d . . .
C62A C 0.5354(11) 0.7398(7) 0.1596(4) 0.084(5) Uani 1 1 d . . .
H62A H 0.5320 0.7043 0.1742 0.100 Uiso 1 1 calc R . .
C63A C 0.5482(12) 0.7301(9) 0.1286(7) 0.106(7) Uani 1 1 d . . .
H63A H 0.5463 0.6868 0.1204 0.127 Uiso 1 1 calc R . .
C64A C 0.5638(7) 0.7777(11) 0.1082(4) 0.080(5) Uani 1 1 d . . .
H64A H 0.5762 0.7678 0.0872 0.096 Uiso 1 1 calc R . .
C65A C 0.5609(7) 0.8443(7) 0.1194(3) 0.059(3) Uani 1 1 d . . .
H65A H 0.5720 0.8796 0.1064 0.070 Uiso 1 1 calc R . .
C66A C 0.5413(7) 0.8539(6) 0.1497(3) 0.055(3) Uani 1 1 d . . .
H66A H 0.5373 0.8971 0.1572 0.066 Uiso 1 1 calc R . .
C71A C 0.5809(6) 0.8881(6) 0.3212(3) 0.046(3) Uani 1 1 d . . .
C72A C 0.6081(7) 0.8573(6) 0.3516(4) 0.059(3) Uani 1 1 d . . .
H72A H 0.6386 0.8222 0.3512 0.071 Uiso 1 1 calc R . .
C73A C 0.5925(7) 0.8757(7) 0.3820(3) 0.060(3) Uani 1 1 d . . .
H73A H 0.6109 0.8527 0.4020 0.072 Uiso 1 1 calc R . .
C74A C 0.5487(6) 0.9297(6) 0.3835(3) 0.047(3) Uani 1 1 d . . .
C75A C 0.5237(8) 0.9591(7) 0.3534(3) 0.059(3) Uani 1 1 d . . .
H75A H 0.4934 0.9944 0.3533 0.071 Uiso 1 1 calc R . .
C76A C 0.5397(8) 0.9408(7) 0.3241(4) 0.064(4) Uani 1 1 d . . .
H76A H 0.5221 0.9650 0.3045 0.077 Uiso 1 1 calc R . .
C81A C 0.6853(7) 1.0703(6) 0.4887(4) 0.060(4) Uani 1 1 d . . .
C82A C 0.7216(11) 1.0887(13) 0.4644(5) 0.104(7) Uani 1 1 d . . .
H82A H 0.6972 1.1025 0.4432 0.125 Uiso 1 1 calc R . .
C83A C 0.7926(13) 1.0881(14) 0.4693(8) 0.133(10) Uani 1 1 d . . .
H83A H 0.8151 1.1054 0.4526 0.160 Uiso 1 1 calc R . .
C84A C 0.8304(12) 1.0615(11) 0.4993(7) 0.107(7) Uani 1 1 d . . .
H84A H 0.8772 1.0530 0.5014 0.128 Uiso 1 1 calc R . .
C85A C 0.7974(12) 1.0485(8) 0.5251(7) 0.116(9) Uani 1 1 d . . .
H85A H 0.8232 1.0371 0.5464 0.139 Uiso 1 1 calc R . .
C86A C 0.7272(10) 1.0513(7) 0.5215(6) 0.090(6) Uani 1 1 d . . .
H86A H 0.7063 1.0409 0.5400 0.108 Uiso 1 1 calc R . .
C91A C 0.5849(7) 0.8868(8) 0.5425(3) 0.058(3) Uani 1 1 d . . .
H91A H 0.5960 0.8486 0.5294 0.070 Uiso 1 1 calc R . .
C92A C 0.6362(7) 0.8935(7) 0.5735(4) 0.060(4) Uani 1 1 d . . .
H92A H 0.6245 0.9339 0.5847 0.072 Uiso 1 1 calc R . .
C93A C 0.6403(6) 0.8412(8) 0.5989(3) 0.061(4) Uani 1 1 d . . .
H93A H 0.6750 0.8522 0.6189 0.073 Uiso 1 1 calc R . .
H93B H 0.6537 0.8000 0.5894 0.073 Uiso 1 1 calc R . .
C94A C 0.5698(7) 0.8329(9) 0.6096(4) 0.072(5) Uani 1 1 d . . .
H94A H 0.5714 0.7965 0.6257 0.087 Uiso 1 1 calc R . .
H94B H 0.5576 0.8729 0.6206 0.087 Uiso 1 1 calc R . .
C95A C 0.5179(8) 0.8189(10) 0.5777(4) 0.078(5) Uani 1 1 d . . .
H95A H 0.4731 0.8115 0.5837 0.094 Uiso 1 1 calc R . .
H95B H 0.5309 0.7790 0.5668 0.094 Uiso 1 1 calc R . .
C96A C 0.5132(8) 0.8763(10) 0.5525(5) 0.083(5) Uani 1 1 d . . .
H96A H 0.4993 0.9162 0.5630 0.100 Uiso 1 1 calc R . .
H96B H 0.4791 0.8668 0.5321 0.100 Uiso 1 1 calc R . .
O1B O 0.8594(4) 0.4096(3) 0.0281(2) 0.0431(17) Uani 1 1 d . . .
O2B O 0.9765(5) 0.2034(5) 0.2383(3) 0.067(3) Uani 1 1 d . . .
O3B O 0.8121(6) 0.2200(6) 0.1861(3) 0.086(4) Uani 1 1 d . . .
O4B O 0.7763(3) 0.3163(3) -0.0400(2) 0.0376(16) Uani 1 1 d . . .
N1B N 0.9043(4) 0.4577(4) -0.0125(2) 0.0333(18) Uani 1 1 d . . .
H1B H 0.9174 0.4951 -0.0195 0.040 Uiso 1 1 calc R . .
N2B N 0.9009(4) 0.5002(4) 0.0744(2) 0.0340(18) Uani 1 1 d . . .
H2B1 H 0.8629 0.4754 0.0741 0.041 Uiso 1 1 calc R . .
H2B2 H 0.8962 0.5375 0.0863 0.041 Uiso 1 1 calc R . .
N3B N 0.9690(5) 0.3358(4) 0.2402(2) 0.042(2) Uani 1 1 d . . .
H3B1 H 1.0025 0.3157 0.2313 0.050 Uiso 1 1 calc R . .
H3B2 H 0.9841 0.3767 0.2469 0.050 Uiso 1 1 calc R . .
N4B N 0.8943(7) 0.1950(6) 0.2710(3) 0.072(4) Uani 1 1 d . . .
H4B H 0.8683 0.2170 0.2822 0.086 Uiso 1 1 calc R . .
N5B N 0.7877(7) 0.1440(7) 0.2231(3) 0.073(3) Uani 1 1 d . . .
H5B H 0.7552 0.1320 0.2336 0.088 Uiso 1 1 calc R . .
N6B N 0.6825(8) 0.2528(6) 0.1639(3) 0.072(4) Uani 1 1 d . . .
H6B1 H 0.6423 0.2745 0.1627 0.087 Uiso 1 1 calc R . .
H6B2 H 0.7158 0.2834 0.1641 0.087 Uiso 1 1 calc R . .
N7B N 0.6623(4) 0.3386(4) -0.0163(2) 0.0318(17) Uani 1 1 d . . .
H7B1 H 0.6799 0.2977 -0.0176 0.038 Uiso 1 1 calc R . .
H7B2 H 0.6168 0.3345 -0.0167 0.038 Uiso 1 1 calc R . .
N8B N 0.7765(4) 0.4184(4) -0.0611(2) 0.0345(18) Uani 1 1 d . . .
H8B H 0.7534 0.4546 -0.0652 0.041 Uiso 1 1 calc R . .
C1B C 0.8885(5) 0.4569(5) 0.0176(3) 0.034(2) Uani 1 1 d . . .
C2B C 0.9061(5) 0.5178(5) 0.0390(3) 0.036(2) Uani 1 1 d . . .
H2B H 0.9541 0.5293 0.0387 0.043 Uiso 1 1 calc R . .
C3B C 0.8621(5) 0.5765(5) 0.0264(3) 0.039(2) Uani 1 1 d . . .
H3B3 H 0.8732 0.6119 0.0430 0.047 Uiso 1 1 calc R . .
H3B4 H 0.8744 0.5915 0.0051 0.047 Uiso 1 1 calc R . .
C4B C 0.9615(6) 0.4635(5) 0.0921(3) 0.043(3) Uani 1 1 d . . .
H4B1 H 0.9735 0.4299 0.0768 0.051 Uiso 1 1 calc R . .
H4B2 H 1.0002 0.4937 0.0975 0.051 Uiso 1 1 calc R . .
C5B C 0.9070(7) 0.3418(8) 0.2130(3) 0.058(3) Uani 1 1 d . . .
H5B1 H 0.8882 0.2981 0.2072 0.069 Uiso 1 1 calc R . .
H5B2 H 0.8724 0.3674 0.2218 0.069 Uiso 1 1 calc R . .
C6B C 0.9574(7) 0.2985(7) 0.2704(3) 0.059(4) Uani 1 1 d . . .
H6B H 0.9176 0.3166 0.2787 0.070 Uiso 1 1 calc R . .
C7B C 1.0173(6) 0.3033(7) 0.2966(3) 0.051(3) Uani 1 1 d . . .
H7B3 H 1.0374 0.3470 0.2960 0.062 Uiso 1 1 calc R . .
H7B4 H 1.0511 0.2710 0.2924 0.062 Uiso 1 1 calc R . .
C8B C 0.9415(7) 0.2282(6) 0.2570(4) 0.057(3) Uani 1 1 d . . .
C9B C 0.7733(9) 0.1888(7) 0.2025(4) 0.066(4) Uani 1 1 d . . .
C10B C 0.6967(7) 0.2167(8) 0.1955(4) 0.063(3) Uani 1 1 d . . .
H10B H 0.6640 0.1800 0.1947 0.075 Uiso 1 1 calc R . .
C11B C 0.6910(10) 0.2628(10) 0.2259(4) 0.087(5) Uani 1 1 d . . .
H11C H 0.7217 0.3001 0.2255 0.104 Uiso 1 1 calc R . .
H11D H 0.7067 0.2390 0.2472 0.104 Uiso 1 1 calc R . .
C12B C 0.6786(14) 0.2139(8) 0.1341(4) 0.112(9) Uani 1 1 d . . .
H12C H 0.6342 0.1919 0.1298 0.134 Uiso 1 1 calc R . .
H12D H 0.7135 0.1797 0.1388 0.134 Uiso 1 1 calc R . .
C13B C 0.6953(7) 0.3700(6) 0.0164(3) 0.048(3) Uani 1 1 d . . .
H13C H 0.6729 0.4120 0.0190 0.058 Uiso 1 1 calc R . .
H13D H 0.7433 0.3790 0.0158 0.058 Uiso 1 1 calc R . .
C14B C 0.6728(4) 0.3769(5) -0.0460(3) 0.031(2) Uani 1 1 d . . .
H14B H 0.6629 0.4237 -0.0426 0.037 Uiso 1 1 calc R . .
C15B C 0.6259(5) 0.3512(5) -0.0775(3) 0.039(2) Uani 1 1 d . . .
H15C H 0.6400 0.3066 -0.0821 0.047 Uiso 1 1 calc R . .
H15D H 0.5794 0.3489 -0.0730 0.047 Uiso 1 1 calc R . .
C16B C 0.7473(4) 0.3687(5) -0.0490(2) 0.031(2) Uani 1 1 d . . .
C21B C 0.7875(6) 0.5653(5) 0.0205(3) 0.041(2) Uani 1 1 d . . .
C22B C 0.7509(6) 0.5654(6) 0.0468(3) 0.048(3) Uani 1 1 d . . .
H22B H 0.7731 0.5733 0.0693 0.058 Uiso 1 1 calc R . .
C23B C 0.6824(8) 0.5539(8) 0.0398(5) 0.073(4) Uani 1 1 d . . .
H23B H 0.6584 0.5531 0.0579 0.088 Uiso 1 1 calc R . .
C24B C 0.6484(6) 0.5441(6) 0.0087(5) 0.069(5) Uani 1 1 d . . .
H24B H 0.6011 0.5363 0.0048 0.083 Uiso 1 1 calc R . .
C25B C 0.6830(7) 0.5454(6) -0.0177(4) 0.059(3) Uani 1 1 d . . .
H25B H 0.6589 0.5399 -0.0400 0.071 Uiso 1 1 calc R . .
C26B C 0.7505(6) 0.5543(5) -0.0123(3) 0.042(2) Uani 1 1 d . . .
H26B H 0.7734 0.5532 -0.0308 0.050 Uiso 1 1 calc R . .
C31B C 0.9506(6) 0.4323(5) 0.1232(3) 0.040(2) Uani 1 1 d . . .
C32B C 0.9531(7) 0.4679(6) 0.1536(3) 0.056(3) Uani 1 1 d . . .
H32B H 0.9646 0.5126 0.1541 0.067 Uiso 1 1 calc R . .
C33B C 0.9391(7) 0.4391(6) 0.1828(3) 0.054(3) Uani 1 1 d . . .
H33B H 0.9416 0.4636 0.2029 0.065 Uiso 1 1 calc R . .
C34B C 0.9214(6) 0.3737(6) 0.1820(3) 0.046(3) Uani 1 1 d . . .
C35B C 0.9191(10) 0.3386(6) 0.1524(4) 0.077(5) Uani 1 1 d . . .
H35B H 0.9088 0.2936 0.1523 0.092 Uiso 1 1 calc R . .
C36B C 0.9311(8) 0.3667(6) 0.1231(3) 0.063(4) Uani 1 1 d . . .
H36B H 0.9263 0.3419 0.1030 0.076 Uiso 1 1 calc R . .
C41B C 0.9999(8) 0.2917(6) 0.3310(3) 0.058(3) Uani 1 1 d . . .
C42B C 0.9733(7) 0.3422(7) 0.3491(3) 0.059(3) Uani 1 1 d . . .
H42B H 0.9684 0.3846 0.3397 0.071 Uiso 1 1 calc R . .
C43B C 0.9548(8) 0.3308(10) 0.3793(4) 0.079(5) Uani 1 1 d . . .
H43B H 0.9337 0.3641 0.3899 0.095 Uiso 1 1 calc R . .
C44B C 0.9662(9) 0.2729(9) 0.3941(4) 0.083(5) Uani 1 1 d . . .
H44B H 0.9518 0.2661 0.4149 0.100 Uiso 1 1 calc R . .
C45B C 0.9988(12) 0.2210(8) 0.3803(4) 0.096(7) Uani 1 1 d . . .
H45B H 1.0086 0.1810 0.3918 0.115 Uiso 1 1 calc R . .
C46B C 1.0160(10) 0.2328(7) 0.3479(4) 0.080(5) Uani 1 1 d . . .
H46B H 1.0386 0.2000 0.3377 0.096 Uiso 1 1 calc R . .
C51B C 0.8856(7) 0.1245(6) 0.2679(3) 0.056(3) Uani 1 1 d . . .
H51B H 0.8522 0.1126 0.2823 0.067 Uiso 1 1 calc R . .
C52B C 0.8532(7) 0.1074(7) 0.2328(4) 0.065(4) Uani 1 1 d . . .
H52B H 0.8840 0.1218 0.2175 0.078 Uiso 1 1 calc R . .
C53B C 0.8403(9) 0.0347(7) 0.2273(5) 0.077(5) Uani 1 1 d . . .
H53C H 0.8248 0.0264 0.2029 0.093 Uiso 1 1 calc R . .
H53D H 0.8040 0.0211 0.2391 0.093 Uiso 1 1 calc R . .
C54B C 0.9044(9) -0.0065(7) 0.2401(5) 0.084(5) Uani 1 1 d . . .
H54C H 0.8933 -0.0532 0.2384 0.101 Uiso 1 1 calc R . .
H54D H 0.9394 0.0024 0.2265 0.101 Uiso 1 1 calc R . .
C55B C 0.9291(10) 0.0116(7) 0.2753(4) 0.080(5) Uani 1 1 d . . .
H55C H 0.9693 -0.0150 0.2842 0.096 Uiso 1 1 calc R . .
H55D H 0.8939 0.0010 0.2885 0.096 Uiso 1 1 calc R . .
C56B C 0.9483(10) 0.0848(7) 0.2808(5) 0.081(5) Uani 1 1 d . . .
H56C H 0.9646 0.0935 0.3050 0.098 Uiso 1 1 calc R . .
H56D H 0.9845 0.0962 0.2683 0.098 Uiso 1 1 calc R . .
C61B C 0.6182(7) 0.2892(7) 0.2259(5) 0.091(5) Uiso 1 1 d D . .
C62B C 0.6034(9) 0.3555(7) 0.2251(5) 0.117(7) Uiso 1 1 d D . .
H62B H 0.6382 0.3866 0.2249 0.140 Uiso 1 1 calc R . .
C63B C 0.5365(10) 0.3759(8) 0.2245(6) 0.135(9) Uiso 1 1 d D . .
H63B H 0.5265 0.4209 0.2244 0.162 Uiso 1 1 calc R . .
C64B C 0.4846(8) 0.3308(10) 0.2242(7) 0.144(10) Uiso 1 1 d D . .
H64B H 0.4395 0.3450 0.2233 0.173 Uiso 1 1 calc R . .
C65B C 0.4999(9) 0.2643(9) 0.2254(7) 0.143(10) Uiso 1 1 d D . .
H65B H 0.4649 0.2332 0.2244 0.171 Uiso 1 1 calc R . .
C66B C 0.5671(9) 0.2441(7) 0.2279(7) 0.130(8) Uiso 1 1 d D . .
H66B H 0.5780 0.1995 0.2310 0.156 Uiso 1 1 calc R . .
C71B C 0.6874(10) 0.2495(6) 0.1016(4) 0.069(4) Uani 1 1 d . . .
C72B C 0.6311(12) 0.2619(13) 0.0815(5) 0.114(8) Uani 1 1 d . . .
H72B H 0.5901 0.2433 0.0854 0.137 Uiso 1 1 calc R . .
C73B C 0.6313(9) 0.3048(11) 0.0528(5) 0.097(6) Uani 1 1 d . . .
H73B H 0.5900 0.3167 0.0387 0.117 Uiso 1 1 calc R . .
C74B C 0.6912(6) 0.3275(5) 0.0466(3) 0.046(3) Uani 1 1 d . . .
C75B C 0.7469(8) 0.3119(10) 0.0666(4) 0.079(5) Uani 1 1 d . . .
H75B H 0.7887 0.3248 0.0611 0.095 Uiso 1 1 calc R . .
C76B C 0.7470(10) 0.2741(9) 0.0984(4) 0.085(5) Uani 1 1 d . . .
H76B H 0.7866 0.2681 0.1150 0.102 Uiso 1 1 calc R . .
C81B C 0.6263(5) 0.3927(5) -0.1081(3) 0.041(2) Uani 1 1 d . . .
C82B C 0.6622(6) 0.3718(6) -0.1328(3) 0.049(3) Uani 1 1 d . . .
H82B H 0.6859 0.3318 -0.1302 0.059 Uiso 1 1 calc R . .
C83B C 0.6629(7) 0.4107(7) -0.1617(3) 0.055(3) Uani 1 1 d . . .
H83B H 0.6861 0.3967 -0.1788 0.066 Uiso 1 1 calc R . .
C84B C 0.6297(6) 0.4687(7) -0.1643(3) 0.052(3) Uani 1 1 d . . .
H84B H 0.6315 0.4958 -0.1831 0.063 Uiso 1 1 calc R . .
C85B C 0.5930(7) 0.4892(6) -0.1401(4) 0.059(3) Uani 1 1 d . . .
H85B H 0.5689 0.5290 -0.1427 0.071 Uiso 1 1 calc R . .
C86B C 0.5926(6) 0.4512(6) -0.1127(3) 0.050(3) Uani 1 1 d . . .
H86B H 0.5682 0.4653 -0.0961 0.060 Uiso 1 1 calc R . .
C91B C 0.8470(5) 0.4166(5) -0.0682(3) 0.036(2) Uani 1 1 d . . .
H91B H 0.8566 0.4601 -0.0771 0.044 Uiso 1 1 calc R . .
C92B C 0.9026(5) 0.4031(5) -0.0356(3) 0.036(2) Uani 1 1 d . . .
H92B H 0.8915 0.3623 -0.0244 0.044 Uiso 1 1 calc R . .
C93B C 0.9714(5) 0.3974(5) -0.0447(3) 0.041(2) Uani 1 1 d . . .
H93C H 1.0049 0.3858 -0.0244 0.049 Uiso 1 1 calc R . .
H93D H 0.9847 0.4397 -0.0530 0.049 Uiso 1 1 calc R . .
C94B C 0.9720(7) 0.3445(6) -0.0726(4) 0.059(4) Uani 1 1 d . . .
H94C H 1.0176 0.3416 -0.0782 0.071 Uiso 1 1 calc R . .
H94D H 0.9607 0.3017 -0.0640 0.071 Uiso 1 1 calc R . .
C95B C 0.9205(6) 0.3618(6) -0.1043(3) 0.049(3) Uani 1 1 d . . .
H95C H 0.9328 0.4038 -0.1134 0.059 Uiso 1 1 calc R . .
H95D H 0.9213 0.3282 -0.1218 0.059 Uiso 1 1 calc R . .
C96B C 0.8495(6) 0.3662(6) -0.0962(3) 0.048(3) Uani 1 1 d . . .
H96C H 0.8359 0.3232 -0.0888 0.058 Uiso 1 1 calc R . .
H96D H 0.8170 0.3787 -0.1167 0.058 Uiso 1 1 calc R . .
O1C O 0.4301(4) 0.7941(4) 0.2761(2) 0.0493(19) Uani 1 1 d . . .
O2C O 0.7642(5) 0.6010(4) 0.4475(3) 0.067(3) Uani 1 1 d . . .
O3C O 0.8219(4) 0.7077(4) 0.5155(2) 0.055(2) Uani 1 1 d . . .
O4C O 0.4155(5) 0.7851(5) 0.3584(3) 0.077(3) Uani 1 1 d . A .
N1C N 0.3205(5) 0.7861(4) 0.2833(3) 0.044(2) Uani 1 1 d . . .
H1C H 0.2882 0.7597 0.2867 0.053 Uiso 1 1 calc R . .
N2C N 0.4483(4) 0.6616(4) 0.2861(2) 0.041(2) Uani 1 1 d . . .
H2C1 H 0.4810 0.6875 0.2799 0.050 Uiso 1 1 calc R . .
H2C2 H 0.4520 0.6209 0.2772 0.050 Uiso 1 1 calc R . .
N3C N 0.7218(5) 0.4998(5) 0.4078(2) 0.048(2) Uani 1 1 d . . .
H3C1 H 0.6928 0.5176 0.4203 0.058 Uiso 1 1 calc R . .
H3C2 H 0.7050 0.4597 0.4005 0.058 Uiso 1 1 calc R . .
N4C N 0.8757(6) 0.5669(5) 0.4548(3) 0.061(3) Uani 1 1 d . . .
H4C H 0.9018 0.5356 0.4498 0.073 Uiso 1 1 calc R . .
N5C N 0.8732(6) 0.6080(5) 0.5260(3) 0.061(3) Uani 1 1 d . . .
H5C H 0.8696 0.5699 0.5353 0.073 Uiso 1 1 calc R . .
N6C N 0.7079(5) 0.6680(5) 0.5362(2) 0.050(2) Uani 1 1 d . . .
H6C1 H 0.6802 0.6657 0.5518 0.060 Uiso 1 1 calc R . .
H6C2 H 0.7134 0.7111 0.5316 0.060 Uiso 1 1 calc R . .
N7C N 0.3931(6) 0.7584(6) 0.4190(4) 0.068(3) Uani 1 1 d . . .
H7C1 H 0.3750 0.7423 0.4366 0.081 Uiso 1 1 calc R . .
H7C2 H 0.4034 0.7236 0.4067 0.081 Uiso 1 1 calc R . .
N8C N 0.3339(5) 0.8625(5) 0.3462(3) 0.049(2) Uani 1 1 d . A .
H8C H 0.2985 0.8789 0.3529 0.059 Uiso 1 1 calc R . .
C1C C 0.3788(5) 0.7594(5) 0.2776(3) 0.038(2) Uani 1 1 d . . .
C2C C 0.3813(5) 0.6885(5) 0.2720(3) 0.040(2) Uani 1 1 d . . .
H2C H 0.3460 0.6664 0.2823 0.048 Uiso 1 1 calc R . .
C3C C 0.3675(6) 0.6749(6) 0.2318(3) 0.048(3) Uani 1 1 d . . .
H3C3 H 0.4020 0.6980 0.2218 0.057 Uiso 1 1 calc R . .
H3C4 H 0.3726 0.6279 0.2279 0.057 Uiso 1 1 calc R . .
C4C C 0.4602(6) 0.6569(7) 0.3244(3) 0.056(3) Uani 1 1 d . . .
H4C1 H 0.4582 0.7008 0.3341 0.067 Uiso 1 1 calc R . .
H4C2 H 0.4243 0.6302 0.3313 0.067 Uiso 1 1 calc R . .
C5C C 0.7216(7) 0.5422(7) 0.3772(4) 0.062(4) Uani 1 1 d . . .
H5C1 H 0.7362 0.5160 0.3593 0.074 Uiso 1 1 calc R . .
H5C2 H 0.7548 0.5776 0.3833 0.074 Uiso 1 1 calc R . .
C6C C 0.7860(6) 0.4905(7) 0.4294(3) 0.056(3) Uani 1 1 d . . .
H6C H 0.8191 0.4745 0.4157 0.067 Uiso 1 1 calc R . .
C7C C 0.7807(8) 0.4419(6) 0.4563(4) 0.064(4) Uani 1 1 d . . .
H7C3 H 0.7458 0.4569 0.4689 0.077 Uiso 1 1 calc R . .
H7C4 H 0.8242 0.4407 0.4724 0.077 Uiso 1 1 calc R . .
C8C C 0.8110(7) 0.5582(6) 0.4458(3) 0.054(3) Uani 1 1 d . . .
C9C C 0.8275(7) 0.6563(6) 0.5286(4) 0.063(4) Uani 1 1 d . . .
C10C C 0.7785(7) 0.6390(6) 0.5522(3) 0.051(3) Uani 1 1 d . . .
H10C H 0.7748 0.5908 0.5537 0.062 Uiso 1 1 calc R . .
C11C C 0.8018(7) 0.6668(7) 0.5871(3) 0.056(3) Uani 1 1 d . . .
H11E H 0.8407 0.6955 0.5859 0.068 Uiso 1 1 calc R . .
H11F H 0.7650 0.6949 0.5920 0.068 Uiso 1 1 calc R . .
C12C C 0.6736(7) 0.6352(7) 0.5047(4) 0.065(4) Uani 1 1 d . . .
H12E H 0.7067 0.6270 0.4899 0.077 Uiso 1 1 calc R . .
H12F H 0.6553 0.5930 0.5104 0.077 Uiso 1 1 calc R . .
C13C C 0.4540(12) 0.7912(9) 0.4325(6) 0.100(7) Uani 1 1 d . . .
H13E H 0.4426 0.8269 0.4468 0.120 Uiso 1 1 calc R . .
H13F H 0.4710 0.8113 0.4135 0.120 Uiso 1 1 calc R . .
C14C C 0.3402(6) 0.7978(7) 0.3971(3) 0.052(3) Uani 1 1 d . A .
H14C H 0.3360 0.8390 0.4095 0.062 Uiso 1 1 calc R . .
C15C C 0.2724(8) 0.7666(8) 0.3915(5) 0.073(4) Uani 1 1 d . . .
H15E H 0.2383 0.8012 0.3912 0.088 Uiso 0.721(12) 1 calc PR A 1
H15F H 0.2703 0.7387 0.4112 0.088 Uiso 0.721(12) 1 calc PR A 1
H15I H 0.2761 0.7219 0.3831 0.088 Uiso 0.279(12) 1 calc PR A 2
H15J H 0.2414 0.7910 0.3741 0.088 Uiso 0.279(12) 1 calc PR A 2
C16C C 0.3686(8) 0.8168(6) 0.3653(4) 0.068(4) Uani 1 1 d . . .
C21C C 0.2993(6) 0.6960(5) 0.2144(3) 0.042(2) Uani 1 1 d . . .
C22C C 0.2442(6) 0.6627(6) 0.2212(4) 0.056(3) Uani 1 1 d . . .
H22C H 0.2500 0.6271 0.2364 0.067 Uiso 1 1 calc R . .
C23C C 0.1772(7) 0.6827(7) 0.2049(3) 0.059(3) Uani 1 1 d . . .
H23C H 0.1389 0.6602 0.2096 0.070 Uiso 1 1 calc R . .
C24C C 0.1684(7) 0.7340(7) 0.1827(3) 0.057(3) Uani 1 1 d . . .
H24C H 0.1247 0.7476 0.1720 0.068 Uiso 1 1 calc R . .
C25C C 0.2283(8) 0.7664(7) 0.1762(4) 0.065(4) Uani 1 1 d . . .
H25C H 0.2242 0.8018 0.1609 0.078 Uiso 1 1 calc R . .
C26C C 0.2903(7) 0.7463(6) 0.1919(3) 0.055(3) Uani 1 1 d . . .
H26C H 0.3290 0.7680 0.1872 0.065 Uiso 1 1 calc R . .
C31C C 0.5269(5) 0.6274(6) 0.3375(3) 0.046(3) Uani 1 1 d . . .
C32C C 0.5829(10) 0.6631(7) 0.3425(4) 0.073(4) Uani 1 1 d . . .
H32C H 0.5799 0.7074 0.3359 0.088 Uiso 1 1 calc R . .
C33C C 0.6463(7) 0.6373(7) 0.3571(4) 0.058(3) Uani 1 1 d . . .
H33C H 0.6843 0.6652 0.3626 0.069 Uiso 1 1 calc R . .
C34C C 0.6537(6) 0.5710(6) 0.3637(3) 0.050(3) Uani 1 1 d . . .
C35C C 0.5930(7) 0.5341(6) 0.3548(3) 0.057(3) Uani 1 1 d . . .
H35C H 0.5955 0.4882 0.3563 0.068 Uiso 1 1 calc R . .
C36C C 0.5335(7) 0.5618(8) 0.3444(4) 0.066(4) Uani 1 1 d . . .
H36C H 0.4940 0.5357 0.3415 0.079 Uiso 1 1 calc R . .
C41C C 0.7632(7) 0.3739(7) 0.4437(3) 0.060(3) Uani 1 1 d . . .
C42C C 0.8097(10) 0.3381(8) 0.4315(6) 0.091(6) Uani 1 1 d . . .
H42C H 0.8534 0.3555 0.4317 0.109 Uiso 1 1 calc R . .
C43C C 0.7946(12) 0.2772(10) 0.4191(8) 0.133(11) Uani 1 1 d . . .
H43C H 0.8271 0.2523 0.4104 0.159 Uiso 1 1 calc R . .
C44C C 0.7298(15) 0.2519(10) 0.4195(8) 0.126(9) Uani 1 1 d . . .
H44C H 0.7164 0.2117 0.4088 0.151 Uiso 1 1 calc R . .
C45C C 0.6860(9) 0.2856(11) 0.4353(6) 0.099(7) Uani 1 1 d . . .
H45C H 0.6448 0.2666 0.4387 0.118 Uiso 1 1 calc R . .
C46C C 0.7033(9) 0.3472(8) 0.4462(5) 0.076(4) Uani 1 1 d . . .
H46C H 0.6721 0.3721 0.4558 0.091 Uiso 1 1 calc R . .
C51C C 0.9102(8) 0.6243(8) 0.4725(5) 0.077(5) Uani 1 1 d . . .
H51C H 0.8773 0.6608 0.4679 0.093 Uiso 1 1 calc R . .
C52C C 0.9292(7) 0.6207(7) 0.5070(5) 0.076(5) Uani 1 1 d . . .
H52C H 0.9593 0.5819 0.5113 0.091 Uiso 1 1 calc R . .
C53C C 0.9722(9) 0.6782(7) 0.5243(6) 0.094(7) Uani 1 1 d . . .
H53E H 0.9433 0.7170 0.5240 0.113 Uiso 1 1 calc R . .
H53F H 0.9903 0.6670 0.5481 0.113 Uiso 1 1 calc R . .
C54C C 1.0306(12) 0.6934(12) 0.5065(8) 0.126(10) Uani 1 1 d . . .
H54E H 1.0524 0.7342 0.5157 0.151 Uiso 1 1 calc R . .
H54F H 1.0645 0.6583 0.5112 0.151 Uiso 1 1 calc R . .
C55C C 1.0092(11) 0.7002(10) 0.4698(6) 0.102(7) Uani 1 1 d . . .
H55E H 1.0498 0.7059 0.4596 0.122 Uiso 1 1 calc R . .
H55F H 0.9813 0.7398 0.4650 0.122 Uiso 1 1 calc R . .
C56C C 0.9679(10) 0.6406(9) 0.4527(6) 0.099(7) Uani 1 1 d . . .
H56E H 0.9483 0.6510 0.4290 0.119 Uiso 1 1 calc R . .
H56F H 0.9981 0.6027 0.4529 0.119 Uiso 1 1 calc R . .
C61C C 0.8216(6) 0.6244(6) 0.6158(3) 0.046(3) Uani 1 1 d . . .
C62C C 0.7863(8) 0.6183(9) 0.6430(3) 0.076(5) Uani 1 1 d . . .
H62C H 0.7454 0.6418 0.6419 0.091 Uiso 1 1 calc R . .
C63C C 0.8082(18) 0.5801(12) 0.6709(4) 0.140(13) Uani 1 1 d . . .
H63C H 0.7828 0.5756 0.6883 0.168 Uiso 1 1 calc R . .
C64C C 0.8758(17) 0.5453(12) 0.6724(4) 0.115(8) Uani 1 1 d . . .
H64C H 0.8954 0.5213 0.6918 0.138 Uiso 1 1 calc R . .
C65C C 0.9045(14) 0.5488(10) 0.6480(6) 0.109(7) Uani 1 1 d . . .
H65C H 0.9449 0.5248 0.6486 0.130 Uiso 1 1 calc R . .
C66C C 0.8797(9) 0.5872(8) 0.6191(4) 0.073(4) Uani 1 1 d . . .
H66C H 0.9041 0.5873 0.6012 0.088 Uiso 1 1 calc R . .
C71C C 0.6183(7) 0.6758(7) 0.4867(4) 0.062(3) Uani 1 1 d . . .
C72C C 0.5664(9) 0.6949(8) 0.5022(3) 0.071(4) Uani 1 1 d . . .
H72C H 0.5684 0.6845 0.5252 0.086 Uiso 1 1 calc R . .
C73C C 0.5077(9) 0.7309(8) 0.4841(5) 0.077(4) Uiso 1 1 d . . .
H73C H 0.4689 0.7381 0.4938 0.093 Uiso 1 1 calc R . .
C74C C 0.5116(9) 0.7534(10) 0.4531(6) 0.101(7) Uani 1 1 d . . .
C75C C 0.5627(11) 0.7276(8) 0.4352(6) 0.090(6) Uani 1 1 d . . .
H75C H 0.5595 0.7346 0.4118 0.108 Uiso 1 1 calc R . .
C76C C 0.6139(9) 0.6939(7) 0.4529(5) 0.076(5) Uani 1 1 d . . .
H76C H 0.6496 0.6813 0.4419 0.091 Uiso 1 1 calc R . .
C81C C 0.2505(8) 0.7234(6) 0.3582(3) 0.055(4) Uiso 0.721(12) 1 d PD A 1
C82C C 0.2033(8) 0.7432(7) 0.3306(4) 0.082(6) Uiso 0.721(12) 1 d PD A 1
H82C H 0.1828 0.7848 0.3301 0.098 Uiso 0.721(12) 1 calc PR A 1
C83C C 0.1869(9) 0.7009(8) 0.3037(4) 0.086(7) Uiso 0.721(12) 1 d PD A 1
H83C H 0.1577 0.7144 0.2837 0.103 Uiso 0.721(12) 1 calc PR A 1
C84C C 0.2135(10) 0.6385(8) 0.3063(4) 0.084(7) Uiso 0.721(12) 1 d PD A 1
H84C H 0.1950 0.6070 0.2900 0.101 Uiso 0.721(12) 1 calc PR A 1
C85C C 0.2658(11) 0.6213(8) 0.3317(5) 0.093(7) Uiso 0.721(12) 1 d PD A 1
H85C H 0.2911 0.5829 0.3303 0.112 Uiso 0.721(12) 1 calc PR A 1
C86C C 0.2804(9) 0.6622(7) 0.3597(4) 0.076(6) Uiso 0.721(12) 1 d PD A 1
H86C H 0.3103 0.6485 0.3794 0.091 Uiso 0.721(12) 1 calc PR A 1
C81' C 0.2417(17) 0.7640(13) 0.4247(7) 0.040(9) Uiso 0.279(12) 1 d PD A 2
C82' C 0.2373(19) 0.7093(12) 0.4449(8) 0.088(18) Uiso 0.279(12) 1 d PD A 2
H82' H 0.2553 0.6690 0.4394 0.106 Uiso 0.279(12) 1 calc PR A 2
C83' C 0.2066(19) 0.7138(12) 0.4730(8) 0.055(11) Uiso 0.279(12) 1 d PD A 2
H83' H 0.2046 0.6768 0.4867 0.066 Uiso 0.279(12) 1 calc PR A 2
C84' C 0.1787(17) 0.7726(14) 0.4811(7) 0.038(9) Uiso 0.279(12) 1 d PD A 2
H84' H 0.1573 0.7756 0.5001 0.046 Uiso 0.279(12) 1 calc PR A 2
C85' C 0.183(3) 0.8271(15) 0.4608(14) 0.20(6) Uiso 0.279(12) 1 d PD A 2
H85' H 0.1611 0.8662 0.4650 0.237 Uiso 0.279(12) 1 calc PR A 2
C86' C 0.219(2) 0.8239(12) 0.4346(9) 0.056(11) Uiso 0.279(12) 1 d PD A 2
H86' H 0.2284 0.8625 0.4234 0.067 Uiso 0.279(12) 1 calc PR A 2
C91C C 0.3500(8) 0.8870(6) 0.3152(4) 0.068(4) Uani 1 1 d . . .
H91C H 0.3987 0.8782 0.3152 0.081 Uiso 1 1 calc R A .
C92C C 0.3082(6) 0.8557(6) 0.2843(3) 0.052(3) Uani 1 1 d . A .
H92C H 0.2601 0.8603 0.2870 0.062 Uiso 1 1 calc R . .
C93C C 0.3127(9) 0.8896(7) 0.2520(4) 0.070(4) Uani 1 1 d . . .
H93E H 0.2800 0.8695 0.2335 0.084 Uiso 1 1 calc R A .
H93F H 0.3584 0.8828 0.2470 0.084 Uiso 1 1 calc R . .
C94C C 0.2987(19) 0.9631(10) 0.2524(8) 0.145(14) Uani 1 1 d . A .
H94E H 0.3048 0.9827 0.2308 0.174 Uiso 1 1 calc R . .
H94F H 0.2515 0.9707 0.2551 0.174 Uiso 1 1 calc R . .
C95C C 0.3451(16) 0.9932(9) 0.2802(8) 0.129(12) Uani 1 1 d . . .
H95E H 0.3350 1.0401 0.2808 0.155 Uiso 1 1 calc R A .
H95F H 0.3919 0.9884 0.2764 0.155 Uiso 1 1 calc R . .
C96C C 0.3395(9) 0.9617(7) 0.3154(5) 0.077(5) Uani 1 1 d . A .
H96E H 0.3739 0.9813 0.3333 0.092 Uiso 1 1 calc R . .
H96F H 0.2945 0.9713 0.3206 0.092 Uiso 1 1 calc R . .
O1D O 1.0892(4) 0.2988(4) 0.1194(3) 0.062(3) Uani 1 1 d . . .
O2D O 0.6814(4) 0.2089(3) -0.0303(2) 0.0456(19) Uani 1 1 d . . .
O3D O 0.7462(4) 0.1038(4) 0.0371(2) 0.056(2) Uani 1 1 d . . .
O4D O 1.0820(4) 0.2970(4) 0.2133(2) 0.0479(19) Uani 1 1 d . . .
N1D N 1.1808(5) 0.3603(4) 0.1402(2) 0.042(2) Uani 1 1 d . . .
H1D H 1.2225 0.3688 0.1381 0.051 Uiso 1 1 calc R . .
N2D N 1.1247(4) 0.2666(4) 0.0646(2) 0.039(2) Uani 1 1 d . . .
H2D1 H 1.0923 0.2547 0.0766 0.047 Uiso 1 1 calc R . .
H2D2 H 1.1452 0.2292 0.0593 0.047 Uiso 1 1 calc R . .
N3D N 0.8051(4) 0.1850(4) -0.0456(2) 0.0375(19) Uani 1 1 d . . .
H3D1 H 0.7919 0.2275 -0.0443 0.045 Uiso 1 1 calc R . .
H3D2 H 0.8384 0.1841 -0.0584 0.045 Uiso 1 1 calc R . .
N4D N 0.6486(5) 0.1072(4) -0.0429(3) 0.046(2) Uani 1 1 d . . .
H4D H 0.6586 0.0708 -0.0522 0.056 Uiso 1 1 calc R . .
N5D N 0.6402(4) 0.0567(4) 0.0247(2) 0.040(2) Uani 1 1 d . . .
H5D H 0.6187 0.0197 0.0255 0.048 Uiso 1 1 calc R . .
N6D N 0.8015(5) 0.0127(5) 0.0802(3) 0.047(2) Uani 1 1 d . . .
H6D1 H 0.8202 -0.0248 0.0902 0.056 Uiso 1 1 calc R . .
H6D2 H 0.8305 0.0293 0.0672 0.056 Uiso 1 1 calc R . .
N7D N 1.0756(5) 0.1653(4) 0.2023(2) 0.041(2) Uani 1 1 d . . .
H7D1 H 1.0421 0.1843 0.2115 0.049 Uiso 1 1 calc R . .
H7D2 H 1.0771 0.1221 0.2080 0.049 Uiso 1 1 calc R . .
N8D N 1.1944(4) 0.2973(4) 0.2066(2) 0.039(2) Uani 1 1 d . . .
H8D H 1.2298 0.2729 0.2057 0.047 Uiso 1 1 calc R . .
C1D C 1.1458(5) 0.3220(5) 0.1182(3) 0.036(2) Uani 1 1 d . . .
C2D C 1.1769(5) 0.3057(5) 0.0875(3) 0.039(2) Uani 1 1 d . . .
H2D H 1.1855 0.3469 0.0759 0.047 Uiso 1 1 calc R . .
C3D C 1.2430(6) 0.2655(5) 0.0951(3) 0.046(3) Uani 1 1 d . . .
H3D3 H 1.2733 0.2842 0.1150 0.056 Uiso 1 1 calc R . .
H3D4 H 1.2322 0.2205 0.1007 0.056 Uiso 1 1 calc R . .
C4D C 1.0889(7) 0.2966(6) 0.0319(4) 0.056(3) Uani 1 1 d . . .
H4D1 H 1.0809 0.3433 0.0353 0.067 Uiso 1 1 calc R . .
H4D2 H 1.1174 0.2926 0.0145 0.067 Uiso 1 1 calc R . .
C5D C 0.8358(5) 0.1623(5) -0.0101(3) 0.043(2) Uani 1 1 d . . .
H5D1 H 0.8043 0.1713 0.0054 0.051 Uiso 1 1 calc R . .
H5D2 H 0.8441 0.1150 -0.0101 0.051 Uiso 1 1 calc R . .
C6D C 0.7466(5) 0.1473(5) -0.0635(3) 0.039(2) Uani 1 1 d . . .
H6D H 0.7592 0.1008 -0.0654 0.046 Uiso 1 1 calc R . .
C7D C 0.7255(6) 0.1786(5) -0.0994(2) 0.037(2) Uani 1 1 d . . .
H7D3 H 0.7016 0.2199 -0.0974 0.045 Uiso 1 1 calc R . .
H7D4 H 0.7666 0.1885 -0.1086 0.045 Uiso 1 1 calc R . .
C8D C 0.6885(5) 0.1540(5) -0.0429(3) 0.034(2) Uani 1 1 d . . .
C9D C 0.7057(5) 0.0586(5) 0.0375(3) 0.039(2) Uani 1 1 d . . .
C10D C 0.7335(5) -0.0029(5) 0.0577(2) 0.037(2) Uani 1 1 d . . .
H10D H 0.7007 -0.0177 0.0719 0.044 Uiso 1 1 calc R . .
C11D C 0.7437(5) -0.0576(4) 0.0323(3) 0.035(2) Uani 1 1 d . . .
H11G H 0.7012 -0.0633 0.0158 0.042 Uiso 1 1 calc R . .
H11H H 0.7789 -0.0437 0.0197 0.042 Uiso 1 1 calc R . .
C12D C 0.7925(7) 0.0610(9) 0.1068(4) 0.069(4) Uani 1 1 d . . .
H12G H 0.7722 0.0397 0.1244 0.083 Uiso 1 1 calc R . .
H12H H 0.7622 0.0964 0.0967 0.083 Uiso 1 1 calc R . .
C13D C 1.0580(6) 0.1710(6) 0.1651(3) 0.046(3) Uani 1 1 d . . .
H13G H 1.0925 0.1481 0.1551 0.056 Uiso 1 1 calc R . .
H13H H 1.0590 0.2174 0.1589 0.056 Uiso 1 1 calc R . .
C14D C 1.1406(6) 0.1954(5) 0.2170(3) 0.044(3) Uani 1 1 d . . .
H14D H 1.1767 0.1776 0.2057 0.053 Uiso 1 1 calc R . .
C15D C 1.1582(7) 0.1798(6) 0.2551(3) 0.055(3) Uani 1 1 d . . .
H15G H 1.1229 0.1983 0.2663 0.066 Uiso 1 1 calc R . .
H15H H 1.1581 0.1322 0.2581 0.066 Uiso 1 1 calc R . .
C16D C 1.1370(6) 0.2686(5) 0.2123(3) 0.041(2) Uani 1 1 d . . .
C21D C 1.2793(5) 0.2648(5) 0.0652(3) 0.043(3) Uani 1 1 d . . .
C22D C 1.3226(8) 0.3196(6) 0.0614(4) 0.067(4) Uani 1 1 d . . .
H22D H 1.3295 0.3541 0.0772 0.080 Uiso 1 1 calc R . .
C23D C 1.3540(8) 0.3188(6) 0.0328(4) 0.064(4) Uani 1 1 d . . .
H23D H 1.3840 0.3528 0.0299 0.077 Uiso 1 1 calc R . .
C24D C 1.3426(7) 0.2716(6) 0.0101(4) 0.063(4) Uani 1 1 d . . .
H24D H 1.3633 0.2738 -0.0091 0.075 Uiso 1 1 calc R . .
C25D C 1.3002(7) 0.2180(6) 0.0137(3) 0.053(3) Uani 1 1 d . . .
H25D H 1.2926 0.1845 -0.0027 0.063 Uiso 1 1 calc R . .
C26D C 1.2702(6) 0.2157(6) 0.0419(3) 0.049(3) Uani 1 1 d . . .
H26D H 1.2428 0.1796 0.0451 0.059 Uiso 1 1 calc R . .
C31D C 1.0238(6) 0.2632(5) 0.0205(3) 0.047(3) Uani 1 1 d . . .
C32D C 0.9657(6) 0.2853(6) 0.0302(3) 0.049(3) Uani 1 1 d . . .
H32D H 0.9675 0.3235 0.0434 0.059 Uiso 1 1 calc R . .
C33D C 0.9049(6) 0.2531(6) 0.0211(3) 0.048(3) Uani 1 1 d . . .
H33D H 0.8657 0.2689 0.0283 0.057 Uiso 1 1 calc R . .
C34D C 0.9014(5) 0.1979(5) 0.0014(3) 0.039(2) Uani 1 1 d . . .
C35D C 0.9594(5) 0.1765(6) -0.0097(3) 0.043(3) Uani 1 1 d . . .
H35D H 0.9573 0.1392 -0.0237 0.052 Uiso 1 1 calc R . .
C36D C 1.0203(6) 0.2099(5) -0.0005(3) 0.045(3) Uani 1 1 d . . .
H36D H 1.0593 0.1959 -0.0085 0.054 Uiso 1 1 calc R . .
C41D C 0.6799(5) 0.1337(5) -0.1238(3) 0.038(2) Uani 1 1 d . . .
C42D C 0.6098(6) 0.1365(7) -0.1275(4) 0.056(3) Uani 1 1 d . . .
H42D H 0.5904 0.1665 -0.1143 0.068 Uiso 1 1 calc R . .
C43D C 0.5694(6) 0.0990(8) -0.1489(4) 0.061(3) Uani 1 1 d . . .
H43D H 0.5219 0.1018 -0.1503 0.074 Uiso 1 1 calc R . .
C44D C 0.5968(7) 0.0536(7) -0.1699(4) 0.060(3) Uani 1 1 d . . .
H44D H 0.5683 0.0257 -0.1850 0.072 Uiso 1 1 calc R . .
C45D C 0.6659(8) 0.0523(7) -0.1674(4) 0.062(3) Uani 1 1 d . . .
H45D H 0.6854 0.0244 -0.1817 0.074 Uiso 1 1 calc R . .
C46D C 0.7069(7) 0.0908(6) -0.1447(3) 0.047(3) Uani 1 1 d . . .
H46D H 0.7545 0.0883 -0.1430 0.057 Uiso 1 1 calc R . .
C51D C 0.5850(6) 0.1084(6) -0.0283(3) 0.051(3) Uani 1 1 d . . .
H51D H 0.5616 0.0660 -0.0340 0.061 Uiso 1 1 calc R . .
C52D C 0.6017(6) 0.1125(5) 0.0093(4) 0.050(3) Uani 1 1 d . . .
H52D H 0.6296 0.1523 0.0154 0.060 Uiso 1 1 calc R . .
C53D C 0.5379(6) 0.1178(7) 0.0256(4) 0.059(4) Uani 1 1 d . . .
H53G H 0.5514 0.1305 0.0495 0.071 Uiso 1 1 calc R . .
H53H H 0.5153 0.0751 0.0248 0.071 Uiso 1 1 calc R . .
C54D C 0.4879(7) 0.1694(8) 0.0065(4) 0.069(4) Uani 1 1 d . . .
H54G H 0.4456 0.1678 0.0155 0.083 Uiso 1 1 calc R . .
H54H H 0.5079 0.2129 0.0115 0.083 Uiso 1 1 calc R . .
C55D C 0.4718(6) 0.1619(8) -0.0290(4) 0.072(5) Uani 1 1 d . . .
H55G H 0.4424 0.1981 -0.0388 0.086 Uiso 1 1 calc R . .
H55H H 0.4465 0.1209 -0.0345 0.086 Uiso 1 1 calc R . .
C56D C 0.5379(6) 0.1608(8) -0.0449(4) 0.060(4) Uani 1 1 d . . .
H56G H 0.5257 0.1524 -0.0694 0.073 Uiso 1 1 calc R . .
H56H H 0.5607 0.2035 -0.0416 0.073 Uiso 1 1 calc R . .
C61D C 0.7636(6) -0.1207(6) 0.0485(3) 0.044(3) Uani 1 1 d . . .
C62D C 0.7234(6) -0.1558(6) 0.0668(3) 0.048(3) Uani 1 1 d . . .
H62D H 0.6824 -0.1369 0.0704 0.057 Uiso 1 1 calc R . .
C63D C 0.7404(7) -0.2163(8) 0.0798(4) 0.065(4) Uani 1 1 d . . .
H63D H 0.7106 -0.2391 0.0913 0.078 Uiso 1 1 calc R . .
C64D C 0.8011(8) -0.2442(7) 0.0760(4) 0.073(4) Uani 1 1 d . . .
H64D H 0.8159 -0.2842 0.0865 0.088 Uiso 1 1 calc R . .
C65D C 0.8394(8) -0.2112(6) 0.0564(4) 0.066(4) Uani 1 1 d . . .
H65D H 0.8779 -0.2325 0.0511 0.079 Uiso 1 1 calc R . .
C66D C 0.8257(6) -0.1505(6) 0.0443(4) 0.056(3) Uani 1 1 d . . .
H66D H 0.8565 -0.1282 0.0332 0.068 Uiso 1 1 calc R . .
C71D C 0.8633(6) 0.0890(6) 0.1224(3) 0.050(3) Uani 1 1 d . . .
C72D C 0.9032(9) 0.0556(9) 0.1494(5) 0.082(5) Uani 1 1 d . . .
H72D H 0.8889 0.0165 0.1583 0.099 Uiso 1 1 calc R . .
C73D C 0.9677(7) 0.0854(8) 0.1625(3) 0.066(4) Uani 1 1 d . . .
H73D H 0.9977 0.0646 0.1802 0.079 Uiso 1 1 calc R . .
C74D C 0.9868(5) 0.1425(6) 0.1501(3) 0.043(3) Uani 1 1 d . . .
C75D C 0.9456(7) 0.1746(6) 0.1233(3) 0.054(3) Uani 1 1 d . . .
H75D H 0.9600 0.2139 0.1147 0.065 Uiso 1 1 calc R . .
C76D C 0.8835(7) 0.1480(7) 0.1097(4) 0.065(4) Uani 1 1 d . . .
H76D H 0.8546 0.1694 0.0918 0.078 Uiso 1 1 calc R . .
C81D C 1.2259(7) 0.2062(7) 0.2717(3) 0.057(3) Uani 1 1 d . . .
C82D C 1.2317(7) 0.2638(9) 0.2915(4) 0.076(5) Uani 1 1 d . . .
H82D H 1.1918 0.2859 0.2944 0.091 Uiso 1 1 calc R . .
C83D C 1.2914(10) 0.2876(10) 0.3061(5) 0.094(6) Uani 1 1 d . . .
H83D H 1.2944 0.3256 0.3196 0.113 Uiso 1 1 calc R . .
C84D C 1.3515(10) 0.2543(15) 0.3010(7) 0.122(9) Uani 1 1 d . . .
H84D H 1.3945 0.2704 0.3114 0.147 Uiso 1 1 calc R . .
C85D C 1.3477(9) 0.2011(15) 0.2817(6) 0.124(10) Uani 1 1 d . . .
H85D H 1.3880 0.1802 0.2784 0.148 Uiso 1 1 calc R . .
C86D C 1.2839(9) 0.1755(8) 0.2662(4) 0.081(5) Uani 1 1 d . . .
H86D H 1.2812 0.1382 0.2522 0.097 Uiso 1 1 calc R . .
C91D C 1.1994(6) 0.3685(5) 0.2019(3) 0.041(2) Uani 1 1 d . . .
H91D H 1.2474 0.3778 0.2003 0.050 Uiso 1 1 calc R . .
C92D C 1.1559(5) 0.3906(4) 0.1685(3) 0.033(2) Uani 1 1 d . . .
H92D H 1.1079 0.3778 0.1679 0.040 Uiso 1 1 calc R . .
C93D C 1.1608(8) 0.4636(6) 0.1659(4) 0.064(4) Uani 1 1 d . . .
H93G H 1.1323 0.4779 0.1445 0.076 Uiso 1 1 calc R . .
H93H H 1.2080 0.4755 0.1651 0.076 Uiso 1 1 calc R . .
C94D C 1.1386(10) 0.4998(6) 0.1953(4) 0.070(4) Uani 1 1 d . . .
H94G H 1.0918 0.4880 0.1970 0.084 Uiso 1 1 calc R . .
H94H H 1.1409 0.5473 0.1921 0.084 Uiso 1 1 calc R . .
C95D C 1.1894(10) 0.4781(6) 0.2280(5) 0.079(6) Uani 1 1 d . . .
H95G H 1.2359 0.4901 0.2257 0.095 Uiso 1 1 calc R . .
H95H H 1.1786 0.5015 0.2477 0.095 Uiso 1 1 calc R . .
C96D C 1.1862(8) 0.4035(6) 0.2341(4) 0.069(4) Uani 1 1 d . . .
H96G H 1.2207 0.3908 0.2538 0.083 Uiso 1 1 calc R . .
H96H H 1.1412 0.3914 0.2387 0.083 Uiso 1 1 calc R . .
Cl1 Cl 0.08454(13) 0.10192(11) 0.07448(7) 0.0393(6) Uani 1 1 d . . .
O11 O 0.1032(8) 0.0603(5) 0.1017(3) 0.092(4) Uani 1 1 d . . .
O12 O 0.0485(6) 0.1570(4) 0.0837(3) 0.080(4) Uani 1 1 d . . .
O13 O 0.1429(4) 0.1254(4) 0.0612(3) 0.057(2) Uani 1 1 d . . .
O14 O 0.0410(4) 0.0675(4) 0.0476(2) 0.056(2) Uani 1 1 d . . .
Cl2 Cl 0.87473(15) 0.98285(14) 0.95086(8) 0.0498(7) Uani 1 1 d . . .
O21 O 0.8556(8) 1.0407(7) 0.9345(5) 0.133(7) Uani 1 1 d . . .
O22 O 0.9283(7) 0.9953(11) 0.9773(4) 0.126(6) Uani 1 1 d . . .
O23 O 0.8205(8) 0.9550(7) 0.9641(4) 0.121(6) Uani 1 1 d . . .
O24 O 0.8979(6) 0.9401(5) 0.9282(3) 0.085(4) Uani 1 1 d . . .
Cl3 Cl 0.50745(14) 0.91183(14) 0.01887(8) 0.0465(6) Uani 1 1 d . . .
O31 O 0.4956(10) 0.9368(7) -0.0148(4) 0.123(6) Uani 1 1 d . . .
O32 O 0.5763(5) 0.9200(5) 0.0334(4) 0.098(4) Uani 1 1 d . . .
O33 O 0.4884(5) 0.8425(4) 0.0209(3) 0.067(3) Uani 1 1 d . . .
O34 O 0.4652(6) 0.9479(5) 0.0373(3) 0.081(4) Uani 1 1 d . . .
Cl4 Cl 0.04561(15) 0.65282(14) 0.10568(8) 0.0504(7) Uani 1 1 d . . .
O41 O 0.0035(6) 0.7009(5) 0.1184(4) 0.099(5) Uani 1 1 d . . .
O42 O 0.0054(5) 0.6197(5) 0.0777(2) 0.061(2) Uani 1 1 d . . .
O43 O 0.0729(5) 0.6089(5) 0.1322(2) 0.069(3) Uani 1 1 d . . .
O44 O 0.1008(5) 0.6865(4) 0.0944(3) 0.069(3) Uani 1 1 d . . .
Cl5 Cl 0.29548(19) 0.15462(16) 0.17063(9) 0.0639(9) Uani 1 1 d . . .
O51 O 0.2248(5) 0.1489(6) 0.1540(3) 0.081(3) Uani 1 1 d . . .
O52 O 0.3103(9) 0.1091(6) 0.1973(3) 0.105(5) Uani 1 1 d . . .
O53 O 0.3333(7) 0.1436(6) 0.1440(3) 0.091(4) Uani 1 1 d . . .
O54 O 0.3077(7) 0.2201(5) 0.1850(4) 0.095(4) Uani 1 1 d . . .
Cl6 Cl -0.00118(19) 0.9220(2) 0.52543(10) 0.0699(10) Uani 1 1 d . . .
O61 O 0.0293(13) 0.9282(13) 0.4982(7) 0.175(8) Uiso 1 1 d . . .
O62 O -0.0215(5) 0.8551(5) 0.5273(3) 0.075(3) Uani 1 1 d . . .
O63 O 0.0445(7) 0.9420(5) 0.5530(3) 0.085(4) Uani 1 1 d . . .
O64 O -0.0601(13) 0.9584(13) 0.5260(6) 0.171(8) Uiso 1 1 d . . .
Cl7 Cl 0.42711(19) 0.5831(2) 0.41365(11) 0.0718(10) Uani 1 1 d . . .
O71 O 0.3963(9) 0.5385(7) 0.3872(4) 0.127(6) Uani 1 1 d . . .
O72 O 0.3827(6) 0.6093(6) 0.4324(2) 0.083(3) Uani 1 1 d . . .
O73 O 0.4765(7) 0.5529(7) 0.4371(4) 0.105(5) Uani 1 1 d . . .
O74 O 0.4540(9) 0.6372(5) 0.3978(4) 0.117(6) Uani 1 1 d . . .
Cl8 Cl 0.6364(2) 0.02805(17) 0.13370(10) 0.0686(10) Uani 1 1 d . . .
O81 O 0.5730(7) 0.0162(7) 0.1444(5) 0.119(6) Uani 1 1 d . . .
O82 O 0.6769(7) 0.0604(6) 0.1600(3) 0.086(3) Uani 1 1 d . . .
O83 O 0.6259(7) 0.0664(6) 0.1032(3) 0.093(4) Uani 1 1 d . . .
O84 O 0.6663(7) -0.0319(5) 0.1257(4) 0.093(4) Uani 1 1 d . . .
Cl9 Cl 0.3636(2) 0.94613(19) 0.47129(11) 0.0770(12) Uani 1 1 d . . .
O91 O 0.3674(14) 0.8862(12) 0.4876(7) 0.224(15) Uani 1 1 d . . .
O92 O 0.3835(6) 0.9443(6) 0.4394(3) 0.082(3) Uani 1 1 d U . .
O93 O 0.4127(7) 0.9837(5) 0.4926(3) 0.086(3) Uani 1 1 d . . .
O94 O 0.2991(6) 0.9744(7) 0.4680(3) 0.089(4) Uani 1 1 d . . .
Cl10 Cl 0.5938(2) 0.61093(19) 0.59711(10) 0.0810(12) Uani 1 1 d D . .
O101 O 0.6046(8) 0.5837(13) 0.6275(3) 0.25(2) Uani 1 1 d D . .
O102 O 0.5305(6) 0.5990(7) 0.5771(3) 0.102(4) Uani 1 1 d D . .
O103 O 0.6435(9) 0.5884(12) 0.5778(5) 0.251(16) Uani 1 1 d D . .
O104 O 0.6016(12) 0.6797(8) 0.5982(7) 0.273(17) Uiso 1 1 d D . .
Cl11 Cl 0.9017(2) 0.5364(2) 0.35197(12) 0.0768(11) Uani 1 1 d . . .
O111 O 0.8641(8) 0.4790(6) 0.3597(4) 0.111(5) Uani 1 1 d . . .
O112 O 0.8586(8) 0.5930(6) 0.3502(4) 0.113(6) Uani 1 1 d . . .
O113 O 0.9202(9) 0.5261(8) 0.3197(4) 0.121(6) Uani 1 1 d . . .
O114 O 0.9586(8) 0.5419(12) 0.3730(7) 0.172(10) Uani 1 1 d . . .
Cl12 Cl 0.3987(3) 0.4899(2) 0.26770(13) 0.0915(13) Uani 1 1 d . . .
O121 O 0.3710(8) 0.4564(6) 0.2380(3) 0.098(4) Uani 1 1 d . . .
O122 O 0.4608(6) 0.5292(6) 0.2634(4) 0.090(4) Uani 1 1 d . . .
O123 O 0.3517(11) 0.5373(7) 0.2764(6) 0.153(9) Uani 1 1 d . . .
O124 O 0.4176(13) 0.4520(7) 0.2957(4) 0.158(9) Uani 1 1 d . . .
Cl13 Cl 0.0903(4) 0.8797(3) 0.2620(2) 0.159(4) Uani 1 1 d D . .
O131 O 0.0264(10) 0.8479(11) 0.2679(6) 0.201(5) Uiso 1 1 d D . .
O132 O 0.1378(11) 0.8927(11) 0.2940(5) 0.201(5) Uiso 1 1 d D . .
O133 O 0.0705(12) 0.9443(10) 0.2451(6) 0.201(5) Uiso 1 1 d D . .
O134 O 0.1224(11) 0.8389(10) 0.2395(5) 0.201(5) Uiso 1 1 d D . .
Cl14 Cl 0.9078(3) 0.0517(3) 0.39758(19) 0.116(2) Uani 1 1 d . . .
O141 O 0.8632(12) 0.0047(9) 0.4048(8) 0.205(14) Uani 1 1 d . . .
O142 O 0.9641(14) 0.0609(16) 0.4123(7) 0.255(19) Uani 1 1 d . . .
O143 O 0.9167(15) 0.0339(16) 0.3642(6) 0.199(11) Uani 1 1 d . . .
O144 O 0.8758(16) 0.1150(17) 0.3967(8) 0.215(11) Uiso 1 1 d . . .
Cl15 Cl 0.6934(4) 0.0524(4) 0.2852(3) 0.166(4) Uani 1 1 d D . .
O151 O 0.7227(15) 0.1130(13) 0.3035(8) 0.49(5) Uiso 1 1 d D . .
O152 O 0.7400(11) -0.0025(10) 0.2952(6) 0.186(9) Uiso 1 1 d D . .
O153 O 0.6260(9) 0.0386(11) 0.2938(6) 0.170(8) Uiso 1 1 d D . .
O154 O 0.6824(12) 0.0659(13) 0.2479(5) 0.206(11) Uiso 1 1 d D . .
Cl16 Cl 0.5937(10) 0.4963(10) 0.1226(5) 0.301(9) Uiso 1 1 d D . .
O161 O 0.648(2) 0.457(3) 0.1028(13) 0.442(19) Uiso 1 1 d D . .
O162 O 0.585(3) 0.572(2) 0.1089(14) 0.442(19) Uiso 1 1 d D . .
O163 O 0.624(3) 0.495(3) 0.1636(10) 0.442(19) Uiso 1 1 d D . .
O164 O 0.520(2) 0.457(3) 0.1144(14) 0.442(19) Uiso 1 1 d D . .
O1W O 0.8333(11) 0.9149(10) 0.1303(5) 0.169(10) Uani 1 1 d . . .
O2W O 0.7853(8) 0.4565(8) 0.1054(7) 0.167(10) Uani 1 1 d . . .
O3W O 0.0802(9) 0.8681(10) 0.3526(6) 0.148(7) Uani 1 1 d . . .
O4W O 0.6211(15) 0.9791(13) 0.2175(8) 0.211(14) Uani 1 1 d . . .
O5W O 0.0170(12) 0.7430(11) 0.3431(8) 0.224(16) Uani 1 1 d . . .
O6W O 0.0012(11) 0.7027(11) 0.2779(7) 0.172(9) Uani 1 1 d . . .
O7W O 0.5557(14) 0.292(2) 0.1436(7) 0.28(2) Uani 1 1 d . . .
O8W O 0.5168(13) 0.1141(15) 0.2957(6) 0.204(12) Uani 1 1 d . . .
O9W O 0.2634(5) 0.0386(4) 0.0946(3) 0.066(2) Uani 1 1 d . . .
O10W O 0.9875(6) 0.4596(5) 0.2683(2) 0.068(3) Uani 1 1 d . . .
O11W O 0.0568(8) 0.5719(6) 0.2575(4) 0.108(5) Uani 1 1 d . . .
O12W O 0.6154(6) 0.5174(5) 0.4430(3) 0.081(3) Uani 1 1 d . . .
O13W O 0.8860(6) 0.6290(7) 0.2708(4) 0.097(4) Uani 1 1 d . . .
O14W O 0.7472(10) 0.3786(10) 0.1667(5) 0.142(6) Uiso 1 1 d . . .
O15W O 0.2464(7) 0.5219(6) 0.4013(3) 0.094(4) Uani 1 1 d . . .
O16W O 0.9019(5) 0.0329(5) 0.0417(3) 0.066(3) Uani 1 1 d . . .
O17W O 0.6786(8) 0.9883(5) 0.9263(4) 0.101(4) Uani 1 1 d . . .
O18W O 0.5000(8) 0.9712(6) 0.2360(3) 0.102(4) Uani 1 1 d . . .
O19W O 0.7718(7) 0.9222(8) 0.3560(4) 0.114(5) Uani 1 1 d . . .
O20W O 0.8831(4) 0.6100(4) 0.1125(2) 0.053(2) Uani 1 1 d . . .
O21W O 0.0051(7) 0.6221(7) 0.1913(3) 0.100(4) Uani 1 1 d . . .
O22W O 0.7174(6) 0.9580(6) 0.4197(4) 0.095(4) Uani 1 1 d . . .
O23W O 0.9462(8) 0.9000(7) 0.3500(4) 0.105(5) Uani 1 1 d . . .
O24W O 0.6827(8) 0.3918(8) 0.3637(4) 0.112(5) Uani 1 1 d . . .
O25W O 0.4518(9) 0.0957(8) 0.2293(5) 0.125(5) Uani 1 1 d . . .
O26W O 0.8224(17) 0.5548(18) 0.2161(9) 0.226(13) Uiso 1 1 d . . .
O27W O 0.4407(14) 0.4441(15) 0.0688(8) 0.198(10) Uiso 1 1 d . . .
O28W O 0.5310(9) 0.1246(9) 0.1809(5) 0.132(5) Uiso 1 1 d . . .
O29W O 0.062(2) 0.675(2) 0.3859(10) 0.264(16) Uiso 1 1 d . . .
O30W O 0.1610(12) 0.9057(12) 0.4090(6) 0.164(8) Uiso 1 1 d . . .
O31W O 0.4827(12) 0.6879(12) 0.6426(6) 0.165(8) Uiso 1 1 d . . .
O32W O 0.0829(11) 0.9815(11) 0.4459(6) 0.152(7) Uiso 1 1 d . . .
O1M O 0.3098(5) 0.4092(4) 0.1315(3) 0.069(3) Uani 1 1 d . . .
C1M C 0.3740(11) 0.3867(10) 0.1540(6) 0.099(6) Uani 1 1 d . . .
O2M O 0.4527(11) 0.1996(11) 0.1297(6) 0.153(7) Uiso 1 1 d . . .
C2M C 0.4488(15) 0.1680(14) 0.0972(8) 0.131(8) Uiso 1 1 d . . .
O3M O 0.2672(8) 0.9627(7) 0.3858(4) 0.103(4) Uani 1 1 d . . .
C3M C 0.1932(17) 0.9102(17) 0.3640(9) 0.152(11) Uiso 1 1 d . . .
O4M O 0.1190(7) 0.0362(5) 0.2141(3) 0.085(3) Uani 1 1 d . . .
C4M C 0.1425(14) 0.0029(13) 0.1842(7) 0.121(8) Uiso 1 1 d . . .
O5M O 0.6040(7) 0.1039(6) 0.3955(3) 0.085(3) Uani 1 1 d . . .
C5M C 0.6501(15) 0.0917(16) 0.3736(5) 0.137(11) Uani 1 1 d . . .
O6M O 0.5883(16) 0.2988(17) 0.3478(8) 0.214(11) Uiso 1 1 d . . .
C6M C 0.545(2) 0.342(2) 0.3208(12) 0.203(17) Uiso 1 1 d . . .
O7M O 0.7072(9) 0.6049(9) 0.1378(5) 0.128(5) Uiso 1 1 d . . .
C7M C 0.7862(13) 0.5899(13) 0.1517(7) 0.116(7) Uiso 1 1 d . . .

loop_
_atom_site_aniso_label
_atom_site_aniso_U_11
_atom_site_aniso_U_22
_atom_site_aniso_U_33
_atom_site_aniso_U_23
_atom_site_aniso_U_13
_atom_site_aniso_U_12
O1A 0.041(4) 0.044(4) 0.054(5) 0.000(4) 0.011(4) 0.004(3)
O2A 0.062(6) 0.065(5) 0.096(8) -0.014(5) 0.044(6) 0.006(5)
O3A 0.053(5) 0.066(5) 0.086(7) 0.016(5) 0.045(5) 0.015(4)
O4A 0.062(5) 0.054(5) 0.050(5) -0.005(4) 0.017(4) 0.017(4)
N1A 0.047(6) 0.057(6) 0.043(5) -0.004(5) 0.008(5) 0.005(5)
N2A 0.023(4) 0.056(5) 0.045(5) 0.010(4) -0.004(4) -0.003(4)
N3A 0.062(7) 0.068(7) 0.062(7) 0.024(6) 0.023(6) 0.018(6)
N4A 0.040(5) 0.065(6) 0.060(7) -0.002(5) 0.016(5) 0.005(5)
N5A 0.065(7) 0.076(7) 0.062(7) 0.001(6) 0.039(6) 0.016(6)
N6A 0.045(6) 0.060(6) 0.044(6) 0.010(5) 0.011(5) 0.009(5)
N7A 0.048(5) 0.047(5) 0.036(5) -0.003(4) 0.007(4) -0.008(4)
N8A 0.062(6) 0.065(6) 0.030(5) 0.014(4) 0.017(5) 0.022(5)
C1A 0.031(5) 0.048(6) 0.038(6) 0.011(5) 0.003(5) 0.014(5)
C2A 0.039(6) 0.051(6) 0.047(7) 0.002(5) 0.007(5) -0.004(5)
C3A 0.043(6) 0.048(6) 0.060(8) 0.001(6) 0.000(6) 0.016(5)
C4A 0.055(7) 0.060(7) 0.034(6) 0.021(5) 0.013(5) 0.026(6)
C5A 0.101(12) 0.073(8) 0.045(7) 0.022(7) 0.038(8) 0.028(8)
C6A 0.051(8) 0.064(8) 0.089(11) 0.010(8) 0.031(8) 0.009(6)
C7A 0.078(10) 0.071(8) 0.058(9) 0.008(7) 0.028(8) -0.020(7)
C8A 0.057(8) 0.076(9) 0.069(9) -0.024(8) 0.029(7) -0.018(7)
C9A 0.042(7) 0.108(11) 0.038(7) 0.010(7) 0.010(6) 0.031(7)
C10A 0.031(6) 0.085(9) 0.049(7) 0.006(6) 0.013(5) 0.015(6)
C11A 0.040(6) 0.081(8) 0.037(6) 0.007(6) 0.005(5) 0.013(6)
C12A 0.047(7) 0.075(8) 0.054(8) 0.026(7) 0.011(6) -0.002(6)
C13A 0.038(7) 0.082(9) 0.070(9) -0.018(8) 0.011(6) -0.005(6)
C14A 0.065(8) 0.063(7) 0.046(7) -0.003(6) 0.014(6) 0.011(6)
C15A 0.067(9) 0.047(6) 0.048(7) 0.005(5) 0.004(6) 0.016(6)
C16A 0.034(6) 0.058(7) 0.061(8) 0.010(6) 0.016(6) 0.007(5)
C21A 0.042(6) 0.050(6) 0.042(6) 0.001(5) -0.005(5) -0.006(5)
C22A 0.074(10) 0.077(9) 0.071(10) -0.003(8) 0.023(8) 0.002(8)
C23A 0.061(9) 0.061(8) 0.084(11) -0.015(8) -0.007(8) -0.012(7)
C24A 0.083(10) 0.085(10) 0.036(7) -0.017(7) -0.002(7) 0.026(8)
C25A 0.062(9) 0.104(11) 0.036(7) 0.013(7) -0.003(6) -0.018(8)
C26A 0.059(9) 0.082(10) 0.065(9) 0.017(8) 0.003(7) -0.009(7)
C31A 0.045(7) 0.080(9) 0.046(7) 0.026(7) 0.014(6) 0.004(6)
C32A 0.058(9) 0.088(11) 0.136(16) -0.027(11) 0.051(11) -0.037(9)
C33A 0.105(13) 0.053(7) 0.100(12) 0.007(8) 0.068(11) -0.013(8)
C34A 0.067(9) 0.067(8) 0.084(11) 0.012(8) 0.031(8) -0.007(7)
C35A 0.064(9) 0.082(9) 0.066(9) 0.007(8) 0.028(7) -0.019(8)
C36A 0.052(8) 0.069(8) 0.078(10) -0.002(7) 0.032(7) -0.010(7)
C41A 0.096(13) 0.084(10) 0.104(14) 0.018(10) 0.071(12) 0.015(10)
C42A 0.092(12) 0.100(12) 0.070(11) 0.016(9) 0.037(10) 0.009(10)
C44A 0.21(3) 0.16(2) 0.110(18) 0.018(17) 0.11(2) -0.03(2)
C45A 0.124(17) 0.104(14) 0.13(2) 0.049(14) 0.092(17) 0.016(13)
C46A 0.063(9) 0.120(14) 0.065(10) 0.027(10) 0.023(8) -0.011(9)
C51A 0.080(10) 0.069(8) 0.048(8) -0.005(7) 0.026(7) 0.003(8)
C52A 0.086(11) 0.061(8) 0.124(15) -0.036(9) 0.074(11) -0.012(8)
C53A 0.068(9) 0.055(8) 0.090(11) -0.006(7) 0.019(8) 0.025(7)
C54A 0.14(2) 0.063(10) 0.23(3) -0.050(15) 0.12(2) -0.015(11)
C55A 0.082(12) 0.089(12) 0.099(14) -0.016(11) 0.045(11) -0.012(9)
C56A 0.116(14) 0.062(8) 0.078(11) -0.001(8) 0.048(10) 0.000(9)
C61A 0.047(7) 0.067(8) 0.056(8) 0.007(6) 0.018(6) -0.004(6)
C62A 0.149(17) 0.042(7) 0.068(10) -0.020(7) 0.043(11) -0.005(9)
C63A 0.118(17) 0.055(9) 0.15(2) -0.030(11) 0.051(15) 0.000(10)
C64A 0.039(7) 0.152(18) 0.046(8) -0.018(10) 0.002(6) 0.002(9)
C65A 0.065(8) 0.061(7) 0.048(7) -0.004(6) 0.008(6) -0.011(6)
C66A 0.063(8) 0.046(6) 0.054(8) -0.002(6) 0.000(6) -0.013(6)
C71A 0.046(7) 0.053(6) 0.034(6) -0.009(5) -0.005(5) -0.010(5)
C72A 0.056(8) 0.043(6) 0.081(10) 0.008(6) 0.021(7) 0.004(6)
C73A 0.065(8) 0.073(8) 0.045(7) 0.022(6) 0.016(6) 0.013(7)
C74A 0.049(7) 0.051(6) 0.041(6) -0.009(5) 0.005(5) -0.015(5)
C75A 0.079(9) 0.060(7) 0.034(7) -0.004(6) -0.004(6) 0.002(7)
C76A 0.068(9) 0.074(9) 0.047(8) 0.004(7) 0.004(7) 0.019(7)
C81A 0.057(8) 0.042(6) 0.086(10) 0.013(6) 0.026(7) 0.000(6)
C82A 0.103(15) 0.16(2) 0.059(10) -0.002(12) 0.029(10) -0.002(14)
C83A 0.107(18) 0.17(2) 0.15(2) 0.027(19) 0.077(18) -0.045(17)
C84A 0.106(16) 0.092(13) 0.125(19) -0.018(13) 0.027(14) -0.057(12)
C85A 0.123(18) 0.052(8) 0.14(2) 0.039(11) -0.049(15) -0.034(10)
C86A 0.081(12) 0.045(7) 0.122(15) 0.006(8) -0.041(11) -0.008(8)
C91A 0.047(7) 0.089(9) 0.043(7) -0.013(7) 0.016(6) -0.009(7)
C92A 0.054(8) 0.076(8) 0.062(8) 0.005(7) 0.044(7) -0.004(6)
C93A 0.034(6) 0.100(10) 0.045(7) 0.006(7) -0.004(5) 0.012(7)
C94A 0.059(8) 0.117(12) 0.050(8) 0.036(8) 0.036(7) 0.020(8)
C95A 0.050(8) 0.110(12) 0.080(11) 0.007(9) 0.026(8) -0.008(8)
C96A 0.055(9) 0.118(13) 0.084(11) 0.027(10) 0.035(8) 0.003(9)
O1B 0.040(4) 0.036(4) 0.055(5) 0.004(3) 0.014(4) -0.003(3)
O2B 0.078(6) 0.061(5) 0.076(6) -0.011(5) 0.047(6) -0.017(5)
O3B 0.105(9) 0.089(7) 0.079(7) -0.008(6) 0.055(7) -0.039(7)
O4B 0.028(4) 0.028(3) 0.058(5) -0.002(3) 0.011(3) 0.001(3)
N1B 0.026(4) 0.036(4) 0.039(5) 0.000(4) 0.008(4) -0.004(3)
N2B 0.035(5) 0.034(4) 0.036(5) 0.003(3) 0.014(4) 0.004(3)
N3B 0.053(6) 0.043(5) 0.031(5) 0.006(4) 0.012(4) -0.006(4)
N4B 0.099(9) 0.067(7) 0.066(8) -0.005(6) 0.056(7) -0.020(7)
N5B 0.085(9) 0.095(9) 0.047(6) 0.010(7) 0.031(6) -0.006(7)
N6B 0.098(10) 0.067(7) 0.056(7) -0.001(6) 0.021(7) -0.028(7)
N7B 0.020(4) 0.038(4) 0.036(5) -0.009(4) 0.001(3) -0.006(3)
N8B 0.023(4) 0.032(4) 0.049(5) 0.000(4) 0.005(4) 0.000(3)
C1B 0.028(5) 0.035(5) 0.039(6) 0.001(4) 0.002(4) 0.003(4)
C2B 0.037(6) 0.033(5) 0.040(6) 0.000(4) 0.011(5) -0.003(4)
C3B 0.041(6) 0.040(5) 0.038(6) 0.000(4) 0.010(5) -0.003(4)
C4B 0.036(6) 0.047(6) 0.047(7) 0.008(5) 0.012(5) 0.015(5)
C5B 0.066(8) 0.089(9) 0.018(5) 0.008(6) 0.006(5) -0.011(7)
C6B 0.077(9) 0.070(8) 0.040(7) -0.004(6) 0.039(7) -0.025(7)
C7B 0.044(7) 0.067(7) 0.042(7) 0.011(6) 0.004(5) -0.009(6)
C8B 0.059(8) 0.051(6) 0.066(8) -0.007(6) 0.027(7) -0.012(6)
C9B 0.091(11) 0.053(7) 0.055(8) -0.008(7) 0.016(8) -0.012(7)
C10B 0.052(8) 0.081(9) 0.054(8) 0.008(7) 0.009(6) -0.005(7)
C11B 0.093(12) 0.119(14) 0.061(10) -0.002(9) 0.045(9) 0.014(11)
C12B 0.22(3) 0.069(10) 0.045(9) 0.013(8) 0.013(12) -0.066(13)
C13B 0.060(7) 0.042(6) 0.041(6) -0.002(5) 0.009(6) -0.010(5)
C14B 0.015(4) 0.035(5) 0.042(6) 0.002(4) 0.005(4) 0.006(4)
C15B 0.028(5) 0.036(5) 0.054(7) 0.011(5) 0.011(5) 0.009(4)
C16B 0.017(4) 0.041(5) 0.033(5) 0.001(4) -0.002(4) 0.000(4)
C21B 0.051(7) 0.031(5) 0.040(6) 0.005(4) 0.009(5) 0.013(5)
C22B 0.047(7) 0.054(6) 0.041(6) 0.005(5) 0.005(5) 0.000(5)
C23B 0.058(9) 0.080(9) 0.087(12) 0.018(9) 0.025(9) 0.027(8)
C24B 0.023(6) 0.042(6) 0.128(15) 0.002(7) -0.021(8) 0.000(5)
C25B 0.055(8) 0.041(6) 0.073(9) -0.018(6) -0.011(7) 0.009(6)
C26B 0.043(6) 0.035(5) 0.046(7) -0.001(5) 0.003(5) 0.001(5)
C31B 0.041(6) 0.041(5) 0.040(6) 0.005(5) 0.014(5) 0.005(5)
C32B 0.077(9) 0.053(7) 0.035(6) -0.009(5) 0.001(6) -0.024(6)
C33B 0.074(9) 0.060(7) 0.030(6) -0.003(5) 0.012(6) 0.000(6)
C34B 0.045(6) 0.058(7) 0.034(6) 0.000(5) 0.004(5) -0.005(5)
C35B 0.137(15) 0.039(6) 0.070(10) 0.001(6) 0.058(10) -0.017(8)
C36B 0.096(11) 0.048(6) 0.049(7) -0.021(6) 0.024(7) -0.023(7)
C41B 0.075(9) 0.054(7) 0.051(8) -0.003(6) 0.026(7) -0.018(7)
C42B 0.073(9) 0.059(7) 0.048(7) 0.002(6) 0.022(7) 0.008(7)
C43B 0.067(10) 0.117(14) 0.052(9) -0.014(9) 0.005(7) 0.002(9)
C44B 0.093(12) 0.104(12) 0.069(10) 0.037(9) 0.056(10) 0.031(10)
C45B 0.18(2) 0.067(9) 0.064(10) -0.001(8) 0.078(13) -0.009(11)
C46B 0.121(14) 0.058(8) 0.077(11) 0.020(8) 0.059(11) 0.012(9)
C51B 0.071(8) 0.046(6) 0.060(8) 0.004(6) 0.033(7) -0.012(6)
C52B 0.065(9) 0.065(8) 0.076(10) 0.004(7) 0.040(8) -0.008(7)
C53B 0.082(11) 0.067(9) 0.093(12) 0.001(8) 0.045(10) -0.020(8)
C54B 0.083(11) 0.045(7) 0.132(17) 0.011(9) 0.039(11) 0.005(7)
C55B 0.122(15) 0.055(8) 0.074(11) -0.002(7) 0.045(11) 0.017(8)
C56B 0.112(14) 0.057(8) 0.085(11) 0.014(8) 0.045(11) -0.001(9)
C71B 0.105(13) 0.046(7) 0.056(9) -0.003(6) 0.017(9) -0.028(8)
C72B 0.120(17) 0.17(2) 0.055(10) 0.022(12) 0.012(11) -0.077(16)
C73B 0.072(10) 0.143(16) 0.086(12) 0.047(12) 0.039(10) -0.028(11)
C74B 0.052(7) 0.040(5) 0.045(7) -0.013(5) 0.006(6) -0.007(5)
C75B 0.057(9) 0.124(14) 0.061(9) 0.010(9) 0.024(8) 0.026(9)
C76B 0.099(13) 0.098(12) 0.067(10) 0.017(9) 0.035(10) 0.034(11)
C81B 0.031(5) 0.050(6) 0.043(6) -0.007(5) 0.008(5) -0.009(5)
C82B 0.048(7) 0.054(6) 0.046(7) 0.008(5) 0.008(6) 0.012(5)
C83B 0.056(7) 0.079(9) 0.029(6) -0.004(6) 0.001(5) -0.003(7)
C84B 0.046(7) 0.069(8) 0.036(6) 0.011(6) -0.009(5) -0.009(6)
C85B 0.063(8) 0.047(6) 0.064(8) 0.013(6) 0.002(7) -0.011(6)
C86B 0.030(6) 0.054(6) 0.066(8) -0.002(6) 0.008(5) 0.004(5)
C91B 0.026(5) 0.049(5) 0.034(5) 0.017(5) 0.005(4) 0.000(4)
C92B 0.038(5) 0.034(5) 0.041(6) 0.010(4) 0.016(5) 0.007(4)
C93B 0.026(5) 0.033(5) 0.064(7) 0.002(5) 0.012(5) 0.000(4)
C94B 0.061(8) 0.044(6) 0.081(10) -0.024(6) 0.036(7) -0.001(6)
C95B 0.040(6) 0.060(7) 0.053(7) 0.002(6) 0.021(6) 0.005(5)
C96B 0.035(6) 0.059(7) 0.052(7) -0.021(6) 0.012(5) -0.008(5)
O1C 0.039(4) 0.056(4) 0.053(5) -0.002(4) 0.009(4) -0.003(4)
O2C 0.065(6) 0.050(5) 0.094(7) 0.009(5) 0.034(5) 0.020(4)
O3C 0.043(5) 0.048(5) 0.078(6) 0.011(4) 0.026(4) 0.015(4)
O4C 0.068(6) 0.058(5) 0.119(9) 0.034(6) 0.059(7) 0.022(5)
N1C 0.031(5) 0.035(4) 0.068(7) 0.002(4) 0.017(5) 0.008(4)
N2C 0.037(5) 0.039(4) 0.047(5) 0.000(4) 0.002(4) -0.002(4)
N3C 0.052(6) 0.055(5) 0.039(5) 0.002(4) 0.011(5) 0.007(5)
N4C 0.052(7) 0.050(6) 0.086(8) -0.017(6) 0.028(6) 0.009(5)
N5C 0.080(8) 0.042(5) 0.072(7) 0.001(5) 0.042(6) 0.000(5)
N6C 0.050(6) 0.059(6) 0.039(5) 0.012(4) 0.007(4) -0.006(5)
N7C 0.068(8) 0.057(6) 0.085(9) 0.005(6) 0.034(7) 0.009(6)
N8C 0.041(5) 0.053(6) 0.057(6) -0.007(5) 0.015(5) 0.012(5)
C1C 0.033(5) 0.039(5) 0.043(6) 0.005(5) 0.008(5) 0.006(4)
C2C 0.028(5) 0.050(6) 0.042(6) 0.011(5) 0.004(5) 0.005(4)
C3C 0.048(7) 0.053(6) 0.042(6) -0.008(5) 0.007(5) -0.001(5)
C4C 0.048(7) 0.074(8) 0.047(7) 0.010(6) 0.013(6) 0.006(6)
C5C 0.042(7) 0.078(9) 0.070(9) 0.007(7) 0.022(6) -0.010(6)
C6C 0.048(7) 0.063(7) 0.060(8) 0.006(6) 0.015(6) 0.022(6)
C7C 0.061(8) 0.058(7) 0.083(10) 0.015(7) 0.037(8) 0.015(6)
C8C 0.067(9) 0.060(7) 0.037(6) 0.014(5) 0.016(6) 0.028(6)
C9C 0.056(8) 0.046(7) 0.090(10) 0.015(7) 0.018(7) 0.013(6)
C10C 0.069(8) 0.046(6) 0.039(6) -0.006(5) 0.008(6) 0.001(6)
C11C 0.065(8) 0.064(8) 0.037(7) -0.003(6) 0.002(6) -0.005(6)
C12C 0.051(8) 0.074(9) 0.069(9) -0.016(7) 0.012(7) -0.006(7)
C13C 0.139(19) 0.063(9) 0.109(15) -0.013(10) 0.051(14) 0.023(11)
C14C 0.045(7) 0.063(7) 0.043(7) 0.003(6) -0.002(5) 0.011(6)
C15C 0.058(8) 0.066(8) 0.104(12) -0.030(8) 0.038(9) -0.009(7)
C16C 0.079(10) 0.048(6) 0.093(11) -0.006(7) 0.059(9) 0.008(7)
C21C 0.043(6) 0.036(5) 0.047(7) -0.004(5) 0.008(5) 0.001(5)
C22C 0.040(7) 0.058(7) 0.066(8) 0.017(6) 0.001(6) -0.002(6)
C23C 0.052(7) 0.064(7) 0.052(8) -0.002(6) -0.011(6) -0.032(6)
C24C 0.050(7) 0.070(8) 0.047(7) -0.005(6) 0.000(6) -0.005(6)
C25C 0.071(9) 0.064(8) 0.060(9) 0.020(7) 0.008(7) -0.008(7)
C26C 0.047(7) 0.059(7) 0.056(8) 0.008(6) 0.006(6) 0.005(6)
C31C 0.028(5) 0.071(7) 0.034(6) 0.006(5) -0.004(4) -0.001(5)
C32C 0.113(14) 0.048(7) 0.061(9) -0.002(6) 0.020(9) 0.020(8)
C33C 0.047(7) 0.061(7) 0.066(8) 0.014(6) 0.011(6) 0.002(6)
C34C 0.044(7) 0.058(7) 0.049(7) 0.008(6) 0.011(6) 0.011(5)
C35C 0.072(9) 0.050(6) 0.043(7) 0.008(6) -0.001(6) 0.004(6)
C36C 0.035(7) 0.088(10) 0.073(10) 0.008(8) 0.010(6) 0.001(7)
C41C 0.051(8) 0.079(9) 0.049(7) 0.022(7) 0.005(6) 0.003(7)
C42C 0.091(12) 0.063(9) 0.138(17) -0.007(10) 0.068(13) -0.007(8)
C43C 0.120(17) 0.086(12) 0.22(3) -0.079(16) 0.097(19) -0.053(13)
C44C 0.16(2) 0.060(10) 0.17(2) 0.002(13) 0.05(2) -0.027(13)
C45C 0.047(9) 0.114(16) 0.125(17) 0.046(13) -0.011(10) 0.010(10)
C46C 0.077(11) 0.068(9) 0.086(11) 0.015(8) 0.022(9) 0.000(8)
C51C 0.065(9) 0.067(8) 0.114(15) -0.012(9) 0.052(10) 0.001(7)
C52C 0.056(8) 0.070(8) 0.118(15) -0.001(9) 0.060(10) 0.006(7)
C53C 0.068(10) 0.059(8) 0.18(2) -0.023(10) 0.073(12) -0.014(8)
C54C 0.111(16) 0.109(14) 0.19(3) -0.056(17) 0.106(19) -0.030(13)
C55C 0.111(15) 0.096(12) 0.120(17) -0.033(12) 0.077(14) -0.037(11)
C56C 0.083(12) 0.090(12) 0.140(17) -0.045(12) 0.060(12) -0.017(10)
C61C 0.035(6) 0.065(7) 0.038(6) 0.016(5) 0.011(5) -0.001(5)
C62C 0.072(10) 0.121(13) 0.032(7) -0.032(8) 0.004(6) -0.009(9)
C63C 0.28(3) 0.122(16) 0.045(10) -0.027(10) 0.092(16) -0.12(2)
C64C 0.21(3) 0.108(15) 0.027(8) 0.011(9) 0.013(13) -0.010(17)
C65C 0.14(2) 0.074(11) 0.104(17) 0.020(11) 0.010(14) 0.016(12)
C66C 0.084(11) 0.082(10) 0.051(8) -0.009(7) 0.003(7) 0.008(8)
C71C 0.052(8) 0.070(8) 0.064(9) 0.008(7) 0.011(7) -0.004(7)
C72C 0.109(12) 0.087(10) 0.024(6) 0.004(6) 0.029(7) 0.033(9)
C74C 0.076(11) 0.099(12) 0.143(18) 0.047(13) 0.063(12) 0.040(10)
C75C 0.116(15) 0.070(9) 0.109(14) -0.008(10) 0.085(13) -0.009(10)
C76C 0.082(11) 0.059(8) 0.101(13) -0.003(8) 0.056(10) -0.017(8)
C91C 0.087(10) 0.038(6) 0.093(11) 0.012(7) 0.053(9) 0.014(6)
C92C 0.035(6) 0.056(7) 0.066(8) -0.012(6) 0.014(6) -0.006(5)
C93C 0.090(11) 0.070(8) 0.058(8) 0.027(7) 0.038(8) 0.033(8)
C94C 0.26(4) 0.064(11) 0.15(2) 0.036(14) 0.15(3) 0.052(17)
C95C 0.21(3) 0.056(10) 0.16(2) 0.049(13) 0.14(2) 0.049(14)
C96C 0.073(10) 0.046(7) 0.121(14) -0.009(8) 0.041(10) 0.009(7)
O1D 0.048(5) 0.044(4) 0.102(7) 0.006(5) 0.037(5) 0.002(4)
O2D 0.045(4) 0.026(3) 0.071(5) 0.002(3) 0.021(4) 0.000(3)
O3D 0.048(5) 0.044(4) 0.079(6) 0.003(4) 0.017(4) -0.005(4)
O4D 0.042(4) 0.039(4) 0.064(5) -0.001(4) 0.015(4) 0.006(3)
N1D 0.040(5) 0.043(5) 0.045(5) 0.002(4) 0.014(4) -0.014(4)
N2D 0.032(4) 0.032(4) 0.055(6) 0.003(4) 0.013(4) -0.005(3)
N3D 0.029(4) 0.047(5) 0.038(5) -0.006(4) 0.009(4) -0.004(4)
N4D 0.040(5) 0.037(4) 0.070(6) 0.006(4) 0.030(5) -0.005(4)
N5D 0.036(5) 0.041(4) 0.040(5) 0.007(4) 0.002(4) -0.008(4)
N6D 0.033(5) 0.050(5) 0.057(6) -0.001(5) 0.006(4) -0.001(4)
N7D 0.050(5) 0.045(5) 0.029(5) 0.001(4) 0.009(4) -0.010(4)
N8D 0.033(5) 0.048(5) 0.035(5) -0.009(4) 0.000(4) -0.013(4)
C1D 0.021(5) 0.031(4) 0.053(6) -0.002(4) -0.006(4) -0.012(4)
C2D 0.035(6) 0.037(5) 0.045(6) 0.000(5) 0.007(5) -0.008(4)
C3D 0.043(6) 0.030(5) 0.065(8) -0.006(5) 0.008(6) 0.007(5)
C4D 0.059(8) 0.040(6) 0.065(8) 0.000(6) 0.002(7) -0.012(6)
C5D 0.035(6) 0.046(6) 0.050(7) 0.002(5) 0.015(5) -0.001(5)
C6D 0.036(5) 0.031(5) 0.052(6) 0.000(5) 0.017(5) -0.002(4)
C7D 0.051(6) 0.035(5) 0.027(5) 0.001(4) 0.011(5) 0.003(5)
C8D 0.028(5) 0.038(5) 0.034(5) -0.007(4) 0.006(4) -0.001(4)
C9D 0.037(6) 0.042(5) 0.040(6) -0.009(5) 0.011(5) -0.005(5)
C10D 0.033(5) 0.051(6) 0.022(5) 0.000(4) -0.003(4) 0.001(4)
C11D 0.032(5) 0.032(5) 0.041(6) -0.006(4) 0.008(4) -0.006(4)
C12D 0.049(8) 0.103(11) 0.059(9) -0.008(8) 0.020(7) -0.006(8)
C13D 0.043(6) 0.057(7) 0.039(6) -0.008(5) 0.010(5) -0.016(5)
C14D 0.053(7) 0.036(5) 0.042(6) -0.006(5) 0.005(5) -0.009(5)
C15D 0.062(8) 0.050(6) 0.056(8) 0.019(6) 0.015(6) 0.003(6)
C16D 0.044(6) 0.040(5) 0.036(6) 0.007(5) -0.001(5) 0.002(5)
C21D 0.022(5) 0.035(5) 0.069(8) 0.003(5) 0.003(5) -0.003(4)
C22D 0.080(10) 0.032(5) 0.099(11) -0.010(6) 0.046(9) -0.023(6)
C23D 0.080(10) 0.037(6) 0.089(10) 0.001(6) 0.051(9) -0.004(6)
C24D 0.066(9) 0.054(7) 0.080(10) 0.024(7) 0.041(8) 0.027(6)
C25D 0.068(8) 0.041(6) 0.056(8) -0.011(5) 0.029(7) 0.005(5)
C26D 0.047(7) 0.049(6) 0.054(7) -0.007(5) 0.013(6) 0.000(5)
C31D 0.040(6) 0.038(5) 0.057(7) 0.005(5) -0.003(5) 0.005(5)
C32D 0.050(7) 0.047(6) 0.045(7) -0.015(5) -0.005(5) 0.001(5)
C33D 0.044(6) 0.057(7) 0.038(6) 0.004(5) -0.002(5) 0.011(5)
C34D 0.032(5) 0.034(5) 0.044(6) 0.003(4) -0.010(5) 0.008(4)
C35D 0.036(6) 0.056(6) 0.035(6) -0.002(5) -0.003(5) 0.016(5)
C36D 0.040(6) 0.039(5) 0.056(7) 0.008(5) 0.012(5) 0.004(5)
C41D 0.036(6) 0.033(5) 0.044(6) -0.003(4) 0.003(5) 0.002(4)
C42D 0.028(6) 0.074(8) 0.067(8) -0.001(7) 0.008(6) 0.011(6)
C43D 0.029(6) 0.087(9) 0.060(8) 0.001(7) -0.012(6) -0.005(6)
C44D 0.052(8) 0.058(7) 0.064(9) -0.005(6) -0.008(6) 0.006(6)
C45D 0.071(9) 0.062(8) 0.051(8) 0.001(6) 0.006(7) 0.012(7)
C46D 0.061(7) 0.052(6) 0.032(6) 0.003(5) 0.017(5) 0.029(6)
C51D 0.040(6) 0.046(6) 0.076(9) 0.016(6) 0.033(6) 0.005(5)
C52D 0.035(6) 0.033(5) 0.088(10) 0.013(6) 0.025(6) 0.006(4)
C53D 0.029(6) 0.072(8) 0.084(9) 0.025(7) 0.028(6) 0.019(6)
C54D 0.059(8) 0.074(9) 0.084(11) 0.025(8) 0.040(8) 0.018(7)
C55D 0.030(6) 0.082(9) 0.109(13) 0.043(9) 0.028(7) 0.018(6)
C56D 0.027(6) 0.091(9) 0.064(8) 0.027(7) 0.009(5) 0.004(6)
C61D 0.044(6) 0.048(6) 0.042(6) -0.002(5) 0.012(5) 0.004(5)
C62D 0.031(6) 0.049(6) 0.061(8) 0.010(6) 0.005(5) -0.002(5)
C63D 0.057(8) 0.081(9) 0.057(8) 0.019(7) 0.007(7) 0.001(7)
C64D 0.072(10) 0.051(7) 0.087(11) 0.012(7) -0.010(8) 0.012(7)
C65D 0.060(8) 0.049(7) 0.088(11) 0.004(7) 0.012(8) 0.024(6)
C66D 0.023(5) 0.055(7) 0.093(10) 0.001(7) 0.015(6) 0.003(5)
C71D 0.041(6) 0.068(7) 0.043(7) 0.004(6) 0.017(5) 0.011(6)
C72D 0.079(11) 0.080(10) 0.089(12) -0.022(9) 0.021(10) -0.033(9)
C73D 0.050(8) 0.094(10) 0.042(7) 0.023(7) -0.017(6) -0.009(7)
C74D 0.036(6) 0.062(7) 0.030(5) -0.013(5) 0.005(5) -0.007(5)
C75D 0.079(9) 0.048(6) 0.043(7) -0.015(5) 0.028(7) -0.012(6)
C76D 0.050(8) 0.061(7) 0.089(10) 0.017(7) 0.023(7) 0.025(7)
C81D 0.046(7) 0.076(8) 0.047(7) 0.013(6) 0.004(6) 0.015(6)
C82D 0.036(7) 0.108(12) 0.078(10) -0.043(9) -0.006(7) 0.028(8)
C83D 0.097(14) 0.086(11) 0.101(14) -0.040(11) 0.023(11) -0.013(10)
C84D 0.048(10) 0.16(2) 0.15(2) -0.029(19) 0.002(12) 0.018(12)
C85D 0.048(10) 0.19(3) 0.118(17) -0.064(18) -0.013(10) 0.024(13)
C86D 0.092(12) 0.070(9) 0.078(11) -0.004(8) 0.011(9) 0.044(9)
C91D 0.039(6) 0.036(5) 0.053(7) -0.009(5) 0.018(5) -0.005(4)
C92D 0.038(5) 0.029(4) 0.036(5) -0.002(4) 0.012(5) 0.000(4)
C93D 0.082(10) 0.046(6) 0.071(9) -0.020(6) 0.033(8) -0.010(6)
C94D 0.117(13) 0.036(6) 0.068(10) -0.010(6) 0.041(9) -0.006(7)
C95D 0.116(13) 0.033(6) 0.107(13) -0.039(7) 0.072(12) -0.024(7)
C96D 0.064(8) 0.051(7) 0.102(12) -0.047(8) 0.039(8) -0.026(6)
Cl1 0.0425(14) 0.0318(11) 0.0461(14) -0.0032(11) 0.0146(12) -0.0014(10)
O11 0.162(12) 0.061(6) 0.069(7) 0.009(5) 0.062(8) 0.012(7)
O12 0.106(8) 0.035(4) 0.125(9) -0.006(5) 0.090(8) 0.021(5)
O13 0.034(4) 0.045(4) 0.103(7) -0.003(4) 0.037(5) -0.013(3)
O14 0.046(5) 0.054(5) 0.067(6) -0.021(4) 0.008(4) -0.005(4)
Cl2 0.0487(16) 0.0471(14) 0.0571(18) -0.0039(13) 0.0190(14) 0.0018(12)
O21 0.142(13) 0.106(10) 0.163(14) 0.078(10) 0.064(11) 0.099(10)
O22 0.070(8) 0.216(19) 0.094(10) -0.001(11) 0.021(7) -0.001(10)
O23 0.125(11) 0.115(10) 0.156(13) -0.009(9) 0.114(11) -0.035(9)
O24 0.113(9) 0.058(5) 0.108(9) -0.032(6) 0.084(8) -0.026(6)
Cl3 0.0346(13) 0.0501(14) 0.0554(17) 0.0050(13) 0.0096(12) -0.0013(11)
O31 0.212(18) 0.092(9) 0.078(9) 0.017(7) 0.064(11) 0.024(10)
O32 0.028(5) 0.068(6) 0.194(14) 0.011(8) 0.010(6) -0.014(5)
O33 0.061(6) 0.044(4) 0.097(8) 0.000(5) 0.022(5) -0.018(4)
O34 0.096(8) 0.062(5) 0.107(9) 0.000(6) 0.077(7) 0.012(5)
Cl4 0.0528(16) 0.0494(14) 0.0532(17) -0.0019(13) 0.0205(14) -0.0106(13)
O41 0.084(8) 0.054(5) 0.187(13) -0.022(7) 0.097(9) 0.011(5)
O42 0.064(6) 0.075(6) 0.046(5) -0.012(4) 0.013(4) -0.036(5)
O43 0.086(7) 0.075(6) 0.051(5) 0.029(5) 0.022(5) 0.013(5)
O44 0.068(6) 0.061(5) 0.094(7) -0.010(5) 0.060(6) -0.032(5)
Cl5 0.079(2) 0.0599(17) 0.062(2) -0.0050(16) 0.0380(18) 0.0102(17)
O51 0.045(5) 0.094(8) 0.101(8) 0.013(7) 0.010(5) 0.001(5)
O52 0.173(14) 0.074(7) 0.076(8) 0.001(6) 0.043(8) 0.040(8)
O53 0.120(9) 0.083(7) 0.093(8) -0.017(6) 0.077(8) 0.004(7)
O54 0.127(10) 0.062(6) 0.113(10) -0.027(6) 0.071(9) -0.011(6)
Cl6 0.058(2) 0.081(2) 0.065(2) 0.0278(18) -0.0032(17) -0.0251(18)
O62 0.055(6) 0.075(6) 0.096(8) -0.005(6) 0.012(5) -0.019(5)
O63 0.104(9) 0.062(6) 0.102(9) 0.012(6) 0.049(8) -0.021(6)
Cl7 0.062(2) 0.080(2) 0.079(2) 0.030(2) 0.030(2) -0.0036(18)
O71 0.147(14) 0.095(9) 0.129(13) 0.032(9) -0.005(10) -0.050(10)
O72 0.113(9) 0.111(8) 0.024(4) 0.028(5) 0.010(5) 0.007(7)
O73 0.084(8) 0.094(8) 0.135(12) 0.061(9) 0.015(8) 0.014(7)
O74 0.201(15) 0.064(6) 0.125(11) 0.013(7) 0.130(12) -0.012(8)
Cl8 0.074(2) 0.0659(19) 0.074(2) -0.0023(18) 0.037(2) -0.0210(18)
O81 0.089(9) 0.096(8) 0.202(17) -0.022(10) 0.103(11) -0.017(7)
O82 0.106(9) 0.088(7) 0.068(7) -0.002(6) 0.032(7) -0.026(7)
O83 0.128(11) 0.093(8) 0.069(7) 0.013(6) 0.042(7) 0.019(8)
O84 0.101(9) 0.061(6) 0.142(11) -0.008(6) 0.083(9) -0.005(6)
Cl9 0.092(3) 0.072(2) 0.082(3) 0.001(2) 0.051(2) 0.014(2)
O91 0.29(3) 0.20(2) 0.24(3) 0.15(2) 0.22(2) 0.12(2)
O92 0.082(3) 0.083(3) 0.081(3) 0.0003(10) 0.0156(12) 0.0008(10)
O93 0.119(10) 0.061(6) 0.084(8) -0.013(6) 0.031(7) 0.005(6)
O94 0.083(8) 0.139(11) 0.048(6) 0.010(6) 0.016(5) 0.011(7)
Cl10 0.104(3) 0.073(2) 0.077(3) 0.0078(19) 0.044(2) -0.018(2)
O101 0.100(12) 0.57(6) 0.085(11) 0.16(2) 0.014(9) -0.01(2)
O102 0.070(8) 0.129(11) 0.098(9) -0.007(8) -0.008(7) -0.047(8)
O103 0.25(3) 0.29(3) 0.28(3) 0.03(3) 0.23(3) 0.05(3)
Cl11 0.070(2) 0.082(2) 0.088(3) 0.010(2) 0.041(2) 0.016(2)
O111 0.130(11) 0.083(7) 0.148(13) 0.019(8) 0.098(11) 0.010(8)
O112 0.123(11) 0.082(7) 0.161(13) 0.045(8) 0.096(11) 0.045(8)
O113 0.187(15) 0.117(10) 0.082(9) 0.017(8) 0.084(10) 0.045(10)
O114 0.069(10) 0.21(2) 0.24(2) -0.070(19) 0.015(12) 0.042(12)
Cl12 0.118(4) 0.068(2) 0.093(3) 0.007(2) 0.033(3) 0.008(2)
O121 0.123(11) 0.089(8) 0.087(9) -0.027(7) 0.033(8) -0.001(8)
O122 0.079(8) 0.074(7) 0.121(10) -0.033(7) 0.026(7) -0.003(6)
O123 0.22(2) 0.075(8) 0.211(19) 0.007(10) 0.163(18) 0.029(10)
O124 0.30(3) 0.078(8) 0.087(10) 0.035(8) 0.024(13) -0.022(12)
Cl13 0.164(6) 0.104(4) 0.252(10) 0.044(5) 0.146(7) 0.037(4)
Cl14 0.119(4) 0.098(3) 0.151(5) -0.018(3) 0.074(4) -0.023(3)
O141 0.20(2) 0.110(12) 0.36(4) -0.075(17) 0.18(2) -0.097(14)
O142 0.20(2) 0.33(4) 0.19(2) 0.07(2) -0.079(18) -0.23(3)
O143 0.25(3) 0.25(3) 0.109(15) -0.039(17) 0.072(17) 0.00(2)
Cl15 0.124(5) 0.149(6) 0.256(10) 0.044(6) 0.121(7) 0.010(5)
O1W 0.170(17) 0.159(16) 0.149(16) 0.076(13) -0.041(13) -0.093(14)
O2W 0.078(9) 0.095(9) 0.34(3) 0.085(15) 0.073(14) 0.013(8)
O3W 0.111(12) 0.135(13) 0.21(2) -0.056(14) 0.064(13) -0.002(11)
O4W 0.24(3) 0.18(2) 0.27(3) 0.09(2) 0.17(3) 0.06(2)
O5W 0.18(2) 0.165(18) 0.38(4) -0.15(2) 0.20(3) -0.096(16)
O6W 0.152(17) 0.169(18) 0.22(2) -0.036(17) 0.100(16) -0.073(15)
O7W 0.17(2) 0.51(6) 0.18(2) 0.17(3) 0.069(19) 0.00(3)
O8W 0.19(2) 0.23(3) 0.162(19) -0.031(19) -0.059(16) 0.09(2)
O9W 0.066(6) 0.054(5) 0.074(6) -0.012(5) 0.004(5) 0.016(4)
O10W 0.101(8) 0.066(5) 0.042(5) -0.007(4) 0.027(5) -0.004(5)
O11W 0.129(11) 0.083(7) 0.138(12) -0.008(8) 0.094(10) -0.017(8)
O12W 0.066(6) 0.084(7) 0.106(9) 0.023(6) 0.046(6) 0.009(5)
O13W 0.089(8) 0.107(9) 0.108(9) 0.000(8) 0.055(8) 0.026(7)
O15W 0.090(9) 0.089(8) 0.096(9) 0.002(7) 0.000(7) -0.031(7)
O16W 0.052(5) 0.073(6) 0.080(7) -0.005(5) 0.030(5) -0.003(5)
O17W 0.157(13) 0.048(5) 0.115(10) -0.012(6) 0.067(9) 0.002(7)
O18W 0.131(11) 0.088(8) 0.079(8) 0.028(7) 0.000(8) -0.010(8)
O19W 0.093(9) 0.119(10) 0.143(13) -0.030(10) 0.058(9) 0.007(8)
O20W 0.044(4) 0.062(5) 0.050(5) -0.005(4) 0.006(4) -0.001(4)
O21W 0.102(9) 0.109(9) 0.098(9) -0.035(8) 0.043(8) -0.032(8)
O22W 0.081(8) 0.089(8) 0.131(11) -0.008(8) 0.058(8) -0.004(6)
O23W 0.130(11) 0.100(9) 0.105(10) -0.006(8) 0.070(9) -0.038(8)
O24W 0.122(11) 0.125(11) 0.079(9) -0.009(8) -0.011(8) 0.020(9)
O25W 0.145(14) 0.099(10) 0.139(13) -0.025(10) 0.049(11) 0.025(10)
O1M 0.078(7) 0.054(5) 0.085(7) -0.011(5) 0.042(6) -0.021(5)
C1M 0.088(13) 0.089(12) 0.119(17) 0.006(12) 0.014(12) 0.009(10)
O3M 0.123(11) 0.101(9) 0.100(9) 0.025(8) 0.059(9) 0.024(8)
O4M 0.115(9) 0.042(5) 0.102(9) -0.001(5) 0.028(7) -0.002(5)
O5M 0.105(9) 0.080(7) 0.075(7) 0.008(6) 0.027(6) -0.006(7)
C5M 0.17(2) 0.19(3) 0.061(11) -0.020(14) 0.054(14) -0.07(2)

loop_
_atom_type_symbol
_atom_type_description
_atom_type_scat_dispersion_real
_atom_type_scat_dispersion_imag
_atom_type_scat_source
C C 0.0033 0.0016 'International Tables Vol C Tables 4.2.6.8 and 6.1.1.4'
H H 0.0000 0.0000 'International Tables Vol C Tables 4.2.6.8 and 6.1.1.4'
Cl Cl 0.1484 0.1585 'International Tables Vol C Tables 4.2.6.8 and 6.1.1.4'
N N 0.0061 0.0033 'International Tables Vol C Tables 4.2.6.8 and 6.1.1.4'
O O 0.0106 0.0060 'International Tables Vol C Tables 4.2.6.8 and 6.1.1.4'

loop_
_geom_angle_atom_site_label_1
_geom_angle_atom_site_label_2
_geom_angle_atom_site_label_3
_geom_angle
_geom_angle_site_symmetry_1
_geom_angle_site_symmetry_3
_geom_angle_publ_flag
C1A N1A C92A 124.6(11) . . ?
C1A N1A H1A 117.7 . . ?
C92A N1A H1A 117.7 . . ?
C4A N2A C2A 111.6(9) . . ?
C4A N2A H2A1 109.3 . . ?
C2A N2A H2A1 109.3 . . ?
C4A N2A H2A2 109.3 . . ?
C2A N2A H2A2 109.3 . . ?
H2A1 N2A H2A2 108.0 . . ?
C6A N3A C5A 116.5(12) . . ?
C6A N3A H3A1 108.2 . . ?
C5A N3A H3A1 108.2 . . ?
C6A N3A H3A2 108.2 . . ?
C5A N3A H3A2 108.2 . . ?
H3A1 N3A H3A2 107.3 . . ?
C8A N4A C51A 128.0(11) . . ?
C8A N4A H4A 116.0 . . ?
C51A N4A H4A 116.0 . . ?
C9A N5A C52A 122.9(12) . . ?
C9A N5A H5A 118.5 . . ?
C52A N5A H5A 118.5 . . ?
C10A N6A C12A 112.3(9) . . ?
C10A N6A H6A1 109.1 . . ?
C12A N6A H6A1 109.1 . . ?
C10A N6A H6A2 109.1 . . ?
C12A N6A H6A2 109.1 . . ?
H6A1 N6A H6A2 107.9 . . ?
C14A N7A C13A 112.6(10) . . ?
C14A N7A H7A1 109.1 . . ?
C13A N7A H7A1 109.1 . . ?
C14A N7A H7A2 109.1 . . ?
C13A N7A H7A2 109.1 . . ?
H7A1 N7A H7A2 107.8 . . ?
C16A N8A C91A 123.6(10) . . ?
C16A N8A H8A 118.2 . . ?
C91A N8A H8A 118.2 . . ?
O1A C1A N1A 123.6(10) . . ?
O1A C1A C2A 119.6(9) . . ?
N1A C1A C2A 116.8(11) . . ?
C1A C2A N2A 106.7(9) . . ?
C1A C2A C3A 108.2(9) . . ?
N2A C2A C3A 108.6(9) . . ?
C1A C2A H2A 111.1 . . ?
N2A C2A H2A 111.1 . . ?
C3A C2A H2A 111.1 . . ?
C21A C3A C2A 112.8(9) . . ?
C21A C3A H3A3 109.0 . . ?
C2A C3A H3A3 109.0 . . ?
C21A C3A H3A4 109.0 . . ?
C2A C3A H3A4 109.0 . . ?
H3A3 C3A H3A4 107.8 . . ?
C31A C4A N2A 110.8(9) . . ?
C31A C4A H4A1 109.5 . . ?
N2A C4A H4A1 109.5 . . ?
C31A C4A H4A2 109.5 . . ?
N2A C4A H4A2 109.5 . . ?
H4A1 C4A H4A2 108.1 . . ?
N3A C5A C34A 108.3(12) . . ?
N3A C5A H5A1 110.0 . . ?
C34A C5A H5A1 110.0 . . ?
N3A C5A H5A2 110.0 . . ?
C34A C5A H5A2 110.0 . . ?
H5A1 C5A H5A2 108.4 . . ?
N3A C6A C7A 108.2(12) . . ?
N3A C6A C8A 107.0(11) . . ?
C7A C6A C8A 111.6(14) . . ?
N3A C6A H6A 110.0 . . ?
C7A C6A H6A 110.0 . . ?
C8A C6A H6A 110.0 . . ?
C6A C7A C41A 117.9(13) . . ?
C6A C7A H7A3 107.8 . . ?
C41A C7A H7A3 107.8 . . ?
C6A C7A H7A4 107.8 . . ?
C41A C7A H7A4 107.8 . . ?
H7A3 C7A H7A4 107.2 . . ?
O2A C8A N4A 123.5(12) . . ?
O2A C8A C6A 118.7(12) . . ?
N4A C8A C6A 117.8(11) . . ?
O3A C9A N5A 122.0(13) . . ?
O3A C9A C10A 119.3(10) . . ?
N5A C9A C10A 118.2(12) . . ?
C9A C10A N6A 108.4(10) . . ?
C9A C10A C11A 108.8(12) . . ?
N6A C10A C11A 109.1(9) . . ?
C9A C10A H10A 110.2 . . ?
N6A C10A H10A 110.2 . . ?
C11A C10A H10A 110.2 . . ?
C61A C11A C10A 110.7(10) . . ?
C61A C11A H11A 109.5 . . ?
C10A C11A H11A 109.5 . . ?
C61A C11A H11B 109.5 . . ?
C10A C11A H11B 109.5 . . ?
H11A C11A H11B 108.1 . . ?
C71A C12A N6A 113.1(10) . . ?
C71A C12A H12A 109.0 . . ?
N6A C12A H12A 109.0 . . ?
C71A C12A H12B 109.0 . . ?
N6A C12A H12B 109.0 . . ?
H12A C12A H12B 107.8 . . ?
N7A C13A C74A 111.3(10) . . ?
N7A C13A H13A 109.4 . . ?
C74A C13A H13A 109.4 . . ?
N7A C13A H13B 109.4 . . ?
C74A C13A H13B 109.4 . . ?
H13A C13A H13B 108.0 . . ?
N7A C14A C15A 114.9(11) . . ?
N7A C14A C16A 106.7(10) . . ?
C15A C14A C16A 112.8(11) . . ?
N7A C14A H14A 107.4 . . ?
C15A C14A H14A 107.4 . . ?
C16A C14A H14A 107.4 . . ?
C81A C15A C14A 114.7(11) . . ?
C81A C15A H15A 108.6 . . ?
C14A C15A H15A 108.6 . . ?
C81A C15A H15B 108.6 . . ?
C14A C15A H15B 108.6 . . ?
H15A C15A H15B 107.6 . . ?
O4A C16A N8A 125.6(12) . . ?
O4A C16A C14A 118.6(11) . . ?
N8A C16A C14A 115.7(10) . . ?
C26A C21A C22A 118.3(13) . . ?
C26A C21A C3A 120.0(12) . . ?
C22A C21A C3A 121.6(12) . . ?
C21A C22A C23A 120.2(14) . . ?
C21A C22A H22A 119.9 . . ?
C23A C22A H22A 119.9 . . ?
C24A C23A C22A 122.0(15) . . ?
C24A C23A H23A 119.0 . . ?
C22A C23A H23A 119.0 . . ?
C23A C24A C25A 118.3(13) . . ?
C23A C24A H24A 120.9 . . ?
C25A C24A H24A 120.9 . . ?
C26A C25A C24A 118.9(13) . . ?
C26A C25A H25A 120.5 . . ?
C24A C25A H25A 120.5 . . ?
C21A C26A C25A 122.2(15) . . ?
C21A C26A H26A 118.9 . . ?
C25A C26A H26A 118.9 . . ?
C32A C31A C36A 118.1(14) . . ?
C32A C31A C4A 123.6(12) . . ?
C36A C31A C4A 118.2(13) . . ?
C31A C32A C33A 125.5(13) . . ?
C31A C32A H32A 117.2 . . ?
C33A C32A H32A 117.2 . . ?
C32A C33A C34A 114.5(15) . . ?
C32A C33A H33A 122.7 . . ?
C34A C33A H33A 122.7 . . ?
C35A C34A C33A 119.6(15) . . ?
C35A C34A C5A 125.1(13) . . ?
C33A C34A C5A 115.1(15) . . ?
C34A C35A C36A 124.4(13) . . ?
C34A C35A H35A 117.8 . . ?
C36A C35A H35A 117.8 . . ?
C35A C36A C31A 117.8(14) . . ?
C35A C36A H36A 121.1 . . ?
C31A C36A H36A 121.1 . . ?
C42A C41A C46A 119.7(9) . . ?
C42A C41A C7A 119.2(11) . . ?
C46A C41A C7A 121.1(11) . . ?
C43A C42A C41A 120.0(9) . . ?
C43A C42A H42A 120.0 . . ?
C41A C42A H42A 120.0 . . ?
C42A C43A C44A 120.5(9) . . ?
C42A C43A H43A 119.7 . . ?
C44A C43A H43A 119.7 . . ?
C43A C44A C45A 119.5(9) . . ?
C43A C44A H44A 120.3 . . ?
C45A C44A H44A 120.3 . . ?
C46A C45A C44A 120.1(9) . . ?
C46A C45A H45A 120.0 . . ?
C44A C45A H45A 120.0 . . ?
C45A C46A C41A 120.2(9) . . ?
C45A C46A H46A 119.9 . . ?
C41A C46A H46A 119.9 . . ?
N4A C51A C56A 113.5(14) . . ?
N4A C51A C52A 111.7(11) . . ?
C56A C51A C52A 107.5(13) . . ?
N4A C51A H51A 108.0 . . ?
C56A C51A H51A 108.0 . . ?
C52A C51A H51A 108.0 . . ?
C53A C52A N5A 109.8(15) . . ?
C53A C52A C51A 116.8(14) . . ?
N5A C52A C51A 111.6(12) . . ?
C53A C52A H52A 105.9 . . ?
N5A C52A H52A 105.9 . . ?
C51A C52A H52A 105.9 . . ?
C52A C53A C54A 108.2(16) . . ?
C52A C53A H53A 110.1 . . ?
C54A C53A H53A 110.1 . . ?
C52A C53A H53B 110.1 . . ?
C54A C53A H53B 110.1 . . ?
H53A C53A H53B 108.4 . . ?
C55A C54A C53A 109.6(17) . . ?
C55A C54A H54A 109.7 . . ?
C53A C54A H54A 109.7 . . ?
C55A C54A H54B 109.7 . . ?
C53A C54A H54B 109.7 . . ?
H54A C54A H54B 108.2 . . ?
C54A C55A C56A 111.0(17) . . ?
C54A C55A H55A 109.4 . . ?
C56A C55A H55A 109.4 . . ?
C54A C55A H55B 109.4 . . ?
C56A C55A H55B 109.4 . . ?
H55A C55A H55B 108.0 . . ?
C51A C56A C55A 111.8(17) . . ?
C51A C56A H56A 109.3 . . ?
C55A C56A H56A 109.3 . . ?
C51A C56A H56B 109.3 . . ?
C55A C56A H56B 109.3 . . ?
H56A C56A H56B 107.9 . . ?
C66A C61A C62A 119.0(12) . . ?
C66A C61A C11A 119.1(13) . . ?
C62A C61A C11A 121.9(12) . . ?
C63A C62A C61A 118.1(15) . . ?
C63A C62A H62A 121.0 . . ?
C61A C62A H62A 121.0 . . ?
C62A C63A C64A 124.6(16) . . ?
C62A C63A H63A 117.7 . . ?
C64A C63A H63A 117.7 . . ?
C63A C64A C65A 117.8(14) . . ?
C63A C64A H64A 121.1 . . ?
C65A C64A H64A 121.1 . . ?
C66A C65A C64A 116.9(13) . . ?
C66A C65A H65A 121.5 . . ?
C64A C65A H65A 121.5 . . ?
C65A C66A C61A 122.9(13) . . ?
C65A C66A H66A 118.5 . . ?
C61A C66A H66A 118.5 . . ?
C76A C71A C72A 115.2(11) . . ?
C76A C71A C12A 125.4(12) . . ?
C72A C71A C12A 119.2(11) . . ?
C73A C72A C71A 122.6(12) . . ?
C73A C72A H72A 118.7 . . ?
C71A C72A H72A 118.7 . . ?
C72A C73A C74A 119.8(12) . . ?
C72A C73A H73A 120.1 . . ?
C74A C73A H73A 120.1 . . ?
C75A C74A C73A 116.0(11) . . ?
C75A C74A C13A 125.4(13) . . ?
C73A C74A C13A 118.7(12) . . ?
C76A C75A C74A 123.4(14) . . ?
C76A C75A H75A 118.3 . . ?
C74A C75A H75A 118.3 . . ?
C75A C76A C71A 123.0(13) . . ?
C75A C76A H76A 118.5 . . ?
C71A C76A H76A 118.5 . . ?
C82A C81A C15A 124.8(16) . . ?
C82A C81A C86A 114.7(16) . . ?
C15A C81A C86A 120.5(14) . . ?
C81A C82A C83A 124(2) . . ?
C81A C82A H82A 118.1 . . ?
C83A C82A H82A 118.1 . . ?
C82A C83A C84A 119.6(18) . . ?
C82A C83A H83A 120.2 . . ?
C84A C83A H83A 120.2 . . ?
C85A C84A C83A 118(2) . . ?
C85A C84A H84A 121.0 . . ?
C83A C84A H84A 121.0 . . ?
C84A C85A C86A 123(2) . . ?
C84A C85A H85A 118.6 . . ?
C86A C85A H85A 118.6 . . ?
C85A C86A C81A 120(2) . . ?
C85A C86A H86A 120.0 . . ?
C81A C86A H86A 120.0 . . ?
C92A C91A N8A 112.4(12) . . ?
C92A C91A C96A 109.0(11) . . ?
N8A C91A C96A 107.0(12) . . ?
C92A C91A H91A 109.5 . . ?
N8A C91A H91A 109.5 . . ?
C96A C91A H91A 109.5 . . ?
C91A C92A C93A 117.4(12) . . ?
C91A C92A N1A 112.8(9) . . ?
C93A C92A N1A 107.6(11) . . ?
C91A C92A H92A 106.1 . . ?
C93A C92A H92A 106.1 . . ?
N1A C92A H92A 106.1 . . ?
C92A C93A C94A 109.5(11) . . ?
C92A C93A H93A 109.8 . . ?
C94A C93A H93A 109.8 . . ?
C92A C93A H93B 109.8 . . ?
C94A C93A H93B 109.8 . . ?
H93A C93A H93B 108.2 . . ?
C95A C94A C93A 107.5(10) . . ?
C95A C94A H94A 110.2 . . ?
C93A C94A H94A 110.2 . . ?
C95A C94A H94B 110.2 . . ?
C93A C94A H94B 110.2 . . ?
H94A C94A H94B 108.5 . . ?
C94A C95A C96A 110.9(15) . . ?
C94A C95A H95A 109.5 . . ?
C96A C95A H95A 109.5 . . ?
C94A C95A H95B 109.5 . . ?
C96A C95A H95B 109.5 . . ?
H95A C95A H95B 108.0 . . ?
C95A C96A C91A 109.0(13) . . ?
C95A C96A H96A 109.9 . . ?
C91A C96A H96A 109.9 . . ?
C95A C96A H96B 109.9 . . ?
C91A C96A H96B 109.9 . . ?
H96A C96A H96B 108.3 . . ?
C1B N1B C92B 127.0(8) . . ?
C1B N1B H1B 116.5 . . ?
C92B N1B H1B 116.5 . . ?
C2B N2B C4B 112.5(7) . . ?
C2B N2B H2B1 109.1 . . ?
C4B N2B H2B1 109.1 . . ?
C2B N2B H2B2 109.1 . . ?
C4B N2B H2B2 109.1 . . ?
H2B1 N2B H2B2 107.8 . . ?
C6B N3B C5B 113.6(9) . . ?
C6B N3B H3B1 108.8 . . ?
C5B N3B H3B1 108.8 . . ?
C6B N3B H3B2 108.8 . . ?
C5B N3B H3B2 108.8 . . ?
H3B1 N3B H3B2 107.7 . . ?
C8B N4B C51B 122.6(11) . . ?
C8B N4B H4B 118.7 . . ?
C51B N4B H4B 118.7 . . ?
C9B N5B C52B 129.1(13) . . ?
C9B N5B H5B 115.5 . . ?
C52B N5B H5B 115.5 . . ?
C12B N6B C10B 114.8(13) . . ?
C12B N6B H6B1 108.6 . . ?
C10B N6B H6B1 108.6 . . ?
C12B N6B H6B2 108.6 . . ?
C10B N6B H6B2 108.6 . . ?
H6B1 N6B H6B2 107.5 . . ?
C14B N7B C13B 112.0(7) . . ?
C14B N7B H7B1 109.2 . . ?
C13B N7B H7B1 109.2 . . ?
C14B N7B H7B2 109.2 . . ?
C13B N7B H7B2 109.2 . . ?
H7B1 N7B H7B2 107.9 . . ?
C16B N8B C91B 123.6(8) . . ?
C16B N8B H8B 118.2 . . ?
C91B N8B H8B 118.2 . . ?
O1B C1B N1B 122.3(9) . . ?
O1B C1B C2B 121.4(9) . . ?
N1B C1B C2B 116.3(8) . . ?
N2B C2B C3B 111.8(8) . . ?
N2B C2B C1B 107.0(8) . . ?
C3B C2B C1B 113.7(9) . . ?
N2B C2B H2B 108.0 . . ?
C3B C2B H2B 108.0 . . ?
C1B C2B H2B 108.0 . . ?
C21B C3B C2B 115.7(9) . . ?
C21B C3B H3B3 108.4 . . ?
C2B C3B H3B3 108.4 . . ?
C21B C3B H3B4 108.4 . . ?
C2B C3B H3B4 108.4 . . ?
H3B3 C3B H3B4 107.4 . . ?
C31B C4B N2B 113.1(8) . . ?
C31B C4B H4B1 109.0 . . ?
N2B C4B H4B1 109.0 . . ?
C31B C4B H4B2 109.0 . . ?
N2B C4B H4B2 109.0 . . ?
H4B1 C4B H4B2 107.8 . . ?
C34B C5B N3B 112.5(10) . . ?
C34B C5B H5B1 109.1 . . ?
N3B C5B H5B1 109.1 . . ?
C34B C5B H5B2 109.1 . . ?
N3B C5B H5B2 109.1 . . ?
H5B1 C5B H5B2 107.8 . . ?
C7B C6B N3B 108.9(10) . . ?
C7B C6B C8B 114.0(13) . . ?
N3B C6B C8B 104.4(9) . . ?
C7B C6B H6B 109.8 . . ?
N3B C6B H6B 109.8 . . ?
C8B C6B H6B 109.8 . . ?
C6B C7B C41B 110.8(10) . . ?
C6B C7B H7B3 109.5 . . ?
C41B C7B H7B3 109.5 . . ?
C6B C7B H7B4 109.5 . . ?
C41B C7B H7B4 109.5 . . ?
H7B3 C7B H7B4 108.1 . . ?
O2B C8B N4B 124.3(12) . . ?
O2B C8B C6B 119.5(10) . . ?
N4B C8B C6B 115.6(10) . . ?
N5B C9B O3B 128.9(17) . . ?
N5B C9B C10B 118.5(13) . . ?
O3B C9B C10B 112.6(14) . . ?
N6B C10B C11B 110.1(13) . . ?
N6B C10B C9B 110.9(11) . . ?
C11B C10B C9B 106.4(12) . . ?
N6B C10B H10B 109.8 . . ?
C11B C10B H10B 109.8 . . ?
C9B C10B H10B 109.8 . . ?
C10B C11B C61B 114.5(15) . . ?
C10B C11B H11C 108.6 . . ?
C61B C11B H11C 108.6 . . ?
C10B C11B H11D 108.6 . . ?
C61B C11B H11D 108.6 . . ?
H11C C11B H11D 107.6 . . ?
N6B C12B C71B 116.7(12) . . ?
N6B C12B H12C 108.1 . . ?
C71B C12B H12C 108.1 . . ?
N6B C12B H12D 108.1 . . ?
C71B C12B H12D 108.1 . . ?
H12C C12B H12D 107.3 . . ?
N7B C13B C74B 112.0(9) . . ?
N7B C13B H13C 109.2 . . ?
C74B C13B H13C 109.2 . . ?
N7B C13B H13D 109.2 . . ?
C74B C13B H13D 109.2 . . ?
H13C C13B H13D 107.9 . . ?
N7B C14B C15B 109.2(7) . . ?
N7B C14B C16B 107.0(7) . . ?
C15B C14B C16B 110.9(8) . . ?
N7B C14B H14B 109.9 . . ?
C15B C14B H14B 109.9 . . ?
C16B C14B H14B 109.9 . . ?
C81B C15B C14B 113.0(8) . . ?
C81B C15B H15C 109.0 . . ?
C14B C15B H15C 109.0 . . ?
C81B C15B H15D 109.0 . . ?
C14B C15B H15D 109.0 . . ?
H15C C15B H15D 107.8 . . ?
O4B C16B N8B 124.2(8) . . ?
O4B C16B C14B 118.9(8) . . ?
N8B C16B C14B 116.9(8) . . ?
C22B C21B C26B 116.8(11) . . ?
C22B C21B C3B 122.2(11) . . ?
C26B C21B C3B 121.0(10) . . ?
C23B C22B C21B 119.5(13) . . ?
C23B C22B H22B 120.2 . . ?
C21B C22B H22B 120.2 . . ?
C24B C23B C22B 122.8(14) . . ?
C24B C23B H23B 118.6 . . ?
C22B C23B H23B 118.6 . . ?
C23B C24B C25B 118.7(13) . . ?
C23B C24B H24B 120.6 . . ?
C25B C24B H24B 120.6 . . ?
C26B C25B C24B 121.3(13) . . ?
C26B C25B H25B 119.3 . . ?
C24B C25B H25B 119.3 . . ?
C25B C26B C21B 120.8(12) . . ?
C25B C26B H26B 119.6 . . ?
C21B C26B H26B 119.6 . . ?
C36B C31B C32B 117.5(10) . . ?
C36B C31B C4B 120.4(11) . . ?
C32B C31B C4B 121.9(10) . . ?
C33B C32B C31B 122.0(11) . . ?
C33B C32B H32B 119.0 . . ?
C31B C32B H32B 119.0 . . ?
C34B C33B C32B 118.9(11) . . ?
C34B C33B H33B 120.6 . . ?
C32B C33B H33B 120.6 . . ?
C33B C34B C35B 119.4(11) . . ?
C33B C34B C5B 119.6(11) . . ?
C35B C34B C5B 121.0(11) . . ?
C36B C35B C34B 122.4(11) . . ?
C36B C35B H35B 118.8 . . ?
C34B C35B H35B 118.8 . . ?
C35B C36B C31B 119.7(11) . . ?
C35B C36B H36B 120.1 . . ?
C31B C36B H36B 120.1 . . ?
C46B C41B C42B 117.2(12) . . ?
C46B C41B C7B 120.8(12) . . ?
C42B C41B C7B 121.7(12) . . ?
C43B C42B C41B 121.5(14) . . ?
C43B C42B H42B 119.2 . . ?
C41B C42B H42B 119.2 . . ?
C44B C43B C42B 120.1(16) . . ?
C44B C43B H43B 119.9 . . ?
C42B C43B H43B 119.9 . . ?
C43B C44B C45B 123.4(13) . . ?
C43B C44B H44B 118.3 . . ?
C45B C44B H44B 118.3 . . ?
C44B C45B C46B 116.0(15) . . ?
C44B C45B H45B 122.0 . . ?
C46B C45B H45B 122.0 . . ?
C41B C46B C45B 121.2(14) . . ?
C41B C46B H46B 119.4 . . ?
C45B C46B H46B 119.4 . . ?
N4B C51B C52B 109.9(12) . . ?
N4B C51B C56B 115.3(13) . . ?
C52B C51B C56B 112.9(12) . . ?
N4B C51B H51B 106.0 . . ?
C52B C51B H51B 106.0 . . ?
C56B C51B H51B 106.0 . . ?
C51B C52B N5B 109.6(11) . . ?
C51B C52B C53B 113.8(13) . . ?
N5B C52B C53B 109.6(13) . . ?
C51B C52B H52B 107.9 . . ?
N5B C52B H52B 107.9 . . ?
C53B C52B H52B 107.9 . . ?
C52B C53B C54B 112.3(14) . . ?
C52B C53B H53C 109.2 . . ?
C54B C53B H53C 109.2 . . ?
C52B C53B H53D 109.2 . . ?
C54B C53B H53D 109.2 . . ?
H53C C53B H53D 107.9 . . ?
C55B C54B C53B 107.3(14) . . ?
C55B C54B H54C 110.3 . . ?
C53B C54B H54C 110.3 . . ?
C55B C54B H54D 110.3 . . ?
C53B C54B H54D 110.3 . . ?
H54C C54B H54D 108.5 . . ?
C54B C55B C56B 114.4(14) . . ?
C54B C55B H55C 108.7 . . ?
C56B C55B H55C 108.7 . . ?
C54B C55B H55D 108.7 . . ?
C56B C55B H55D 108.7 . . ?
H55C C55B H55D 107.6 . . ?
C51B C56B C55B 107.8(15) . . ?
C51B C56B H56C 110.2 . . ?
C55B C56B H56C 110.2 . . ?
C51B C56B H56D 110.2 . . ?
C55B C56B H56D 110.2 . . ?
H56C C56B H56D 108.5 . . ?
C62B C61B C66B 119.6(9) . . ?
C62B C61B C11B 122.3(14) . . ?
C66B C61B C11B 118.0(14) . . ?
C61B C62B C63B 119.4(9) . . ?
C61B C62B H62B 120.3 . . ?
C63B C62B H62B 120.3 . . ?
C64B C63B C62B 121.0(9) . . ?
C64B C63B H63B 119.5 . . ?
C62B C63B H63B 119.5 . . ?
C63B C64B C65B 119.3(9) . . ?
C63B C64B H64B 120.3 . . ?
C65B C64B H64B 120.3 . . ?
C64B C65B C66B 119.7(9) . . ?
C64B C65B H65B 120.1 . . ?
C66B C65B H65B 120.1 . . ?
C61B C66B C65B 120.6(9) . . ?
C61B C66B H66B 119.7 . . ?
C65B C66B H66B 119.7 . . ?
C72B C71B C76B 124.4(16) . . ?
C72B C71B C12B 113.7(17) . . ?
C76B C71B C12B 120.9(18) . . ?
C71B C72B C73B 119.2(17) . . ?
C71B C72B H72B 120.4 . . ?
C73B C72B H72B 120.4 . . ?
C74B C73B C72B 119.3(18) . . ?
C74B C73B H73B 120.3 . . ?
C72B C73B H73B 120.3 . . ?
C75B C74B C73B 119.5(15) . . ?
C75B C74B C13B 118.4(12) . . ?
C73B C74B C13B 122.1(13) . . ?
C74B C75B C76B 121.8(15) . . ?
C74B C75B H75B 119.1 . . ?
C76B C75B H75B 119.1 . . ?
C71B C76B C75B 115.0(17) . . ?
C71B C76B H76B 122.5 . . ?
C75B C76B H76B 122.5 . . ?
C86B C81B C82B 118.6(11) . . ?
C86B C81B C15B 122.0(10) . . ?
C82B C81B C15B 119.5(10) . . ?
C83B C82B C81B 119.7(11) . . ?
C83B C82B H82B 120.1 . . ?
C81B C82B H82B 120.1 . . ?
C84B C83B C82B 118.7(11) . . ?
C84B C83B H83B 120.6 . . ?
C82B C83B H83B 120.6 . . ?
C83B C84B C85B 121.7(12) . . ?
C83B C84B H84B 119.1 . . ?
C85B C84B H84B 119.1 . . ?
C86B C85B C84B 118.7(12) . . ?
C86B C85B H85B 120.7 . . ?
C84B C85B H85B 120.7 . . ?
C85B C86B C81B 122.6(12) . . ?
C85B C86B H86B 118.7 . . ?
C81B C86B H86B 118.7 . . ?
N8B C91B C96B 108.5(8) . . ?
N8B C91B C92B 113.2(8) . . ?
C96B C91B C92B 112.1(9) . . ?
N8B C91B H91B 107.6 . . ?
C96B C91B H91B 107.6 . . ?
C92B C91B H91B 107.6 . . ?
N1B C92B C93B 107.7(9) . . ?
N1B C92B C91B 109.0(8) . . ?
C93B C92B C91B 110.6(8) . . ?
N1B C92B H92B 109.8 . . ?
C93B C92B H92B 109.8 . . ?
C91B C92B H92B 109.8 . . ?
C92B C93B C94B 111.1(9) . . ?
C92B C93B H93C 109.4 . . ?
C94B C93B H93C 109.4 . . ?
C92B C93B H93D 109.4 . . ?
C94B C93B H93D 109.4 . . ?
H93C C93B H93D 108.0 . . ?
C95B C94B C93B 110.1(10) . . ?
C95B C94B H94C 109.6 . . ?
C93B C94B H94C 109.6 . . ?
C95B C94B H94D 109.6 . . ?
C93B C94B H94D 109.6 . . ?
H94C C94B H94D 108.1 . . ?
C96B C95B C94B 110.4(10) . . ?
C96B C95B H95C 109.6 . . ?
C94B C95B H95C 109.6 . . ?
C96B C95B H95D 109.6 . . ?
C94B C95B H95D 109.6 . . ?
H95C C95B H95D 108.1 . . ?
C95B C96B C91B 111.0(9) . . ?
C95B C96B H96C 109.4 . . ?
C91B C96B H96C 109.4 . . ?
C95B C96B H96D 109.4 . . ?
C91B C96B H96D 109.4 . . ?
H96C C96B H96D 108.0 . . ?
C1C N1C C92C 124.1(9) . . ?
C1C N1C H1C 117.9 . . ?
C92C N1C H1C 117.9 . . ?
C2C N2C C4C 112.2(9) . . ?
C2C N2C H2C1 109.2 . . ?
C4C N2C H2C1 109.2 . . ?
C2C N2C H2C2 109.2 . . ?
C4C N2C H2C2 109.2 . . ?
H2C1 N2C H2C2 107.9 . . ?
C6C N3C C5C 116.1(10) . . ?
C6C N3C H3C1 108.3 . . ?
C5C N3C H3C1 108.3 . . ?
C6C N3C H3C2 108.3 . . ?
C5C N3C H3C2 108.3 . . ?
H3C1 N3C H3C2 107.4 . . ?
C8C N4C C51C 126.9(11) . . ?
C8C N4C H4C 116.6 . . ?
C51C N4C H4C 116.6 . . ?
C9C N5C C52C 119.5(11) . . ?
C9C N5C H5C 120.2 . . ?
C52C N5C H5C 120.2 . . ?
C12C N6C C10C 114.9(10) . . ?
C12C N6C H6C1 108.6 . . ?
C10C N6C H6C1 108.6 . . ?
C12C N6C H6C2 108.6 . . ?
C10C N6C H6C2 108.6 . . ?
H6C1 N6C H6C2 107.5 . . ?
C13C N7C C14C 116.2(12) . . ?
C13C N7C H7C1 108.2 . . ?
C14C N7C H7C1 108.2 . . ?
C13C N7C H7C2 108.2 . . ?
C14C N7C H7C2 108.2 . . ?
H7C1 N7C H7C2 107.4 . . ?
C16C N8C C91C 125.0(10) . . ?
C16C N8C H8C 117.5 . . ?
C91C N8C H8C 117.5 . . ?
O1C C1C N1C 121.3(9) . . ?
O1C C1C C2C 119.9(9) . . ?
N1C C1C C2C 118.7(9) . . ?
N2C C2C C1C 111.6(9) . . ?
N2C C2C C3C 107.3(8) . . ?
C1C C2C C3C 108.6(9) . . ?
N2C C2C H2C 109.8 . . ?
C1C C2C H2C 109.8 . . ?
C3C C2C H2C 109.8 . . ?
C21C C3C C2C 113.2(9) . . ?
C21C C3C H3C3 108.9 . . ?
C2C C3C H3C3 108.9 . . ?
C21C C3C H3C4 108.9 . . ?
C2C C3C H3C4 108.9 . . ?
H3C3 C3C H3C4 107.7 . . ?
C31C C4C N2C 110.5(9) . . ?
C31C C4C H4C1 109.6 . . ?
N2C C4C H4C1 109.6 . . ?
C31C C4C H4C2 109.6 . . ?
N2C C4C H4C2 109.6 . . ?
H4C1 C4C H4C2 108.1 . . ?
N3C C5C C34C 113.0(9) . . ?
N3C C5C H5C1 109.0 . . ?
C34C C5C H5C1 109.0 . . ?
N3C C5C H5C2 109.0 . . ?
C34C C5C H5C2 109.0 . . ?
H5C1 C5C H5C2 107.8 . . ?
N3C C6C C7C 110.7(12) . . ?
N3C C6C C8C 108.6(10) . . ?
C7C C6C C8C 110.1(12) . . ?
N3C C6C H6C 109.1 . . ?
C7C C6C H6C 109.1 . . ?
C8C C6C H6C 109.1 . . ?
C6C C7C C41C 114.7(13) . . ?
C6C C7C H7C3 108.6 . . ?
C41C C7C H7C3 108.6 . . ?
C6C C7C H7C4 108.6 . . ?
C41C C7C H7C4 108.6 . . ?
H7C3 C7C H7C4 107.6 . . ?
O2C C8C N4C 126.1(13) . . ?
O2C C8C C6C 116.2(12) . . ?
N4C C8C C6C 117.6(10) . . ?
O3C C9C N5C 128.5(13) . . ?
O3C C9C C10C 118.0(11) . . ?
N5C C9C C10C 113.5(11) . . ?
C11C C10C C9C 111.5(12) . . ?
C11C C10C N6C 109.9(10) . . ?
C9C C10C N6C 107.1(10) . . ?
C11C C10C H10C 109.4 . . ?
C9C C10C H10C 109.4 . . ?
N6C C10C H10C 109.4 . . ?
C61C C11C C10C 120.6(12) . . ?
C61C C11C H11E 107.2 . . ?
C10C C11C H11E 107.2 . . ?
C61C C11C H11F 107.2 . . ?
C10C C11C H11F 107.2 . . ?
H11E C11C H11F 106.8 . . ?
C71C C12C N6C 110.6(12) . . ?
C71C C12C H12E 109.5 . . ?
N6C C12C H12E 109.5 . . ?
C71C C12C H12F 109.5 . . ?
N6C C12C H12F 109.5 . . ?
H12E C12C H12F 108.1 . . ?
N7C C13C C74C 119.2(16) . . ?
N7C C13C H13E 107.5 . . ?
C74C C13C H13E 107.5 . . ?
N7C C13C H13F 107.5 . . ?
C74C C13C H13F 107.5 . . ?
H13E C13C H13F 107.0 . . ?
N7C C14C C15C 112.9(12) . . ?
N7C C14C C16C 107.1(10) . . ?
C15C C14C C16C 117.0(13) . . ?
N7C C14C H14C 106.4 . . ?
C15C C14C H14C 106.4 . . ?
C16C C14C H14C 106.4 . . ?
C14C C15C C81' 112.4(17) . . ?
C14C C15C C81C 117.8(12) . . ?
C81' C15C C81C 127.1(16) . . ?
C14C C15C H15E 107.9 . . ?
C81' C15C H15E 69.8 . . ?
C81C C15C H15E 107.9 . . ?
C14C C15C H15F 107.9 . . ?
C81' C15C H15F 38.2 . . ?
C81C C15C H15F 107.9 . . ?
H15E C15C H15F 107.2 . . ?
C14C C15C H15I 109.1 . . ?
C81' C15C H15I 109.1 . . ?
C81C C15C H15I 39.0 . . ?
H15E C15C H15I 139.8 . . ?
H15F C15C H15I 75.7 . . ?
C14C C15C H15J 109.1 . . ?
C81' C15C H15J 109.1 . . ?
C81C C15C H15J 69.2 . . ?
H15E C15C H15J 43.8 . . ?
H15F C15C H15J 138.9 . . ?
H15I C15C H15J 107.9 . . ?
O4C C16C N8C 126.2(13) . . ?
O4C C16C C14C 118.3(13) . . ?
N8C C16C C14C 115.1(10) . . ?
C26C C21C C22C 119.9(12) . . ?
C26C C21C C3C 122.1(11) . . ?
C22C C21C C3C 118.1(11) . . ?
C21C C22C C23C 119.2(11) . . ?
C21C C22C H22C 120.4 . . ?
C23C C22C H22C 120.4 . . ?
C24C C23C C22C 120.7(12) . . ?
C24C C23C H23C 119.6 . . ?
C22C C23C H23C 119.6 . . ?
C23C C24C C25C 117.6(13) . . ?
C23C C24C H24C 121.2 . . ?
C25C C24C H24C 121.2 . . ?
C26C C25C C24C 120.1(13) . . ?
C26C C25C H25C 120.0 . . ?
C24C C25C H25C 120.0 . . ?
C25C C26C C21C 122.6(12) . . ?
C25C C26C H26C 118.7 . . ?
C21C C26C H26C 118.7 . . ?
C32C C31C C36C 117.7(12) . . ?
C32C C31C C4C 121.0(13) . . ?
C36C C31C C4C 121.3(12) . . ?
C31C C32C C33C 122.1(13) . . ?
C31C C32C H32C 118.9 . . ?
C33C C32C H32C 118.9 . . ?
C34C C33C C32C 120.4(13) . . ?
C34C C33C H33C 119.8 . . ?
C32C C33C H33C 119.8 . . ?
C33C C34C C35C 114.7(12) . . ?
C33C C34C C5C 121.0(12) . . ?
C35C C34C C5C 124.1(11) . . ?
C36C C35C C34C 122.2(13) . . ?
C36C C35C H35C 118.9 . . ?
C34C C35C H35C 118.9 . . ?
C35C C36C C31C 122.2(13) . . ?
C35C C36C H36C 118.9 . . ?
C31C C36C H36C 118.9 . . ?
C46C C41C C42C 119.7(16) . . ?
C46C C41C C7C 120.6(14) . . ?
C42C C41C C7C 119.6(13) . . ?
C41C C42C C43C 120.8(17) . . ?
C41C C42C H42C 119.6 . . ?
C43C C42C H42C 119.6 . . ?
C42C C43C C44C 118.7(19) . . ?
C42C C43C H43C 120.7 . . ?
C44C C43C H43C 120.7 . . ?
C45C C44C C43C 120(2) . . ?
C45C C44C H44C 120.1 . . ?
C43C C44C H44C 120.1 . . ?
C44C C45C C46C 118.1(18) . . ?
C44C C45C H45C 120.9 . . ?
C46C C45C H45C 120.9 . . ?
C41C C46C C45C 122.3(17) . . ?
C41C C46C H46C 118.9 . . ?
C45C C46C H46C 118.9 . . ?
C52C C51C N4C 117.6(14) . . ?
C52C C51C C56C 115.8(17) . . ?
N4C C51C C56C 104.5(12) . . ?
C52C C51C H51C 106.0 . . ?
N4C C51C H51C 106.0 . . ?
C56C C51C H51C 106.0 . . ?
C51C C52C N5C 115.6(15) . . ?
C51C C52C C53C 116.2(15) . . ?
N5C C52C C53C 108.3(13) . . ?
C51C C52C H52C 105.2 . . ?
N5C C52C H52C 105.2 . . ?
C53C C52C H52C 105.2 . . ?
C54C C53C C52C 111.0(16) . . ?
C54C C53C H53E 109.4 . . ?
C52C C53C H53E 109.4 . . ?
C54C C53C H53F 109.4 . . ?
C52C C53C H53F 109.4 . . ?
H53E C53C H53F 108.0 . . ?
C55C C54C C53C 113(2) . . ?
C55C C54C H54E 109.0 . . ?
C53C C54C H54E 109.0 . . ?
C55C C54C H54F 109.0 . . ?
C53C C54C H54F 109.0 . . ?
H54E C54C H54F 107.8 . . ?
C54C C55C C56C 113.6(18) . . ?
C54C C55C H55E 108.9 . . ?
C56C C55C H55E 108.9 . . ?
C54C C55C H55F 108.9 . . ?
C56C C55C H55F 108.9 . . ?
H55E C55C H55F 107.7 . . ?
C51C C56C C55C 109.2(14) . . ?
C51C C56C H56E 109.8 . . ?
C55C C56C H56E 109.8 . . ?
C51C C56C H56F 109.8 . . ?
C55C C56C H56F 109.8 . . ?
H56E C56C H56F 108.3 . . ?
C66C C61C C62C 114.4(13) . . ?
C66C C61C C11C 120.8(11) . . ?
C62C C61C C11C 124.7(13) . . ?
C63C C62C C61C 123.5(19) . . ?
C63C C62C H62C 118.3 . . ?
C61C C62C H62C 118.3 . . ?
C62C C63C C64C 116.5(15) . . ?
C62C C63C H63C 121.8 . . ?
C64C C63C H63C 121.8 . . ?
C65C C64C C63C 119(2) . . ?
C65C C64C H64C 120.3 . . ?
C63C C64C H64C 120.3 . . ?
C64C C65C C66C 123(2) . . ?
C64C C65C H65C 118.6 . . ?
C66C C65C H65C 118.6 . . ?
C61C C66C C65C 123.3(17) . . ?
C61C C66C H66C 118.4 . . ?
C65C C66C H66C 118.4 . . ?
C72C C71C C76C 116.9(14) . . ?
C72C C71C C12C 120.6(13) . . ?
C76C C71C C12C 122.4(13) . . ?
C71C C72C C73C 121.9(13) . . ?
C71C C72C H72C 119.0 . . ?
C73C C72C H72C 119.0 . . ?
C74C C73C C72C 117.0(15) . . ?
C74C C73C H73C 121.5 . . ?
C72C C73C H73C 121.5 . . ?
C73C C74C C75C 120.0(17) . . ?
C73C C74C C13C 121.0(15) . . ?
C75C C74C C13C 117(2) . . ?
C76C C75C C74C 118.0(18) . . ?
C76C C75C H75C 121.0 . . ?
C74C C75C H75C 121.0 . . ?
C75C C76C C71C 124.1(14) . . ?
C75C C76C H76C 117.9 . . ?
C71C C76C H76C 117.9 . . ?
C82C C81C C86C 121.8(9) . . ?
C82C C81C C15C 123.6(12) . . ?
C86C C81C C15C 114.6(12) . . ?
C83C C82C C81C 118.3(9) . . ?
C83C C82C H82C 120.8 . . ?
C81C C82C H82C 120.8 . . ?
C82C C83C C84C 119.6(9) . . ?
C82C C83C H83C 120.2 . . ?
C84C C83C H83C 120.2 . . ?
C85C C84C C83C 121.7(9) . . ?
C85C C84C H84C 119.2 . . ?
C83C C84C H84C 119.2 . . ?
C84C C85C C86C 117.8(9) . . ?
C84C C85C H85C 121.1 . . ?
C86C C85C H85C 121.1 . . ?
C81C C86C C85C 119.2(9) . . ?
C81C C86C H86C 120.4 . . ?
C85C C86C H86C 120.4 . . ?
C86' C81' C82' 118.9(9) . . ?
C86' C81' C15C 114.3(18) . . ?
C82' C81' C15C 126.7(18) . . ?
C83' C82' C81' 120.4(10) . . ?
C83' C82' H82' 119.8 . . ?
C81' C82' H82' 119.8 . . ?
C82' C83' C84' 120.5(9) . . ?
C82' C83' H83' 119.7 . . ?
C84' C83' H83' 119.7 . . ?
C85' C84' C83' 118.9(9) . . ?
C85' C84' H84' 120.5 . . ?
C83' C84' H84' 120.5 . . ?
C86' C85' C84' 120.3(10) . . ?
C86' C85' H85' 119.8 . . ?
C84' C85' H85' 119.8 . . ?
C85' C86' C81' 120.1(10) . . ?
C85' C86' H86' 120.0 . . ?
C81' C86' H86' 120.0 . . ?
N8C C91C C92C 112.7(11) . . ?
N8C C91C C96C 107.0(11) . . ?
C92C C91C C96C 111.7(14) . . ?
N8C C91C H91C 108.4 . . ?
C92C C91C H91C 108.4 . . ?
C96C C91C H91C 108.4 . . ?
N1C C92C C91C 111.7(11) . . ?
N1C C92C C93C 113.4(11) . . ?
C91C C92C C93C 113.9(11) . . ?
N1C C92C H92C 105.7 . . ?
C91C C92C H92C 105.7 . . ?
C93C C92C H92C 105.7 . . ?
C92C C93C C94C 114.1(13) . . ?
C92C C93C H93E 108.7 . . ?
C94C C93C H93E 108.7 . . ?
C92C C93C H93F 108.7 . . ?
C94C C93C H93F 108.7 . . ?
H93E C93C H93F 107.6 . . ?
C95C C94C C93C 109(2) . . ?
C95C C94C H94E 109.8 . . ?
C93C C94C H94E 109.8 . . ?
C95C C94C H94F 109.8 . . ?
C93C C94C H94F 109.8 . . ?
H94E C94C H94F 108.2 . . ?
C94C C95C C96C 112.0(19) . . ?
C94C C95C H95E 109.2 . . ?
C96C C95C H95E 109.2 . . ?
C94C C95C H95F 109.2 . . ?
C96C C95C H95F 109.2 . . ?
H95E C95C H95F 107.9 . . ?
C91C C96C C95C 111.7(14) . . ?
C91C C96C H96E 109.3 . . ?
C95C C96C H96E 109.3 . . ?
C91C C96C H96F 109.3 . . ?
C95C C96C H96F 109.3 . . ?
H96E C96C H96F 107.9 . . ?
C1D N1D C92D 124.9(9) . . ?
C1D N1D H1D 117.6 . . ?
C92D N1D H1D 117.6 . . ?
C2D N2D C4D 119.0(8) . . ?
C2D N2D H2D1 107.6 . . ?
C4D N2D H2D1 107.6 . . ?
C2D N2D H2D2 107.6 . . ?
C4D N2D H2D2 107.6 . . ?
H2D1 N2D H2D2 107.0 . . ?
C6D N3D C5D 116.4(8) . . ?
C6D N3D H3D1 108.2 . . ?
C5D N3D H3D1 108.2 . . ?
C6D N3D H3D2 108.2 . . ?
C5D N3D H3D2 108.2 . . ?
H3D1 N3D H3D2 107.3 . . ?
C8D N4D C51D 125.4(9) . . ?
C8D N4D H4D 117.3 . . ?
C51D N4D H4D 117.3 . . ?
C9D N5D C52D 123.7(9) . . ?
C9D N5D H5D 118.2 . . ?
C52D N5D H5D 118.2 . . ?
C12D N6D C10D 110.5(9) . . ?
C12D N6D H6D1 109.6 . . ?
C10D N6D H6D1 109.6 . . ?
C12D N6D H6D2 109.6 . . ?
C10D N6D H6D2 109.6 . . ?
H6D1 N6D H6D2 108.1 . . ?
C14D N7D C13D 113.9(8) . . ?
C14D N7D H7D1 108.8 . . ?
C13D N7D H7D1 108.8 . . ?
C14D N7D H7D2 108.8 . . ?
C13D N7D H7D2 108.8 . . ?
H7D1 N7D H7D2 107.7 . . ?
C16D N8D C91D 122.3(9) . . ?
C16D N8D H8D 118.9 . . ?
C91D N8D H8D 118.9 . . ?
O1D C1D N1D 126.3(11) . . ?
O1D C1D C2D 117.7(9) . . ?
N1D C1D C2D 116.0(8) . . ?
N2D C2D C1D 105.9(8) . . ?
N2D C2D C3D 108.2(8) . . ?
C1D C2D C3D 115.1(10) . . ?
N2D C2D H2D 109.2 . . ?
C1D C2D H2D 109.2 . . ?
C3D C2D H2D 109.2 . . ?
C21D C3D C2D 111.7(10) . . ?
C21D C3D H3D3 109.3 . . ?
C2D C3D H3D3 109.3 . . ?
C21D C3D H3D4 109.3 . . ?
C2D C3D H3D4 109.3 . . ?
H3D3 C3D H3D4 107.9 . . ?
C31D C4D N2D 109.5(9) . . ?
C31D C4D H4D1 109.8 . . ?
N2D C4D H4D1 109.8 . . ?
C31D C4D H4D2 109.8 . . ?
N2D C4D H4D2 109.8 . . ?
H4D1 C4D H4D2 108.2 . . ?
C34D C5D N3D 108.6(8) . . ?
C34D C5D H5D1 110.0 . . ?
N3D C5D H5D1 110.0 . . ?
C34D C5D H5D2 110.0 . . ?
N3D C5D H5D2 110.0 . . ?
H5D1 C5D H5D2 108.3 . . ?
N3D C6D C8D 107.5(8) . . ?
N3D C6D C7D 106.9(8) . . ?
C8D C6D C7D 110.8(9) . . ?
N3D C6D H6D 110.5 . . ?
C8D C6D H6D 110.5 . . ?
C7D C6D H6D 110.5 . . ?
C41D C7D C6D 111.9(8) . . ?
C41D C7D H7D3 109.2 . . ?
C6D C7D H7D3 109.2 . . ?
C41D C7D H7D4 109.2 . . ?
C6D C7D H7D4 109.2 . . ?
H7D3 C7D H7D4 107.9 . . ?
N4D C8D O2D 124.6(9) . . ?
N4D C8D C6D 118.4(9) . . ?
O2D C8D C6D 116.6(8) . . ?
O3D C9D N5D 128.8(11) . . ?
O3D C9D C10D 116.5(10) . . ?
N5D C9D C10D 114.6(9) . . ?
N6D C10D C9D 109.6(9) . . ?
N6D C10D C11D 109.1(8) . . ?
C9D C10D C11D 108.7(8) . . ?
N6D C10D H10D 109.8 . . ?
C9D C10D H10D 109.8 . . ?
C11D C10D H10D 109.8 . . ?
C61D C11D C10D 113.6(9) . . ?
C61D C11D H11G 108.8 . . ?
C10D C11D H11G 108.8 . . ?
C61D C11D H11H 108.8 . . ?
C10D C11D H11H 108.8 . . ?
H11G C11D H11H 107.7 . . ?
N6D C12D C71D 108.2(10) . . ?
N6D C12D H12G 110.1 . . ?
C71D C12D H12G 110.1 . . ?
N6D C12D H12H 110.1 . . ?
C71D C12D H12H 110.1 . . ?
H12G C12D H12H 108.4 . . ?
N7D C13D C74D 113.1(8) . . ?
N7D C13D H13G 109.0 . . ?
C74D C13D H13G 109.0 . . ?
N7D C13D H13H 109.0 . . ?
C74D C13D H13H 109.0 . . ?
H13G C13D H13H 107.8 . . ?
N7D C14D C16D 110.4(10) . . ?
N7D C14D C15D 109.7(9) . . ?
C16D C14D C15D 109.1(9) . . ?
N7D C14D H14D 109.2 . . ?
C16D C14D H14D 109.2 . . ?
C15D C14D H14D 109.2 . . ?
C81D C15D C14D 112.9(10) . . ?
C81D C15D H15G 109.0 . . ?
C14D C15D H15G 109.0 . . ?
C81D C15D H15H 109.0 . . ?
C14D C15D H15H 109.0 . . ?
H15G C15D H15H 107.8 . . ?
O4D C16D N8D 125.8(10) . . ?
O4D C16D C14D 118.7(10) . . ?
N8D C16D C14D 115.5(10) . . ?
C26D C21D C22D 120.4(11) . . ?
C26D C21D C3D 122.0(10) . . ?
C22D C21D C3D 117.6(10) . . ?
C23D C22D C21D 116.5(12) . . ?
C23D C22D H22D 121.8 . . ?
C21D C22D H22D 121.8 . . ?
C24D C23D C22D 121.9(12) . . ?
C24D C23D H23D 119.1 . . ?
C22D C23D H23D 119.1 . . ?
C23D C24D C25D 121.8(11) . . ?
C23D C24D H24D 119.1 . . ?
C25D C24D H24D 119.1 . . ?
C26D C25D C24D 118.3(11) . . ?
C26D C25D H25D 120.9 . . ?
C24D C25D H25D 120.9 . . ?
C21D C26D C25D 121.1(11) . . ?
C21D C26D H26D 119.4 . . ?
C25D C26D H26D 119.4 . . ?
C36D C31D C32D 119.2(11) . . ?
C36D C31D C4D 120.2(11) . . ?
C32D C31D C4D 120.6(11) . . ?
C33D C32D C31D 121.6(11) . . ?
C33D C32D H32D 119.2 . . ?
C31D C32D H32D 119.2 . . ?
C32D C33D C34D 119.8(11) . . ?
C32D C33D H33D 120.1 . . ?
C34D C33D H33D 120.1 . . ?
C33D C34D C35D 119.2(10) . . ?
C33D C34D C5D 121.8(10) . . ?
C35D C34D C5D 118.9(10) . . ?
C34D C35D C36D 120.2(10) . . ?
C34D C35D H35D 119.9 . . ?
C36D C35D H35D 119.9 . . ?
C31D C36D C35D 119.9(10) . . ?
C31D C36D H36D 120.0 . . ?
C35D C36D H36D 120.0 . . ?
C42D C41D C46D 117.4(11) . . ?
C42D C41D C7D 121.4(10) . . ?
C46D C41D C7D 121.0(10) . . ?
C43D C42D C41D 122.4(12) . . ?
C43D C42D H42D 118.8 . . ?
C41D C42D H42D 118.8 . . ?
C42D C43D C44D 120.5(12) . . ?
C42D C43D H43D 119.7 . . ?
C44D C43D H43D 119.7 . . ?
C45D C44D C43D 117.5(13) . . ?
C45D C44D H44D 121.2 . . ?
C43D C44D H44D 121.2 . . ?
C46D C45D C44D 120.9(13) . . ?
C46D C45D H45D 119.5 . . ?
C44D C45D H45D 119.5 . . ?
C45D C46D C41D 121.1(12) . . ?
C45D C46D H46D 119.5 . . ?
C41D C46D H46D 119.5 . . ?
C52D C51D N4D 110.6(10) . . ?
C52D C51D C56D 114.5(10) . . ?
N4D C51D C56D 110.2(9) . . ?
C52D C51D H51D 107.0 . . ?
N4D C51D H51D 107.0 . . ?
C56D C51D H51D 107.0 . . ?
N5D C52D C51D 112.8(10) . . ?
N5D C52D C53D 106.8(9) . . ?
C51D C52D C53D 112.9(11) . . ?
N5D C52D H52D 108.0 . . ?
C51D C52D H52D 108.0 . . ?
C53D C52D H52D 108.0 . . ?
C52D C53D C54D 110.1(10) . . ?
C52D C53D H53G 109.6 . . ?
C54D C53D H53G 109.6 . . ?
C52D C53D H53H 109.6 . . ?
C54D C53D H53H 109.6 . . ?
H53G C53D H53H 108.2 . . ?
C55D C54D C53D 115.5(13) . . ?
C55D C54D H54G 108.4 . . ?
C53D C54D H54G 108.4 . . ?
C55D C54D H54H 108.4 . . ?
C53D C54D H54H 108.4 . . ?
H54G C54D H54H 107.5 . . ?
C54D C55D C56D 111.1(12) . . ?
C54D C55D H55G 109.4 . . ?
C56D C55D H55G 109.4 . . ?
C54D C55D H55H 109.4 . . ?
C56D C55D H55H 109.4 . . ?
H55G C55D H55H 108.0 . . ?
C51D C56D C55D 109.5(10) . . ?
C51D C56D H56G 109.8 . . ?
C55D C56D H56G 109.8 . . ?
C51D C56D H56H 109.8 . . ?
C55D C56D H56H 109.8 . . ?
H56G C56D H56H 108.2 . . ?
C62D C61D C66D 116.6(11) . . ?
C62D C61D C11D 123.7(10) . . ?
C66D C61D C11D 119.7(10) . . ?
C63D C62D C61D 123.1(11) . . ?
C63D C62D H62D 118.5 . . ?
C61D C62D H62D 118.5 . . ?
C62D C63D C64D 119.7(13) . . ?
C62D C63D H63D 120.1 . . ?
C64D C63D H63D 120.1 . . ?
C63D C64D C65D 117.3(13) . . ?
C63D C64D H64D 121.4 . . ?
C65D C64D H64D 121.4 . . ?
C66D C65D C64D 124.3(13) . . ?
C66D C65D H65D 117.9 . . ?
C64D C65D H65D 117.9 . . ?
C65D C66D C61D 118.5(12) . . ?
C65D C66D H66D 120.7 . . ?
C61D C66D H66D 120.7 . . ?
C76D C71D C72D 122.8(13) . . ?
C76D C71D C12D 118.4(13) . . ?
C72D C71D C12D 118.7(12) . . ?
C71D C72D C73D 114.9(14) . . ?
C71D C72D H72D 122.6 . . ?
C73D C72D H72D 122.6 . . ?
C74D C73D C72D 121.9(13) . . ?
C74D C73D H73D 119.0 . . ?
C72D C73D H73D 119.0 . . ?
C73D C74D C75D 121.6(11) . . ?
C73D C74D C13D 118.9(11) . . ?
C75D C74D C13D 119.4(10) . . ?
C76D C75D C74D 118.9(11) . . ?
C76D C75D H75D 120.6 . . ?
C74D C75D H75D 120.6 . . ?
C75D C76D C71D 119.8(13) . . ?
C75D C76D H76D 120.1 . . ?
C71D C76D H76D 120.1 . . ?
C86D C81D C82D 119.3(14) . . ?
C86D C81D C15D 119.0(14) . . ?
C82D C81D C15D 121.6(11) . . ?
C83D C82D C81D 121.8(13) . . ?
C83D C82D H82D 119.1 . . ?
C81D C82D H82D 119.1 . . ?
C82D C83D C84D 118.4(17) . . ?
C82D C83D H83D 120.8 . . ?
C84D C83D H83D 120.8 . . ?
C85D C84D C83D 121(2) . . ?
C85D C84D H84D 119.5 . . ?
C83D C84D H84D 119.5 . . ?
C84D C85D C86D 120.6(18) . . ?
C84D C85D H85D 119.7 . . ?
C86D C85D H85D 119.7 . . ?
C81D C86D C85D 118.7(16) . . ?
C81D C86D H86D 120.6 . . ?
C85D C86D H86D 120.6 . . ?
N8D C91D C92D 111.3(9) . . ?
N8D C91D C96D 108.9(9) . . ?
C92D C91D C96D 116.1(10) . . ?
N8D C91D H91D 106.7 . . ?
C92D C91D H91D 106.7 . . ?
C96D C91D H91D 106.7 . . ?
N1D C92D C93D 109.3(8) . . ?
N1D C92D C91D 109.6(8) . . ?
C93D C92D C91D 108.9(10) . . ?
N1D C92D H92D 109.7 . . ?
C93D C92D H92D 109.7 . . ?
C91D C92D H92D 109.7 . . ?
C92D C93D C94D 113.2(11) . . ?
C92D C93D H93G 108.9 . . ?
C94D C93D H93G 108.9 . . ?
C92D C93D H93H 108.9 . . ?
C94D C93D H93H 108.9 . . ?
H93G C93D H93H 107.7 . . ?
C93D C94D C95D 105.8(13) . . ?
C93D C94D H94G 110.6 . . ?
C95D C94D H94G 110.6 . . ?
C93D C94D H94H 110.6 . . ?
C95D C94D H94H 110.6 . . ?
H94G C94D H94H 108.7 . . ?
C96D C95D C94D 111.9(13) . . ?
C96D C95D H95G 109.2 . . ?
C94D C95D H95G 109.2 . . ?
C96D C95D H95H 109.2 . . ?
C94D C95D H95H 109.2 . . ?
H95G C95D H95H 107.9 . . ?
C91D C96D C95D 107.7(12) . . ?
C91D C96D H96G 110.2 . . ?
C95D C96D H96G 110.2 . . ?
C91D C96D H96H 110.2 . . ?
C95D C96D H96H 110.2 . . ?
H96G C96D H96H 108.5 . . ?
O11 Cl1 O12 110.9(6) . . ?
O11 Cl1 O14 109.1(7) . . ?
O12 Cl1 O14 108.6(7) . . ?
O11 Cl1 O13 112.2(7) . . ?
O12 Cl1 O13 108.4(5) . . ?
O14 Cl1 O13 107.6(6) . . ?
O21 Cl2 O22 108.3(13) . . ?
O21 Cl2 O24 108.9(9) . . ?
O22 Cl2 O24 108.0(9) . . ?
O21 Cl2 O23 111.2(10) . . ?
O22 Cl2 O23 109.1(10) . . ?
O24 Cl2 O23 111.2(7) . . ?
O32 Cl3 O34 110.8(8) . . ?
O32 Cl3 O31 109.2(10) . . ?
O34 Cl3 O31 107.1(8) . . ?
O32 Cl3 O33 109.6(6) . . ?
O34 Cl3 O33 106.5(6) . . ?
O31 Cl3 O33 113.5(8) . . ?
O43 Cl4 O42 111.8(6) . . ?
O43 Cl4 O41 109.5(7) . . ?
O42 Cl4 O41 108.6(8) . . ?
O43 Cl4 O44 109.1(7) . . ?
O42 Cl4 O44 109.4(6) . . ?
O41 Cl4 O44 108.3(6) . . ?
O52 Cl5 O53 113.3(8) . . ?
O52 Cl5 O51 110.2(9) . . ?
O53 Cl5 O51 104.4(8) . . ?
O52 Cl5 O54 108.2(8) . . ?
O53 Cl5 O54 111.3(7) . . ?
O51 Cl5 O54 109.4(8) . . ?
O61 Cl6 O63 107.1(12) . . ?
O61 Cl6 O64 118.1(15) . . ?
O63 Cl6 O64 105.6(12) . . ?
O61 Cl6 O62 107.9(13) . . ?
O63 Cl6 O62 113.5(7) . . ?
O64 Cl6 O62 105.0(12) . . ?
O72 Cl7 O73 104.7(8) . . ?
O72 Cl7 O74 106.0(7) . . ?
O73 Cl7 O74 111.6(10) . . ?
O72 Cl7 O71 114.7(10) . . ?
O73 Cl7 O71 111.9(10) . . ?
O74 Cl7 O71 107.8(9) . . ?
O82 Cl8 O83 111.2(8) . . ?
O82 Cl8 O84 112.0(9) . . ?
O83 Cl8 O84 106.2(8) . . ?
O82 Cl8 O81 106.3(9) . . ?
O83 Cl8 O81 110.6(10) . . ?
O84 Cl8 O81 110.7(7) . . ?
O91 Cl9 O94 112.4(11) . . ?
O91 Cl9 O93 103.0(17) . . ?
O94 Cl9 O93 111.1(8) . . ?
O91 Cl9 O92 113.8(11) . . ?
O94 Cl9 O92 109.7(7) . . ?
O93 Cl9 O92 106.5(7) . . ?
O101 Cl10 O104 113.2(10) . . ?
O101 Cl10 O102 115.7(8) . . ?
O104 Cl10 O102 106.1(10) . . ?
O101 Cl10 O103 110.5(10) . . ?
O104 Cl10 O103 104.4(9) . . ?
O102 Cl10 O103 106.2(9) . . ?
O114 Cl11 O113 105.1(13) . . ?
O114 Cl11 O112 114.2(13) . . ?
O113 Cl11 O112 109.2(9) . . ?
O114 Cl11 O111 111.0(15) . . ?
O113 Cl11 O111 107.8(10) . . ?
O112 Cl11 O111 109.3(8) . . ?
O124 Cl12 O121 115.4(10) . . ?
O124 Cl12 O123 106.1(13) . . ?
O121 Cl12 O123 111.4(12) . . ?
O124 Cl12 O122 106.8(12) . . ?
O121 Cl12 O122 111.5(8) . . ?
O123 Cl12 O122 104.9(9) . . ?
O134 Cl13 O132 110.8(10) . . ?
O134 Cl13 O131 109.7(10) . . ?
O132 Cl13 O131 112.0(10) . . ?
O134 Cl13 O133 109.4(9) . . ?
O132 Cl13 O133 107.8(9) . . ?
O131 Cl13 O133 107.1(9) . . ?
O142 Cl14 O141 126.7(19) . . ?
O142 Cl14 O144 104(2) . . ?
O141 Cl14 O144 109.1(16) . . ?
O142 Cl14 O143 104(2) . . ?
O141 Cl14 O143 102.5(17) . . ?
O144 Cl14 O143 109.8(19) . . ?
O152 Cl15 O153 110.6(9) . . ?
O152 Cl15 O154 112.3(10) . . ?
O153 Cl15 O154 107.2(9) . . ?
O152 Cl15 O151 109.2(10) . . ?
O153 Cl15 O151 109.5(10) . . ?
O154 Cl15 O151 107.9(10) . . ?
O162 Cl16 O163 110.4(10) . . ?
O162 Cl16 O164 110.7(10) . . ?
O163 Cl16 O164 109.8(10) . . ?
O162 Cl16 O161 109.5(10) . . ?
O163 Cl16 O161 108.6(10) . . ?
O164 Cl16 O161 107.8(10) . . ?

loop_
_geom_bond_atom_site_label_1
_geom_bond_atom_site_label_2
_geom_bond_distance
_geom_bond_site_symmetry_2
_geom_bond_publ_flag
O1A C1A 1.261(14) . ?
O2A C8A 1.237(16) . ?
O3A C9A 1.245(16) . ?
O4A C16A 1.226(14) . ?
N1A C1A 1.320(14) . ?
N1A C92A 1.538(15) . ?
N1A H1A 0.8800 . ?
N2A C4A 1.489(14) . ?
N2A C2A 1.521(16) . ?
N2A H2A1 0.9200 . ?
N2A H2A2 0.9200 . ?
N3A C6A 1.42(2) . ?
N3A C5A 1.521(17) . ?
N3A H3A1 0.9200 . ?
N3A H3A2 0.9200 . ?
N4A C8A 1.332(18) . ?
N4A C51A 1.392(19) . ?
N4A H4A 0.8800 . ?
N5A C9A 1.376(15) . ?
N5A C52A 1.47(2) . ?
N5A H5A 0.8800 . ?
N6A C10A 1.492(16) . ?
N6A C12A 1.508(18) . ?
N6A H6A1 0.9200 . ?
N6A H6A2 0.9200 . ?
N7A C14A 1.494(15) . ?
N7A C13A 1.506(17) . ?
N7A H7A1 0.9200 . ?
N7A H7A2 0.9200 . ?
N8A C16A 1.323(15) . ?
N8A C91A 1.479(18) . ?
N8A H8A 0.8800 . ?
C1A C2A 1.521(15) . ?
C2A C3A 1.586(17) . ?
C2A H2A 1.0000 . ?
C3A C21A 1.497(18) . ?
C3A H3A3 0.9900 . ?
C3A H3A4 0.9900 . ?
C4A C31A 1.475(18) . ?
C4A H4A1 0.9900 . ?
C4A H4A2 0.9900 . ?
C5A C34A 1.53(2) . ?
C5A H5A1 0.9900 . ?
C5A H5A2 0.9900 . ?
C6A C7A 1.52(2) . ?
C6A C8A 1.53(2) . ?
C6A H6A 1.0000 . ?
C7A C41A 1.53(2) . ?
C7A H7A3 0.9900 . ?
C7A H7A4 0.9900 . ?
C9A C10A 1.50(2) . ?
C10A C11A 1.572(18) . ?
C10A H10A 1.0000 . ?
C11A C61A 1.502(17) . ?
C11A H11A 0.9900 . ?
C11A H11B 0.9900 . ?
C12A C71A 1.482(18) . ?
C12A H12A 0.9900 . ?
C12A H12B 0.9900 . ?
C13A C74A 1.499(18) . ?
C13A H13A 0.9900 . ?
C13A H13B 0.9900 . ?
C14A C15A 1.52(2) . ?
C14A C16A 1.592(18) . ?
C14A H14A 1.0000 . ?
C15A C81A 1.42(2) . ?
C15A H15A 0.9900 . ?
C15A H15B 0.9900 . ?
C21A C26A 1.346(19) . ?
C21A C22A 1.37(2) . ?
C22A C23A 1.41(2) . ?
C22A H22A 0.9500 . ?
C23A C24A 1.32(2) . ?
C23A H23A 0.9500 . ?
C24A C25A 1.42(2) . ?
C24A H24A 0.9500 . ?
C25A C26A 1.39(2) . ?
C25A H25A 0.9500 . ?
C26A H26A 0.9500 . ?
C31A C32A 1.35(2) . ?
C31A C36A 1.426(17) . ?
C32A C33A 1.41(2) . ?
C32A H32A 0.9500 . ?
C33A C34A 1.469(19) . ?
C33A H33A 0.9500 . ?
C34A C35A 1.32(2) . ?
C35A C36A 1.39(2) . ?
C35A H35A 0.9500 . ?
C36A H36A 0.9500 . ?
C41A C42A 1.396(9) . ?
C41A C46A 1.400(9) . ?
C42A C43A 1.395(9) . ?
C42A H42A 0.9500 . ?
C43A C44A 1.396(9) . ?
C43A H43A 0.9500 . ?
C44A C45A 1.400(9) . ?
C44A H44A 0.9500 . ?
C45A C46A 1.396(9) . ?
C45A H45A 0.9500 . ?
C46A H46A 0.9500 . ?
C51A C56A 1.49(2) . ?
C51A C52A 1.61(3) . ?
C51A H51A 1.0000 . ?
C52A C53A 1.46(2) . ?
C52A H52A 1.0000 . ?
C53A C54A 1.59(3) . ?
C53A H53A 0.9900 . ?
C53A H53B 0.9900 . ?
C54A C55A 1.40(4) . ?
C54A H54A 0.9900 . ?
C54A H54B 0.9900 . ?
C55A C56A 1.50(3) . ?
C55A H55A 0.9900 . ?
C55A H55B 0.9900 . ?
C56A H56A 0.9900 . ?
C56A H56B 0.9900 . ?
C61A C66A 1.383(18) . ?
C61A C62A 1.396(19) . ?
C62A C63A 1.34(3) . ?
C62A H62A 0.9500 . ?
C63A C64A 1.36(3) . ?
C63A H63A 0.9500 . ?
C64A C65A 1.45(2) . ?
C64A H64A 0.9500 . ?
C65A C66A 1.367(19) . ?
C65A H65A 0.9500 . ?
C66A H66A 0.9500 . ?
C71A C76A 1.386(19) . ?
C71A C72A 1.400(19) . ?
C72A C73A 1.38(2) . ?
C72A H72A 0.9500 . ?
C73A C74A 1.429(19) . ?
C73A H73A 0.9500 . ?
C74A C75A 1.369(19) . ?
C75A C76A 1.338(19) . ?
C75A H75A 0.9500 . ?
C76A H76A 0.9500 . ?
C81A C82A 1.39(2) . ?
C81A C86A 1.48(2) . ?
C82A C83A 1.41(3) . ?
C82A H82A 0.9500 . ?
C83A C84A 1.42(4) . ?
C83A H83A 0.9500 . ?
C84A C85A 1.36(3) . ?
C84A H84A 0.9500 . ?
C85A C86A 1.40(3) . ?
C85A H85A 0.9500 . ?
C86A H86A 0.9500 . ?
C91A C92A 1.47(2) . ?
C91A C96A 1.586(18) . ?
C91A H91A 1.0000 . ?
C92A C93A 1.48(2) . ?
C92A H92A 1.0000 . ?
C93A C94A 1.571(17) . ?
C93A H93A 0.9900 . ?
C93A H93B 0.9900 . ?
C94A C95A 1.53(2) . ?
C94A H94A 0.9900 . ?
C94A H94B 0.9900 . ?
C95A C96A 1.55(2) . ?
C95A H95A 0.9900 . ?
C95A H95B 0.9900 . ?
C96A H96A 0.9900 . ?
C96A H96B 0.9900 . ?
O1B C1B 1.253(12) . ?
O2B C8B 1.237(15) . ?
O3B C9B 1.288(17) . ?
O4B C16B 1.249(12) . ?
N1B C1B 1.314(13) . ?
N1B C92B 1.459(14) . ?
N1B H1B 0.8800 . ?
N2B C2B 1.499(13) . ?
N2B C4B 1.502(14) . ?
N2B H2B1 0.9200 . ?
N2B H2B2 0.9200 . ?
N3B C6B 1.499(14) . ?
N3B C5B 1.508(17) . ?
N3B H3B1 0.9200 . ?
N3B H3B2 0.9200 . ?
N4B C8B 1.377(16) . ?
N4B C51B 1.468(17) . ?
N4B H4B 0.8800 . ?
N5B C9B 1.24(2) . ?
N5B C52B 1.51(2) . ?
N5B H5B 0.8800 . ?
N6B C12B 1.44(2) . ?
N6B C10B 1.462(19) . ?
N6B H6B1 0.9200 . ?
N6B H6B2 0.9200 . ?
N7B C14B 1.485(13) . ?
N7B C13B 1.513(14) . ?
N7B H7B1 0.9200 . ?
N7B H7B2 0.9200 . ?
N8B C16B 1.322(13) . ?
N8B C91B 1.500(12) . ?
N8B H8B 0.8800 . ?
C1B C2B 1.531(14) . ?
C2B C3B 1.530(15) . ?
C2B H2B 1.0000 . ?
C3B C21B 1.497(16) . ?
C3B H3B3 0.9900 . ?
C3B H3B4 0.9900 . ?
C4B C31B 1.464(15) . ?
C4B H4B1 0.9900 . ?
C4B H4B2 0.9900 . ?
C5B C34B 1.493(16) . ?
C5B H5B1 0.9900 . ?
C5B H5B2 0.9900 . ?
C6B C7B 1.45(2) . ?
C6B C8B 1.559(18) . ?
C6B H6B 1.0000 . ?
C7B C41B 1.518(17) . ?
C7B H7B3 0.9900 . ?
C7B H7B4 0.9900 . ?
C9B C10B 1.62(2) . ?
C10B C11B 1.58(2) . ?
C10B H10B 1.0000 . ?
C11B C61B 1.57(2) . ?
C11B H11C 0.9900 . ?
C11B H11D 0.9900 . ?
C12B C71B 1.54(2) . ?
C12B H12C 0.9900 . ?
C12B H12D 0.9900 . ?
C13B C74B 1.516(17) . ?
C13B H13C 0.9900 . ?
C13B H13D 0.9900 . ?
C14B C15B 1.531(16) . ?
C14B C16B 1.541(12) . ?
C14B H14B 1.0000 . ?
C15B C81B 1.508(16) . ?
C15B H15C 0.9900 . ?
C15B H15D 0.9900 . ?
C21B C22B 1.406(16) . ?
C21B C26B 1.413(17) . ?
C22B C23B 1.38(2) . ?
C22B H22B 0.9500 . ?
C23B C24B 1.33(2) . ?
C23B H23B 0.9500 . ?
C24B C25B 1.38(2) . ?
C24B H24B 0.9500 . ?
C25B C26B 1.351(18) . ?
C25B H25B 0.9500 . ?
C26B H26B 0.9500 . ?
C31B C36B 1.409(17) . ?
C31B C32B 1.427(16) . ?
C32B C33B 1.398(17) . ?
C32B H32B 0.9500 . ?
C33B C34B 1.394(18) . ?
C33B H33B 0.9500 . ?
C34B C35B 1.392(19) . ?
C35B C36B 1.380(19) . ?
C35B H35B 0.9500 . ?
C36B H36B 0.9500 . ?
C41B C46B 1.40(2) . ?
C41B C42B 1.432(18) . ?
C42B C43B 1.37(2) . ?
C42B H42B 0.9500 . ?
C43B C44B 1.34(2) . ?
C43B H43B 0.9500 . ?
C44B C45B 1.42(2) . ?
C44B H44B 0.9500 . ?
C45B C46B 1.44(2) . ?
C45B H45B 0.9500 . ?
C46B H46B 0.9500 . ?
C51B C52B 1.49(2) . ?
C51B C56B 1.52(2) . ?
C51B H51B 1.0000 . ?
C52B C53B 1.53(2) . ?
C52B H52B 1.0000 . ?
C53B C54B 1.55(2) . ?
C53B H53C 0.9900 . ?
C53B H53D 0.9900 . ?
C54B C55B 1.47(3) . ?
C54B H54C 0.9900 . ?
C54B H54D 0.9900 . ?
C55B C56B 1.56(2) . ?
C55B H55C 0.9900 . ?
C55B H55D 0.9900 . ?
C56B H56C 0.9900 . ?
C56B H56D 0.9900 . ?
C61B C62B 1.399(9) . ?
C61B C66B 1.401(9) . ?
C62B C63B 1.410(9) . ?
C62B H62B 0.9500 . ?
C63B C64B 1.398(9) . ?
C63B H63B 0.9500 . ?
C64B C65B 1.404(9) . ?
C64B H64B 0.9500 . ?
C65B C66B 1.403(9) . ?
C65B H65B 0.9500 . ?
C66B H66B 0.9500 . ?
C71B C72B 1.29(3) . ?
C71B C76B 1.33(3) . ?
C72B C73B 1.46(3) . ?
C72B H72B 0.9500 . ?
C73B C74B 1.364(19) . ?
C73B H73B 0.9500 . ?
C74B C75B 1.30(2) . ?
C75B C76B 1.50(2) . ?
C75B H75B 0.9500 . ?
C76B H76B 0.9500 . ?
C81B C86B 1.380(17) . ?
C81B C82B 1.406(16) . ?
C82B C83B 1.419(18) . ?
C82B H82B 0.9500 . ?
C83B C84B 1.37(2) . ?
C83B H83B 0.9500 . ?
C84B C85B 1.40(2) . ?
C84B H84B 0.9500 . ?
C85B C86B 1.358(19) . ?
C85B H85B 0.9500 . ?
C86B H86B 0.9500 . ?
C91B C96B 1.545(16) . ?
C91B C92B 1.587(15) . ?
C91B H91B 1.0000 . ?
C92B C93B 1.508(13) . ?
C92B H92B 1.0000 . ?
C93B C94B 1.570(16) . ?
C93B H93C 0.9900 . ?
C93B H93D 0.9900 . ?
C94B C95B 1.54(2) . ?
C94B H94C 0.9900 . ?
C94B H94D 0.9900 . ?
C95B C96B 1.532(15) . ?
C95B H95C 0.9900 . ?
C95B H95D 0.9900 . ?
C96B H96C 0.9900 . ?
C96B H96D 0.9900 . ?
O1C C1C 1.267(13) . ?
O2C C8C 1.304(15) . ?
O3C C9C 1.183(15) . ?
O4C C16C 1.223(15) . ?
N1C C1C 1.356(13) . ?
N1C C92C 1.460(15) . ?
N1C H1C 0.8800 . ?
N2C C2C 1.473(14) . ?
N2C C4C 1.526(16) . ?
N2C H2C1 0.9200 . ?
N2C H2C2 0.9200 . ?
N3C C6C 1.432(17) . ?
N3C C5C 1.513(17) . ?
N3C H3C1 0.9200 . ?
N3C H3C2 0.9200 . ?
N4C C8C 1.300(18) . ?
N4C C51C 1.49(2) . ?
N4C H4C 0.8800 . ?
N5C C9C 1.375(17) . ?
N5C C52C 1.503(16) . ?
N5C H5C 0.8800 . ?
N6C C12C 1.494(18) . ?
N6C C10C 1.567(17) . ?
N6C H6C1 0.9200 . ?
N6C H6C2 0.9200 . ?
N7C C13C 1.42(3) . ?
N7C C14C 1.494(18) . ?
N7C H7C1 0.9200 . ?
N7C H7C2 0.9200 . ?
N8C C16C 1.332(19) . ?
N8C C91C 1.441(17) . ?
N8C H8C 0.8800 . ?
C1C C2C 1.483(15) . ?
C2C C3C 1.621(16) . ?
C2C H2C 1.0000 . ?
C3C C21C 1.488(17) . ?
C3C H3C3 0.9900 . ?
C3C H3C4 0.9900 . ?
C4C C31C 1.482(17) . ?
C4C H4C1 0.9900 . ?
C4C H4C2 0.9900 . ?
C5C C34C 1.501(19) . ?
C5C H5C1 0.9900 . ?
C5C H5C2 0.9900 . ?
C6C C7C 1.500(19) . ?
C6C C8C 1.59(2) . ?
C6C H6C 1.0000 . ?
C7C C41C 1.51(2) . ?
C7C H7C3 0.9900 . ?
C7C H7C4 0.9900 . ?
C9C C10C 1.538(19) . ?
C10C C11C 1.513(17) . ?
C10C H10C 1.0000 . ?
C11C C61C 1.451(17) . ?
C11C H11E 0.9900 . ?
C11C H11F 0.9900 . ?
C12C C71C 1.47(2) . ?
C12C H12E 0.9900 . ?
C12C H12F 0.9900 . ?
C13C C74C 1.51(3) . ?
C13C H13E 0.9900 . ?
C13C H13F 0.9900 . ?
C14C C15C 1.489(19) . ?
C14C C16C 1.554(18) . ?
C14C H14C 1.0000 . ?
C15C C81' 1.58(3) . ?
C15C C81C 1.61(2) . ?
C15C H15E 0.9900 . ?
C15C H15F 0.9900 . ?
C15C H15I 0.9900 . ?
C15C H15J 0.9900 . ?
C21C C26C 1.368(17) . ?
C21C C22C 1.377(17) . ?
C22C C23C 1.447(19) . ?
C22C H22C 0.9500 . ?
C23C C24C 1.38(2) . ?
C23C H23C 0.9500 . ?
C24C C25C 1.44(2) . ?
C24C H24C 0.9500 . ?
C25C C26C 1.36(2) . ?
C25C H25C 0.9500 . ?
C26C H26C 0.9500 . ?
C31C C32C 1.33(2) . ?
C31C C36C 1.38(2) . ?
C32C C33C 1.41(2) . ?
C32C H32C 0.9500 . ?
C33C C34C 1.395(18) . ?
C33C H33C 0.9500 . ?
C34C C35C 1.429(19) . ?
C35C C36C 1.33(2) . ?
C35C H35C 0.9500 . ?
C36C H36C 0.9500 . ?
C41C C46C 1.35(2) . ?
C41C C42C 1.36(2) . ?
C42C C43C 1.37(2) . ?
C42C H42C 0.9500 . ?
C43C C44C 1.41(3) . ?
C43C H43C 0.9500 . ?
C44C C45C 1.37(3) . ?
C44C H44C 0.9500 . ?
C45C C46C 1.37(3) . ?
C45C H45C 0.9500 . ?
C46C H46C 0.9500 . ?
C51C C52C 1.38(3) . ?
C51C C56C 1.57(2) . ?
C51C H51C 1.0000 . ?
C52C C53C 1.56(2) . ?
C52C H52C 1.0000 . ?
C53C C54C 1.52(2) . ?
C53C H53E 0.9900 . ?
C53C H53F 0.9900 . ?
C54C C55C 1.47(4) . ?
C54C H54E 0.9900 . ?
C54C H54F 0.9900 . ?
C55C C56C 1.57(3) . ?
C55C H55E 0.9900 . ?
C55C H55F 0.9900 . ?
C56C H56E 0.9900 . ?
C56C H56F 0.9900 . ?
C61C C66C 1.39(2) . ?
C61C C62C 1.421(18) . ?
C62C C63C 1.38(3) . ?
C62C H62C 0.9500 . ?
C63C C64C 1.53(4) . ?
C63C H63C 0.9500 . ?
C64C C65C 1.23(3) . ?
C64C H64C 0.9500 . ?
C65C C66C 1.42(3) . ?
C65C H65C 0.9500 . ?
C66C H66C 0.9500 . ?
C71C C72C 1.37(2) . ?
C71C C76C 1.41(2) . ?
C72C C73C 1.47(2) . ?
C72C H72C 0.9500 . ?
C73C C74C 1.35(3) . ?
C73C H73C 0.9500 . ?
C74C C75C 1.46(2) . ?
C75C C76C 1.34(3) . ?
C75C H75C 0.9500 . ?
C76C H76C 0.9500 . ?
C81C C82C 1.388(9) . ?
C81C C86C 1.396(9) . ?
C82C C83C 1.384(9) . ?
C82C H82C 0.9500 . ?
C83C C84C 1.391(9) . ?
C83C H83C 0.9500 . ?
C84C C85C 1.377(9) . ?
C84C H84C 0.9500 . ?
C85C C86C 1.399(9) . ?
C85C H85C 0.9500 . ?
C86C H86C 0.9500 . ?
C81' C86' 1.401(10) . ?
C81' C82' 1.404(10) . ?
C82' C83' 1.395(10) . ?
C82' H82' 0.9500 . ?
C83' C84' 1.402(10) . ?
C83' H83' 0.9500 . ?
C84' C85' 1.402(10) . ?
C84' H84' 0.9500 . ?
C85' C86' 1.399(10) . ?
C85' H85' 0.9500 . ?
C86' H86' 0.9500 . ?
C91C C92C 1.52(2) . ?
C91C C96C 1.554(17) . ?
C91C H91C 1.0000 . ?
C92C C93C 1.498(19) . ?
C92C H92C 1.0000 . ?
C93C C94C 1.54(2) . ?
C93C H93E 0.9900 . ?
C93C H93F 0.9900 . ?
C94C C95C 1.46(4) . ?
C94C H94E 0.9900 . ?
C94C H94F 0.9900 . ?
C95C C96C 1.59(3) . ?
C95C H95E 0.9900 . ?
C95C H95F 0.9900 . ?
C96C H96E 0.9900 . ?
C96C H96F 0.9900 . ?
O1D C1D 1.247(12) . ?
O2D C8D 1.263(12) . ?
O3D C9D 1.242(13) . ?
O4D C16D 1.263(13) . ?
N1D C1D 1.296(14) . ?
N1D C92D 1.473(13) . ?
N1D H1D 0.8800 . ?
N2D C2D 1.502(14) . ?
N2D C4D 1.515(17) . ?
N2D H2D1 0.9200 . ?
N2D H2D2 0.9200 . ?
N3D C6D 1.484(14) . ?
N3D C5D 1.526(15) . ?
N3D H3D1 0.9200 . ?
N3D H3D2 0.9200 . ?
N4D C8D 1.256(13) . ?
N4D C51D 1.512(12) . ?
N4D H4D 0.8800 . ?
N5D C9D 1.328(14) . ?
N5D C52D 1.461(14) . ?
N5D H5D 0.8800 . ?
N6D C12D 1.502(18) . ?
N6D C10D 1.532(14) . ?
N6D H6D1 0.9200 . ?
N6D H6D2 0.9200 . ?
N7D C14D 1.473(15) . ?
N7D C13D 1.482(15) . ?
N7D H7D1 0.9200 . ?
N7D H7D2 0.9200 . ?
N8D C16D 1.357(14) . ?
N8D C91D 1.488(14) . ?
N8D H8D 0.8800 . ?
C1D C2D 1.528(16) . ?
C2D C3D 1.551(15) . ?
C2D H2D 1.0000 . ?
C3D C21D 1.526(17) . ?
C3D H3D3 0.9900 . ?
C3D H3D4 0.9900 . ?
C4D C31D 1.480(17) . ?
C4D H4D1 0.9900 . ?
C4D H4D2 0.9900 . ?
C5D C34D 1.509(15) . ?
C5D H5D1 0.9900 . ?
C5D H5D2 0.9900 . ?
C6D C8D 1.565(13) . ?
C6D C7D 1.574(15) . ?
C6D H6D 1.0000 . ?
C7D C41D 1.527(15) . ?
C7D H7D3 0.9900 . ?
C7D H7D4 0.9900 . ?
C9D C10D 1.556(16) . ?
C10D C11D 1.566(14) . ?
C10D H10D 1.0000 . ?
C11D C61D 1.480(16) . ?
C11D H11G 0.9900 . ?
C11D H11H 0.9900 . ?
C12D C71D 1.56(2) . ?
C12D H12G 0.9900 . ?
C12D H12H 0.9900 . ?
C13D C74D 1.566(15) . ?
C13D H13G 0.9900 . ?
C13D H13H 0.9900 . ?
C14D C16D 1.521(15) . ?
C14D C15D 1.546(17) . ?
C14D H14D 1.0000 . ?
C15D C81D 1.51(2) . ?
C15D H15G 0.9900 . ?
C15D H15H 0.9900 . ?
C21D C26D 1.374(17) . ?
C21D C22D 1.454(15) . ?
C22D C23D 1.417(19) . ?
C22D H22D 0.9500 . ?
C23D C24D 1.33(2) . ?
C23D H23D 0.9500 . ?
C24D C25D 1.423(19) . ?
C24D H24D 0.9500 . ?
C25D C26D 1.387(17) . ?
C25D H25D 0.9500 . ?
C26D H26D 0.9500 . ?
C31D C36D 1.381(17) . ?
C31D C32D 1.381(17) . ?
C32D C33D 1.382(18) . ?
C32D H32D 0.9500 . ?
C33D C34D 1.382(16) . ?
C33D H33D 0.9500 . ?
C34D C35D 1.402(15) . ?
C35D C36D 1.397(17) . ?
C35D H35D 0.9500 . ?
C36D H36D 0.9500 . ?
C41D C42D 1.395(15) . ?
C41D C46D 1.403(14) . ?
C42D C43D 1.32(2) . ?
C42D H42D 0.9500 . ?
C43D C44D 1.44(2) . ?
C43D H43D 0.9500 . ?
C44D C45D 1.38(2) . ?
C44D H44D 0.9500 . ?
C45D C46D 1.37(2) . ?
C45D H45D 0.9500 . ?
C46D H46D 0.9500 . ?
C51D C52D 1.50(2) . ?
C51D C56D 1.512(18) . ?
C51D H51D 1.0000 . ?
C52D C53D 1.555(14) . ?
C52D H52D 1.0000 . ?
C53D C54D 1.568(19) . ?
C53D H53G 0.9900 . ?
C53D H53H 0.9900 . ?
C54D C55D 1.42(2) . ?
C54D H54G 0.9900 . ?
C54D H54H 0.9900 . ?
C55D C56D 1.587(16) . ?
C55D H55G 0.9900 . ?
C55D H55H 0.9900 . ?
C56D H56G 0.9900 . ?
C56D H56H 0.9900 . ?
C61D C62D 1.397(16) . ?
C61D C66D 1.433(15) . ?
C62D C63D 1.373(19) . ?
C62D H62D 0.9500 . ?
C63D C64D 1.39(2) . ?
C63D H63D 0.9500 . ?
C64D C65D 1.39(2) . ?
C64D H64D 0.9500 . ?
C65D C66D 1.353(19) . ?
C65D H65D 0.9500 . ?
C66D H66D 0.9500 . ?
C71D C76D 1.410(19) . ?
C71D C72D 1.41(2) . ?
C72D C73D 1.45(2) . ?
C72D H72D 0.9500 . ?
C73D C74D 1.361(19) . ?
C73D H73D 0.9500 . ?
C74D C75D 1.402(19) . ?
C75D C76D 1.38(2) . ?
C75D H75D 0.9500 . ?
C76D H76D 0.9500 . ?
C81D C86D 1.38(2) . ?
C81D C82D 1.43(2) . ?
C82D C83D 1.33(2) . ?
C82D H82D 0.9500 . ?
C83D C84D 1.44(3) . ?
C83D H83D 0.9500 . ?
C84D C85D 1.34(3) . ?
C84D H84D 0.9500 . ?
C85D C86D 1.43(3) . ?
C85D H85D 0.9500 . ?
C86D H86D 0.9500 . ?
C91D C92D 1.536(17) . ?
C91D C96D 1.556(16) . ?
C91D H91D 1.0000 . ?
C92D C93D 1.514(16) . ?
C92D H92D 1.0000 . ?
C93D C94D 1.542(18) . ?
C93D H93G 0.9900 . ?
C93D H93H 0.9900 . ?
C94D C95D 1.58(3) . ?
C94D H94G 0.9900 . ?
C94D H94H 0.9900 . ?
C95D C96D 1.561(19) . ?
C95D H95G 0.9900 . ?
C95D H95H 0.9900 . ?
C96D H96G 0.9900 . ?
C96D H96H 0.9900 . ?
Cl1 O11 1.393(12) . ?
Cl1 O12 1.436(7) . ?
Cl1 O14 1.451(9) . ?
Cl1 O13 1.465(7) . ?
Cl2 O21 1.385(12) . ?
Cl2 O22 1.394(16) . ?
Cl2 O24 1.413(9) . ?
Cl2 O23 1.426(10) . ?
Cl3 O32 1.414(11) . ?
Cl3 O34 1.439(9) . ?
Cl3 O31 1.433(14) . ?
Cl3 O33 1.487(9) . ?
Cl4 O43 1.433(10) . ?
Cl4 O42 1.435(9) . ?
Cl4 O41 1.460(8) . ?
Cl4 O44 1.457(7) . ?
Cl5 O52 1.418(13) . ?
Cl5 O53 1.450(9) . ?
Cl5 O51 1.463(11) . ?
Cl5 O54 1.472(11) . ?
Cl6 O61 1.36(3) . ?
Cl6 O63 1.372(15) . ?
Cl6 O64 1.41(3) . ?
Cl6 O62 1.446(11) . ?
Cl7 O72 1.388(12) . ?
Cl7 O73 1.388(13) . ?
Cl7 O74 1.444(10) . ?
Cl7 O71 1.460(17) . ?
Cl8 O82 1.386(13) . ?
Cl8 O83 1.447(12) . ?
Cl8 O84 1.438(11) . ?
Cl8 O81 1.444(10) . ?
Cl9 O91 1.396(18) . ?
Cl9 O94 1.409(13) . ?
Cl9 O93 1.415(14) . ?
Cl9 O92 1.420(12) . ?
Cl10 O101 1.333(12) . ?
Cl10 O104 1.428(15) . ?
Cl10 O102 1.399(10) . ?
Cl10 O103 1.457(12) . ?
Cl11 O114 1.30(2) . ?
Cl11 O113 1.438(12) . ?
Cl11 O112 1.449(12) . ?
Cl11 O111 1.470(13) . ?
Cl12 O124 1.369(15) . ?
Cl12 O121 1.408(14) . ?
Cl12 O123 1.449(14) . ?
Cl12 O122 1.528(13) . ?
Cl13 O134 1.475(19) . ?
Cl13 O132 1.484(18) . ?
Cl13 O131 1.503(18) . ?
Cl13 O133 1.516(19) . ?
Cl14 O142 1.19(2) . ?
Cl14 O141 1.391(15) . ?
Cl14 O144 1.45(3) . ?
Cl14 O143 1.44(2) . ?
Cl15 O152 1.480(19) . ?
Cl15 O153 1.491(18) . ?
Cl15 O154 1.511(19) . ?
Cl15 O151 1.51(2) . ?
Cl16 O162 1.65(4) . ?
Cl16 O163 1.66(4) . ?
Cl16 O164 1.67(4) . ?
Cl16 O161 1.68(4) . ?
O1M C1M 1.51(2) . ?
O2M C2M 1.46(3) . ?
O3M C3M 1.92(4) . ?
O4M C4M 1.54(3) . ?
O5M C5M 1.42(3) . ?
O6M C6M 1.55(5) . ?
O7M C7M 1.62(3) . ?

loop_
_geom_hbond_atom_site_label_D
_geom_hbond_atom_site_label_H
_geom_hbond_atom_site_label_A
_geom_hbond_distance_DH
_geom_hbond_distance_HA
_geom_hbond_distance_DA
_geom_hbond_angle_DHA
_geom_hbond_site_symmetry_A
N1A H1A O15W 0.88 2.00 2.831(17) 157.2 2_656
N2A H2A1 O62 0.92 2.03 2.943(13) 172.4 1_655
N2A H2A2 O3C 0.92 1.92 2.794(13) 158.1 .
N3A H3A1 O19W 0.92 2.22 3.004(18) 142.7 .
N3A H3A2 O23W 0.92 1.92 2.838(18) 173.0 .
N4A H4A O13W 0.88 2.16 2.995(14) 159.3 .
N6A H6A2 O18W 0.92 1.86 2.750(16) 162.7 .
N6A H6A1 O1C 0.92 1.86 2.729(13) 157.3 .
N7A H7A2 O5M 0.92 1.90 2.805(15) 166.6 1_565
N7A H7A1 O22W 0.92 2.04 2.902(15) 155.4 .
N1B H1B O14 0.88 2.14 2.990(11) 162.4 2_655
N2B H2B1 O2W 0.92 2.22 2.986(17) 139.7 .
N2B H2B2 O20W 0.92 1.88 2.798(12) 175.7 .
N3B H3B1 O4D 0.92 1.92 2.816(12) 164.5 .
N3B H3B2 O10W 0.92 1.91 2.790(13) 159.4 .
N5B H5B O154 0.88 2.16 2.98(3) 155.8 .
N5B H5B O154 0.88 2.16 2.98(3) 155.8 .
N6B H6B1 O7W 0.92 1.81 2.66(3) 152.8 .
N6B H6B2 O14W 0.92 2.06 2.90(2) 150.6 .
N7B H7B1 O2D 0.92 1.90 2.775(10) 157.3 .
N7B H7B2 O33 0.92 2.10 3.012(12) 169.5 2_645
N8B H8B O9W 0.88 2.09 2.867(13) 146.6 2_655
N2C H2C1 O3A 0.92 1.95 2.849(12) 166.2 .
N2C H2C2 O122 0.92 1.99 2.905(14) 173.4 .
N2C H2C2 O123 0.92 2.65 3.20(2) 118.7 .
N3C H3C1 O12W 0.92 1.95 2.814(13) 154.9 .
N3C H3C2 O24W 0.92 2.03 2.869(19) 150.5 .
N4C H4C O63 0.88 2.23 3.084(14) 164.9 2_646
N5C H5C O32W 0.88 2.13 2.92(3) 148.1 2_646
N6C H6C1 O103 0.92 2.12 2.83(2) 133.9 .
N6C H6C2 O1A 0.92 2.00 2.854(13) 153.9 .
N7C H7C2 O74 0.92 2.12 2.981(16) 156.1 .
N8C H8C O3M 0.88 2.34 3.076(16) 141.5 .
N1D H1D O1M 0.88 2.01 2.873(12) 166.8 1_655
N2D H2D2 O13 0.92 2.14 2.943(11) 144.8 1_655
N2D H2D1 O1D 0.92 1.97 2.543(13) 119.0 .
N2D H2D1 O12 0.92 2.24 2.920(12) 130.2 1_655
N3D H3D1 O4B 0.92 1.87 2.788(11) 172.9 .
N3D H3D2 O44 0.92 2.07 2.982(11) 169.6 2_645
N4D H4D O17W 0.88 1.99 2.865(14) 178.6 1_544
N5D H5D O32 0.88 2.27 3.147(13) 171.6 1_545
N6D H6D1 O1W 0.92 2.02 2.85(2) 148.5 1_545
N6D H6D2 O16W 0.92 1.92 2.805(12) 159.8 .
N7D H7D1 O2B 0.92 1.90 2.797(12) 164.4 .
N7D H7D2 O4M 0.92 1.96 2.815(14) 154.3 1_655
N8D H8D O54 0.88 2.20 3.046(14) 160.4 1_655

loop_
_geom_torsion_atom_site_label_1
_geom_torsion_atom_site_label_2
_geom_torsion_atom_site_label_3
_geom_torsion_atom_site_label_4
_geom_torsion
_geom_torsion_site_symmetry_1
_geom_torsion_site_symmetry_2
_geom_torsion_site_symmetry_3
_geom_torsion_site_symmetry_4
_geom_torsion_publ_flag
C92A N1A C1A O1A 4.5(18) . . . . ?
C92A N1A C1A C2A -174.6(11) . . . . ?
O1A C1A C2A N2A 31.2(14) . . . . ?
N1A C1A C2A N2A -149.6(10) . . . . ?
O1A C1A C2A C3A -85.5(12) . . . . ?
N1A C1A C2A C3A 93.7(12) . . . . ?
C4A N2A C2A C1A 73.1(11) . . . . ?
C4A N2A C2A C3A -170.4(10) . . . . ?
C1A C2A C3A C21A -77.5(12) . . . . ?
N2A C2A C3A C21A 167.0(10) . . . . ?
C2A N2A C4A C31A 178.6(10) . . . . ?
C6A N3A C5A C34A -161.7(13) . . . . ?
C5A N3A C6A C7A -167.0(12) . . . . ?
C5A N3A C6A C8A 72.7(15) . . . . ?
N3A C6A C7A C41A -162.2(12) . . . . ?
C8A C6A C7A C41A -44.8(17) . . . . ?
C51A N4A C8A O2A 0(3) . . . . ?
C51A N4A C8A C6A 176.8(14) . . . . ?
N3A C6A C8A O2A 35.4(19) . . . . ?
C7A C6A C8A O2A -82.8(18) . . . . ?
N3A C6A C8A N4A -141.7(14) . . . . ?
C7A C6A C8A N4A 100.2(17) . . . . ?
C52A N5A C9A O3A 11(2) . . . . ?
C52A N5A C9A C10A -177.8(14) . . . . ?
O3A C9A C10A N6A 30.3(18) . . . . ?
N5A C9A C10A N6A -141.3(12) . . . . ?
O3A C9A C10A C11A -88.3(15) . . . . ?
N5A C9A C10A C11A 100.1(14) . . . . ?
C12A N6A C10A C9A 72.5(13) . . . . ?
C12A N6A C10A C11A -169.2(11) . . . . ?
C9A C10A C11A C61A -76.6(13) . . . . ?
N6A C10A C11A C61A 165.3(11) . . . . ?
C10A N6A C12A C71A -170.7(11) . . . . ?
C14A N7A C13A C74A -174.3(11) . . . . ?
C13A N7A C14A C15A -159.9(12) . . . . ?
C13A N7A C14A C16A 74.3(13) . . . . ?
N7A C14A C15A C81A -62.9(16) . . . . ?
C16A C14A C15A C81A 59.7(15) . . . . ?
C91A N8A C16A O4A -8(2) . . . . ?
C91A N8A C16A C14A 168.9(12) . . . . ?
N7A C14A C16A O4A 14.8(17) . . . . ?
C15A C14A C16A O4A -112.3(14) . . . . ?
N7A C14A C16A N8A -162.5(11) . . . . ?
C15A C14A C16A N8A 70.5(15) . . . . ?
C2A C3A C21A C26A 101.2(14) . . . . ?
C2A C3A C21A C22A -79.6(16) . . . . ?
C26A C21A C22A C23A -1(2) . . . . ?
C3A C21A C22A C23A 179.6(13) . . . . ?
C21A C22A C23A C24A 3(3) . . . . ?
C22A C23A C24A C25A -2(2) . . . . ?
C23A C24A C25A C26A 0(2) . . . . ?
C22A C21A C26A C25A -1(2) . . . . ?
C3A C21A C26A C25A 178.2(13) . . . . ?
C24A C25A C26A C21A 2(2) . . . . ?
N2A C4A C31A C32A 95.3(18) . . . . ?
N2A C4A C31A C36A -87.7(14) . . . . ?
C36A C31A C32A C33A 1(3) . . . . ?
C4A C31A C32A C33A 177.6(17) . . . . ?
C31A C32A C33A C34A -1(3) . . . . ?
C32A C33A C34A C35A 1(3) . . . . ?
C32A C33A C34A C5A -175.3(16) . . . . ?
N3A C5A C34A C35A -69(2) . . . . ?
N3A C5A C34A C33A 107.1(16) . . . . ?
C33A C34A C35A C36A 0(3) . . . . ?
C5A C34A C35A C36A 175.8(15) . . . . ?
C34A C35A C36A C31A -1(3) . . . . ?
C32A C31A C36A C35A 0(2) . . . . ?
C4A C31A C36A C35A -176.7(13) . . . . ?
C6A C7A C41A C42A -54.3(17) . . . . ?
C6A C7A C41A C46A 124.2(15) . . . . ?
C46A C41A C42A C43A 1.2(14) . . . . ?
C7A C41A C42A C43A 179.7(14) . . . . ?
C41A C42A C43A C44A -0.4(17) . . . . ?
C42A C43A C44A C45A -1(3) . . . . ?
C43A C44A C45A C46A 2(3) . . . . ?
C44A C45A C46A C41A -1(2) . . . . ?
C42A C41A C46A C45A 0(2) . . . . ?
C7A C41A C46A C45A -179.0(13) . . . . ?
C8A N4A C51A C56A -133.4(16) . . . . ?
C8A N4A C51A C52A 104.8(16) . . . . ?
C9A N5A C52A C53A 56(2) . . . . ?
C9A N5A C52A C51A -75.5(18) . . . . ?
N4A C51A C52A C53A 173.1(11) . . . . ?
C56A C51A C52A C53A 48.0(16) . . . . ?
N4A C51A C52A N5A -59.4(14) . . . . ?
C56A C51A C52A N5A 175.5(12) . . . . ?
N5A C52A C53A C54A -177.0(14) . . . . ?
C51A C52A C53A C54A -48.7(18) . . . . ?
C52A C53A C54A C55A 56.8(19) . . . . ?
C53A C54A C55A C56A -65(2) . . . . ?
N4A C51A C56A C55A -175.6(13) . . . . ?
C52A C51A C56A C55A -51.5(16) . . . . ?
C54A C55A C56A C51A 66(2) . . . . ?
C10A C11A C61A C66A -94.0(15) . . . . ?
C10A C11A C61A C62A 85.8(18) . . . . ?
C66A C61A C62A C63A -9(3) . . . . ?
C11A C61A C62A C63A 171.6(17) . . . . ?
C61A C62A C63A C64A 10(3) . . . . ?
C62A C63A C64A C65A -5(3) . . . . ?
C63A C64A C65A C66A -1(2) . . . . ?
C64A C65A C66A C61A 2(2) . . . . ?
C62A C61A C66A C65A 2(2) . . . . ?
C11A C61A C66A C65A -177.8(13) . . . . ?
N6A C12A C71A C76A -57.1(17) . . . . ?
N6A C12A C71A C72A 128.5(12) . . . . ?
C76A C71A C72A C73A 3.2(19) . . . . ?
C12A C71A C72A C73A 178.2(13) . . . . ?
C71A C72A C73A C74A -2(2) . . . . ?
C72A C73A C74A C75A 1.3(19) . . . . ?
C72A C73A C74A C13A -178.3(12) . . . . ?
N7A C13A C74A C75A -94.0(15) . . . . ?
N7A C13A C74A C73A 85.5(15) . . . . ?
C73A C74A C75A C76A -2(2) . . . . ?
C13A C74A C75A C76A 177.8(14) . . . . ?
C74A C75A C76A C71A 3(2) . . . . ?
C72A C71A C76A C75A -4(2) . . . . ?
C12A C71A C76A C75A -178.2(14) . . . . ?
C14A C15A C81A C82A 88.5(19) . . . . ?
C14A C15A C81A C86A -95.0(16) . . . . ?
C15A C81A C82A C83A 178(2) . . . . ?
C86A C81A C82A C83A 2(3) . . . . ?
C81A C82A C83A C84A 6(4) . . . . ?
C82A C83A C84A C85A -12(4) . . . . ?
C83A C84A C85A C86A 10(3) . . . . ?
C84A C85A C86A C81A -1(3) . . . . ?
C82A C81A C86A C85A -4(2) . . . . ?
C15A C81A C86A C85A 178.8(14) . . . . ?
C16A N8A C91A C92A 108.7(14) . . . . ?
C16A N8A C91A C96A -131.7(14) . . . . ?
N8A C91A C92A C93A 172.6(10) . . . . ?
C96A C91A C92A C93A 54.2(17) . . . . ?
N8A C91A C92A N1A -61.3(14) . . . . ?
C96A C91A C92A N1A -179.7(12) . . . . ?
C1A N1A C92A C91A -68.3(16) . . . . ?
C1A N1A C92A C93A 62.9(16) . . . . ?
C91A C92A C93A C94A -56.7(16) . . . . ?
N1A C92A C93A C94A 174.8(12) . . . . ?
C92A C93A C94A C95A 56.9(18) . . . . ?
C93A C94A C95A C96A -61.6(17) . . . . ?
C94A C95A C96A C91A 60.2(18) . . . . ?
C92A C91A C96A C95A -53.1(19) . . . . ?
N8A C91A C96A C95A -174.8(14) . . . . ?
C92B N1B C1B O1B -11.4(16) . . . . ?
C92B N1B C1B C2B 170.0(9) . . . . ?
C4B N2B C2B C3B -156.3(9) . . . . ?
C4B N2B C2B C1B 78.6(10) . . . . ?
O1B C1B C2B N2B 16.0(13) . . . . ?
N1B C1B C2B N2B -165.4(8) . . . . ?
O1B C1B C2B C3B -107.9(11) . . . . ?
N1B C1B C2B C3B 70.7(11) . . . . ?
N2B C2B C3B C21B -69.6(12) . . . . ?
C1B C2B C3B C21B 51.7(12) . . . . ?
C2B N2B C4B C31B -165.8(9) . . . . ?
C6B N3B C5B C34B -174.5(11) . . . . ?
C5B N3B C6B C7B -172.2(11) . . . . ?
C5B N3B C6B C8B 65.7(14) . . . . ?
N3B C6B C7B C41B 156.7(10) . . . . ?
C8B C6B C7B C41B -87.3(13) . . . . ?
C51B N4B C8B O2B 7(3) . . . . ?
C51B N4B C8B C6B -164.3(14) . . . . ?
C7B C6B C8B O2B -74.2(17) . . . . ?
N3B C6B C8B O2B 44.5(18) . . . . ?
C7B C6B C8B N4B 97.2(15) . . . . ?
N3B C6B C8B N4B -144.1(13) . . . . ?
C52B N5B C9B O3B -7(3) . . . . ?
C52B N5B C9B C10B 176.4(14) . . . . ?
C12B N6B C10B C11B -173.1(17) . . . . ?
C12B N6B C10B C9B 69.4(19) . . . . ?
N5B C9B C10B N6B -161.7(13) . . . . ?
O3B C9B C10B N6B 21.3(17) . . . . ?
N5B C9B C10B C11B 78.6(17) . . . . ?
O3B C9B C10B C11B -98.5(15) . . . . ?
N6B C10B C11B C61B 66.0(18) . . . . ?
C9B C10B C11B C61B -173.8(13) . . . . ?
C10B N6B C12B C71B -160.4(18) . . . . ?
C14B N7B C13B C74B -173.8(9) . . . . ?
C13B N7B C14B C15B -167.7(8) . . . . ?
C13B N7B C14B C16B 72.3(10) . . . . ?
N7B C14B C15B C81B 172.4(8) . . . . ?
C16B C14B C15B C81B -69.9(10) . . . . ?
C91B N8B C16B O4B 5.0(16) . . . . ?
C91B N8B C16B C14B -175.1(9) . . . . ?
N7B C14B C16B O4B 32.3(12) . . . . ?
C15B C14B C16B O4B -86.7(11) . . . . ?
N7B C14B C16B N8B -147.6(9) . . . . ?
C15B C14B C16B N8B 93.4(10) . . . . ?
C2B C3B C21B C22B 80.2(13) . . . . ?
C2B C3B C21B C26B -100.0(11) . . . . ?
C26B C21B C22B C23B 1.1(16) . . . . ?
C3B C21B C22B C23B -179.2(11) . . . . ?
C21B C22B C23B C24B -2(2) . . . . ?
C22B C23B C24B C25B 0(2) . . . . ?
C23B C24B C25B C26B 2(2) . . . . ?
C24B C25B C26B C21B -2.6(17) . . . . ?
C22B C21B C26B C25B 1.0(15) . . . . ?
C3B C21B C26B C25B -178.8(10) . . . . ?
N2B C4B C31B C36B 96.0(13) . . . . ?
N2B C4B C31B C32B -78.2(14) . . . . ?
C36B C31B C32B C33B 2(2) . . . . ?
C4B C31B C32B C33B 176.4(12) . . . . ?
C31B C32B C33B C34B -1(2) . . . . ?
C32B C33B C34B C35B 1(2) . . . . ?
C32B C33B C34B C5B 179.3(13) . . . . ?
N3B C5B C34B C33B -68.0(16) . . . . ?
N3B C5B C34B C35B 110.4(15) . . . . ?
C33B C34B C35B C36B -3(3) . . . . ?
C5B C34B C35B C36B 179.0(16) . . . . ?
C34B C35B C36B C31B 4(3) . . . . ?
C32B C31B C36B C35B -4(2) . . . . ?
C4B C31B C36B C35B -178.1(14) . . . . ?
C6B C7B C41B C46B 104.2(17) . . . . ?
C6B C7B C41B C42B -82.5(17) . . . . ?
C46B C41B C42B C43B -10(2) . . . . ?
C7B C41B C42B C43B 176.9(14) . . . . ?
C41B C42B C43B C44B 5(3) . . . . ?
C42B C43B C44B C45B 1(3) . . . . ?
C43B C44B C45B C46B -3(3) . . . . ?
C42B C41B C46B C45B 7(3) . . . . ?
C7B C41B C46B C45B -179.1(17) . . . . ?
C44B C45B C46B C41B -1(3) . . . . ?
C8B N4B C51B C52B -72.2(19) . . . . ?
C8B N4B C51B C56B 57(2) . . . . ?
N4B C51B C52B N5B -55.4(13) . . . . ?
C56B C51B C52B N5B 174.3(10) . . . . ?
N4B C51B C52B C53B -178.6(11) . . . . ?
C56B C51B C52B C53B 51.2(15) . . . . ?
C9B N5B C52B C51B 110.7(16) . . . . ?
C9B N5B C52B C53B -123.7(17) . . . . ?
C51B C52B C53B C54B -51.1(16) . . . . ?
N5B C52B C53B C54B -174.2(12) . . . . ?
C52B C53B C54B C55B 53.8(17) . . . . ?
C53B C54B C55B C56B -60.0(18) . . . . ?
N4B C51B C56B C55B -179.9(11) . . . . ?
C52B C51B C56B C55B -52.5(15) . . . . ?
C54B C55B C56B C51B 60.0(18) . . . . ?
C10B C11B C61B C62B -121.0(17) . . . . ?
C10B C11B C61B C66B 61(2) . . . . ?
C66B C61B C62B C63B -3.2(18) . . . . ?
C11B C61B C62B C63B 178.8(17) . . . . ?
C61B C62B C63B C64B -1.1(19) . . . . ?
C62B C63B C64B C65B 2(3) . . . . ?
C63B C64B C65B C66B 2(4) . . . . ?
C62B C61B C66B C65B 7(3) . . . . ?
C11B C61B C66B C65B -175(2) . . . . ?
C64B C65B C66B C61B -6(4) . . . . ?
N6B C12B C71B C72B -100(2) . . . . ?
N6B C12B C71B C76B 69(3) . . . . ?
C76B C71B C72B C73B 1(4) . . . . ?
C12B C71B C72B C73B 169.7(19) . . . . ?
C71B C72B C73B C74B 4(4) . . . . ?
C72B C73B C74B C75B -2(3) . . . . ?
C72B C73B C74B C13B 177.6(17) . . . . ?
N7B C13B C74B C75B 123.7(13) . . . . ?
N7B C13B C74B C73B -55.6(18) . . . . ?
C73B C74B C75B C76B -5(3) . . . . ?
C13B C74B C75B C76B 175.4(14) . . . . ?
C72B C71B C76B C75B -7(3) . . . . ?
C12B C71B C76B C75B -175.4(15) . . . . ?
C74B C75B C76B C71B 10(3) . . . . ?
C14B C15B C81B C86B -76.3(12) . . . . ?
C14B C15B C81B C82B 103.3(12) . . . . ?
C86B C81B C82B C83B -0.2(18) . . . . ?
C15B C81B C82B C83B -179.8(11) . . . . ?
C81B C82B C83B C84B 1.5(19) . . . . ?
C82B C83B C84B C85B -2.5(19) . . . . ?
C83B C84B C85B C86B 2(2) . . . . ?
C84B C85B C86B C81B -0.8(19) . . . . ?
C82B C81B C86B C85B -0.2(18) . . . . ?
C15B C81B C86B C85B 179.4(11) . . . . ?
C16B N8B C91B C96B 63.7(13) . . . . ?
C16B N8B C91B C92B -61.4(13) . . . . ?
C1B N1B C92B C93B -125.1(10) . . . . ?
C1B N1B C92B C91B 114.9(10) . . . . ?
N8B C91B C92B N1B -65.6(10) . . . . ?
C96B C91B C92B N1B 171.2(8) . . . . ?
N8B C91B C92B C93B 176.2(8) . . . . ?
C96B C91B C92B C93B 53.0(11) . . . . ?
N1B C92B C93B C94B -173.9(10) . . . . ?
C91B C92B C93B C94B -54.9(12) . . . . ?
C92B C93B C94B C95B 59.2(12) . . . . ?
C93B C94B C95B C96B -59.4(13) . . . . ?
C94B C95B C96B C91B 57.4(14) . . . . ?
N8B C91B C96B C95B -179.6(9) . . . . ?
C92B C91B C96B C95B -53.8(12) . . . . ?
C92C N1C C1C O1C 7.8(18) . . . . ?
C92C N1C C1C C2C -170.6(11) . . . . ?
C4C N2C C2C C1C 74.6(12) . . . . ?
C4C N2C C2C C3C -166.5(9) . . . . ?
O1C C1C C2C N2C 36.3(14) . . . . ?
N1C C1C C2C N2C -145.3(10) . . . . ?
O1C C1C C2C C3C -81.7(12) . . . . ?
N1C C1C C2C C3C 96.6(11) . . . . ?
N2C C2C C3C C21C 176.3(9) . . . . ?
C1C C2C C3C C21C -62.9(12) . . . . ?
C2C N2C C4C C31C 177.9(10) . . . . ?
C6C N3C C5C C34C -157.3(11) . . . . ?
C5C N3C C6C C7C -173.7(11) . . . . ?
C5C N3C C6C C8C 65.4(13) . . . . ?
N3C C6C C7C C41C 65.2(14) . . . . ?
C8C C6C C7C C41C -174.8(11) . . . . ?
C51C N4C C8C O2C 8(2) . . . . ?
C51C N4C C8C C6C -175.7(14) . . . . ?
N3C C6C C8C O2C 23.8(14) . . . . ?
C7C C6C C8C O2C -97.6(13) . . . . ?
N3C C6C C8C N4C -153.1(11) . . . . ?
C7C C6C C8C N4C 85.5(14) . . . . ?
C52C N5C C9C O3C 7(3) . . . . ?
C52C N5C C9C C10C -173.0(14) . . . . ?
O3C C9C C10C C11C -82.7(17) . . . . ?
N5C C9C C10C C11C 97.1(15) . . . . ?
O3C C9C C10C N6C 37.6(18) . . . . ?
N5C C9C C10C N6C -142.6(12) . . . . ?
C12C N6C C10C C11C -168.9(11) . . . . ?
C12C N6C C10C C9C 69.9(13) . . . . ?
C9C C10C C11C C61C -115.0(13) . . . . ?
N6C C10C C11C C61C 126.4(12) . . . . ?
C10C N6C C12C C71C -164.3(10) . . . . ?
C14C N7C C13C C74C -176.1(15) . . . . ?
C13C N7C C14C C15C -164.4(13) . . . . ?
C13C N7C C14C C16C 65.3(16) . . . . ?
N7C C14C C15C C81' 67.9(18) . . . . ?
C16C C14C C15C C81' -167.0(15) . . . . ?
N7C C14C C15C C81C -94.9(16) . . . . ?
C16C C14C C15C C81C 30.2(19) . . . . ?
C91C N8C C16C O4C -6(2) . . . . ?
C91C N8C C16C C14C -178.9(13) . . . . ?
N7C C14C C16C O4C 19.6(19) . . . . ?
C15C C14C C16C O4C -108.3(17) . . . . ?
N7C C14C C16C N8C -167.2(12) . . . . ?
C15C C14C C16C N8C 64.9(17) . . . . ?
C2C C3C C21C C26C 112.8(13) . . . . ?
C2C C3C C21C C22C -67.9(14) . . . . ?
C26C C21C C22C C23C -1.4(19) . . . . ?
C3C C21C C22C C23C 179.3(11) . . . . ?
C21C C22C C23C C24C 0(2) . . . . ?
C22C C23C C24C C25C 0(2) . . . . ?
C23C C24C C25C C26C 0(2) . . . . ?
C24C C25C C26C C21C -1(2) . . . . ?
C22C C21C C26C C25C 1(2) . . . . ?
C3C C21C C26C C25C -179.3(13) . . . . ?
N2C C4C C31C C32C 83.3(15) . . . . ?
N2C C4C C31C C36C -95.3(14) . . . . ?
C36C C31C C32C C33C -6(2) . . . . ?
C4C C31C C32C C33C 175.4(12) . . . . ?
C31C C32C C33C C34C 7(2) . . . . ?
C32C C33C C34C C35C -0.5(19) . . . . ?
C32C C33C C34C C5C 176.0(13) . . . . ?
N3C C5C C34C C33C 129.8(13) . . . . ?
N3C C5C C34C C35C -54.0(18) . . . . ?
C33C C34C C35C C36C -6.7(19) . . . . ?
C5C C34C C35C C36C 176.9(13) . . . . ?
C34C C35C C36C C31C 8(2) . . . . ?
C32C C31C C36C C35C -2(2) . . . . ?
C4C C31C C36C C35C 177.2(13) . . . . ?
C6C C7C C41C C46C -112.6(15) . . . . ?
C6C C7C C41C C42C 71.1(19) . . . . ?
C46C C41C C42C C43C 6(3) . . . . ?
C7C C41C C42C C43C -178(2) . . . . ?
C41C C42C C43C C44C -1(4) . . . . ?
C42C C43C C44C C45C -7(4) . . . . ?
C43C C44C C45C C46C 9(4) . . . . ?
C42C C41C C46C C45C -3(3) . . . . ?
C7C C41C C46C C45C -179.4(16) . . . . ?
C44C C45C C46C C41C -4(3) . . . . ?
C8C N4C C51C C52C 95.8(19) . . . . ?
C8C N4C C51C C56C -134.2(16) . . . . ?
N4C C51C C52C N5C -58.1(17) . . . . ?
C56C C51C C52C N5C 177.4(13) . . . . ?
N4C C51C C52C C53C 173.4(11) . . . . ?
C56C C51C C52C C53C 48.8(19) . . . . ?
C9C N5C C52C C51C -72.6(19) . . . . ?
C9C N5C C52C C53C 60(2) . . . . ?
C51C C52C C53C C54C -48(2) . . . . ?
N5C C52C C53C C54C 179.6(19) . . . . ?
C52C C53C C54C C55C 50(3) . . . . ?
C53C C54C C55C C56C -53(2) . . . . ?
C52C C51C C56C C55C -48(2) . . . . ?
N4C C51C C56C C55C -178.9(17) . . . . ?
C54C C55C C56C C51C 50(2) . . . . ?
C10C C11C C61C C66C 68.5(18) . . . . ?
C10C C11C C61C C62C -113.5(16) . . . . ?
C66C C61C C62C C63C 2(2) . . . . ?
C11C C61C C62C C63C -176.5(15) . . . . ?
C61C C62C C63C C64C 2(3) . . . . ?
C62C C63C C64C C65C -5(3) . . . . ?
C63C C64C C65C C66C 4(4) . . . . ?
C62C C61C C66C C65C -3(2) . . . . ?
C11C C61C C66C C65C 174.7(17) . . . . ?
C64C C65C C66C C61C 1(3) . . . . ?
N6C C12C C71C C72C -58.1(18) . . . . ?
N6C C12C C71C C76C 125.4(14) . . . . ?
C76C C71C C72C C73C 2(2) . . . . ?
C12C C71C C72C C73C -175.0(15) . . . . ?
C71C C72C C73C C74C -10(3) . . . . ?
C72C C73C C74C C75C 16(3) . . . . ?
C72C C73C C74C C13C -179.8(18) . . . . ?
N7C C13C C74C C73C -70(3) . . . . ?
N7C C13C C74C C75C 94(2) . . . . ?
C73C C74C C75C C76C -15(3) . . . . ?
C13C C74C C75C C76C -179.8(17) . . . . ?
C74C C75C C76C C71C 7(3) . . . . ?
C72C C71C C76C C75C 0(2) . . . . ?
C12C C71C C76C C75C 176.2(15) . . . . ?
C14C C15C C81C C82C -106.5(17) . . . . ?
C81' C15C C81C C82C 94(2) . . . . ?
C14C C15C C81C C86C 77(2) . . . . ?
C81' C15C C81C C86C -83(2) . . . . ?
C86C C81C C82C C83C -1.1(17) . . . . ?
C15C C81C C82C C83C -177.9(16) . . . . ?
C81C C82C C83C C84C 5.3(18) . . . . ?
C82C C83C C84C C85C -13(3) . . . . ?
C83C C84C C85C C86C 16(3) . . . . ?
C82C C81C C86C C85C 4(3) . . . . ?
C15C C81C C86C C85C -178.7(18) . . . . ?
C84C C85C C86C C81C -11(3) . . . . ?
C14C C15C C81' C86' 73(3) . . . . ?
C81C C15C C81' C86' -126(3) . . . . ?
C14C C15C C81' C82' -105(3) . . . . ?
C81C C15C C81' C82' 56(3) . . . . ?
C86' C81' C82' C83' 4(2) . . . . ?
C15C C81' C82' C83' -178(3) . . . . ?
C81' C82' C83' C84' 1(2) . . . . ?
C82' C83' C84' C85' -1(5) . . . . ?
C83' C84' C85' C86' -5(7) . . . . ?
C84' C85' C86' C81' 11(7) . . . . ?
C82' C81' C86' C85' -10(5) . . . . ?
C15C C81' C86' C85' 172(4) . . . . ?
C16C N8C C91C C92C 98.1(16) . . . . ?
C16C N8C C91C C96C -138.7(15) . . . . ?
C1C N1C C92C C91C -70.3(15) . . . . ?
C1C N1C C92C C93C 60.0(17) . . . . ?
N8C C91C C92C N1C -62.3(13) . . . . ?
C96C C91C C92C N1C 177.2(10) . . . . ?
N8C C91C C92C C93C 167.6(10) . . . . ?
C96C C91C C92C C93C 47.1(15) . . . . ?
N1C C92C C93C C94C 179(2) . . . . ?
C91C C92C C93C C94C -52(2) . . . . ?
C92C C93C C94C C95C 57(2) . . . . ?
C93C C94C C95C C96C -57(2) . . . . ?
N8C C91C C96C C95C -171.5(17) . . . . ?
C92C C91C C96C C95C -48(2) . . . . ?
C94C C95C C96C C91C 55(2) . . . . ?
C92D N1D C1D O1D -8.8(17) . . . . ?
C92D N1D C1D C2D 169.5(9) . . . . ?
C4D N2D C2D C1D 109.8(11) . . . . ?
C4D N2D C2D C3D -126.3(10) . . . . ?
O1D C1D C2D N2D 3.7(13) . . . . ?
N1D C1D C2D N2D -174.7(9) . . . . ?
O1D C1D C2D C3D -115.8(11) . . . . ?
N1D C1D C2D C3D 65.8(12) . . . . ?
N2D C2D C3D C21D 75.2(11) . . . . ?
C1D C2D C3D C21D -166.7(8) . . . . ?
C2D N2D C4D C31D -157.3(9) . . . . ?
C6D N3D C5D C34D 169.8(8) . . . . ?
C5D N3D C6D C8D 62.5(10) . . . . ?
C5D N3D C6D C7D -178.5(8) . . . . ?
N3D C6D C7D C41D 163.7(8) . . . . ?
C8D C6D C7D C41D -79.5(10) . . . . ?
C51D N4D C8D O2D 1(2) . . . . ?
C51D N4D C8D C6D -171.7(11) . . . . ?
N3D C6D C8D N4D -147.9(10) . . . . ?
C7D C6D C8D N4D 95.7(12) . . . . ?
N3D C6D C8D O2D 39.2(13) . . . . ?
C7D C6D C8D O2D -77.3(12) . . . . ?
C52D N5D C9D O3D -5.1(18) . . . . ?
C52D N5D C9D C10D 170.4(10) . . . . ?
C12D N6D C10D C9D 65.8(12) . . . . ?
C12D N6D C10D C11D -175.2(10) . . . . ?
O3D C9D C10D N6D 14.1(13) . . . . ?
N5D C9D C10D N6D -162.0(9) . . . . ?
O3D C9D C10D C11D -105.1(11) . . . . ?
N5D C9D C10D C11D 78.8(11) . . . . ?
N6D C10D C11D C61D 66.2(11) . . . . ?
C9D C10D C11D C61D -174.3(9) . . . . ?
C10D N6D C12D C71D -164.9(10) . . . . ?
C14D N7D C13D C74D -176.5(9) . . . . ?
C13D N7D C14D C16D 66.3(12) . . . . ?
C13D N7D C14D C15D -173.4(10) . . . . ?
N7D C14D C15D C81D 177.1(10) . . . . ?
C16D C14D C15D C81D -61.8(14) . . . . ?
C91D N8D C16D O4D 2.3(17) . . . . ?
C91D N8D C16D C14D -179.3(9) . . . . ?
N7D C14D C16D O4D 34.2(14) . . . . ?
C15D C14D C16D O4D -86.5(13) . . . . ?
N7D C14D C16D N8D -144.3(9) . . . . ?
C15D C14D C16D N8D 95.0(12) . . . . ?
C2D C3D C21D C26D -94.5(13) . . . . ?
C2D C3D C21D C22D 83.2(14) . . . . ?
C26D C21D C22D C23D 0(2) . . . . ?
C3D C21D C22D C23D -178.0(13) . . . . ?
C21D C22D C23D C24D 2(2) . . . . ?
C22D C23D C24D C25D -2(2) . . . . ?
C23D C24D C25D C26D 0(2) . . . . ?
C22D C21D C26D C25D -1.9(19) . . . . ?
C3D C21D C26D C25D 175.8(12) . . . . ?
C24D C25D C26D C21D 2(2) . . . . ?
N2D C4D C31D C36D -90.3(14) . . . . ?
N2D C4D C31D C32D 90.6(13) . . . . ?
C36D C31D C32D C33D 3.9(18) . . . . ?
C4D C31D C32D C33D -177.0(12) . . . . ?
C31D C32D C33D C34D -0.8(18) . . . . ?
C32D C33D C34D C35D -1.8(17) . . . . ?
C32D C33D C34D C5D -178.0(11) . . . . ?
N3D C5D C34D C33D 96.2(12) . . . . ?
N3D C5D C34D C35D -80.0(12) . . . . ?
C33D C34D C35D C36D 1.4(16) . . . . ?
C5D C34D C35D C36D 177.7(10) . . . . ?
C32D C31D C36D C35D -4.2(17) . . . . ?
C4D C31D C36D C35D 176.7(11) . . . . ?
C34D C35D C36D C31D 1.6(17) . . . . ?
C6D C7D C41D C42D 91.2(12) . . . . ?
C6D C7D C41D C46D -92.7(12) . . . . ?
C46D C41D C42D C43D 2.5(19) . . . . ?
C7D C41D C42D C43D 178.8(12) . . . . ?
C41D C42D C43D C44D -1(2) . . . . ?
C42D C43D C44D C45D -1(2) . . . . ?
C43D C44D C45D C46D 3(2) . . . . ?
C44D C45D C46D C41D -1.6(19) . . . . ?
C42D C41D C46D C45D -1.1(17) . . . . ?
C7D C41D C46D C45D -177.4(11) . . . . ?
C8D N4D C51D C52D -69.2(14) . . . . ?
C8D N4D C51D C56D 58.5(18) . . . . ?
C9D N5D C52D C51D 105.3(12) . . . . ?
C9D N5D C52D C53D -130.1(12) . . . . ?
N4D C51D C52D N5D -62.0(12) . . . . ?
C56D C51D C52D N5D 172.8(9) . . . . ?
N4D C51D C52D C53D 176.8(9) . . . . ?
C56D C51D C52D C53D 51.5(13) . . . . ?
N5D C52D C53D C54D -170.8(12) . . . . ?
C51D C52D C53D C54D -46.2(16) . . . . ?
C52D C53D C54D C55D 51.0(18) . . . . ?
C53D C54D C55D C56D -55.6(17) . . . . ?
C52D C51D C56D C55D -53.9(16) . . . . ?
N4D C51D C56D C55D -179.4(12) . . . . ?
C54D C55D C56D C51D 55.4(18) . . . . ?
C10D C11D C61D C62D 62.1(15) . . . . ?
C10D C11D C61D C66D -121.4(12) . . . . ?
C66D C61D C62D C63D -1(2) . . . . ?
C11D C61D C62D C63D 175.4(13) . . . . ?
C61D C62D C63D C64D 2(2) . . . . ?
C62D C63D C64D C65D -6(2) . . . . ?
C63D C64D C65D C66D 9(3) . . . . ?
C64D C65D C66D C61D -7(2) . . . . ?
C62D C61D C66D C65D 4(2) . . . . ?
C11D C61D C66D C65D -173.2(13) . . . . ?
N6D C12D C71D C76D 95.6(15) . . . . ?
N6D C12D C71D C72D -86.8(15) . . . . ?
C76D C71D C72D C73D -2(2) . . . . ?
C12D C71D C72D C73D -179.4(13) . . . . ?
C71D C72D C73D C74D 2(2) . . . . ?
C72D C73D C74D C75D -2(2) . . . . ?
C72D C73D C74D C13D -178.9(13) . . . . ?
N7D C13D C74D C73D -41.7(15) . . . . ?
N7D C13D C74D C75D 141.0(10) . . . . ?
C73D C74D C75D C76D 1.2(18) . . . . ?
C13D C74D C75D C76D 178.3(11) . . . . ?
C74D C75D C76D C71D -1.0(18) . . . . ?
C72D C71D C76D C75D 1(2) . . . . ?
C12D C71D C76D C75D 179.0(11) . . . . ?
C14D C15D C81D C86D -74.8(16) . . . . ?
C14D C15D C81D C82D 101.8(16) . . . . ?
C86D C81D C82D C83D -3(3) . . . . ?
C15D C81D C82D C83D -179.6(17) . . . . ?
C81D C82D C83D C84D 1(3) . . . . ?
C82D C83D C84D C85D 1(4) . . . . ?
C83D C84D C85D C86D -1(4) . . . . ?
C82D C81D C86D C85D 3(3) . . . . ?
C15D C81D C86D C85D 179.4(18) . . . . ?
C84D C85D C86D C81D -1(4) . . . . ?
C16D N8D C91D C92D -69.1(12) . . . . ?
C16D N8D C91D C96D 60.1(14) . . . . ?
C1D N1D C92D C93D -121.3(12) . . . . ?
C1D N1D C92D C91D 119.4(11) . . . . ?
N8D C91D C92D N1D -62.9(10) . . . . ?
C96D C91D C92D N1D 171.8(8) . . . . ?
N8D C91D C92D C93D 177.6(9) . . . . ?
C96D C91D C92D C93D 52.3(12) . . . . ?
N1D C92D C93D C94D -177.6(13) . . . . ?
C91D C92D C93D C94D -57.9(16) . . . . ?
C92D C93D C94D C95D 62.4(16) . . . . ?
C93D C94D C95D C96D -61.3(14) . . . . ?
N8D C91D C96D C95D -178.1(12) . . . . ?
C92D C91D C96D C95D -51.6(15) . . . . ?
C94D C95D C96D C91D 55.8(15) . . . . ?
